data_4337514
loop_
_publ_author_name
'Holland, Michael'
'Donakowski, Martin D.'
'Pozzi, Eric A.'
'Rasmussen, Andrew M.'
'Tran, Thanh Thao'
'Pease-Dodson, Shannon E'
'Halasyamani, P. Shiv'
'Seideman, Tamar'
'Van Duyne, Richard P.'
'Poeppelmeier, Kenneth R.'

_publ_section_title
;
 Polar alignment of \L-shaped basic building units within transition metal
 oxide fluoride materials.
;
_journal_issue 1
_journal_name_full 'Inorganic chemistry'
_journal_page_first 221
_journal_page_last 228
_journal_paper_doi 10.1021/ic402177j
_journal_volume 53
_journal_year 2014
_chemical_absolute_configuration ad
_chemical_formula_moiety '4(F7 Mo2 O4), F14.02 Mo4 O8, 2(Cl), 20(K)'
_chemical_formula_sum 'Cl2 F42.02 K20 Mo12 O24'
_chemical_formula_weight 3186.56
_chemical_name_systematic
;
 ? 
;
_space_group_crystal_system orthorhombic
_space_group_IT_number 31
_space_group_name_Hall 'P 2ac -2'
_symmetry_space_group_name_Hall 'P 2ac -2'
_symmetry_space_group_name_H-M 'P m n 21'
_atom_sites_solution_primary direct
_atom_sites_solution_secondary difmap
_audit_creation_date 2012-11-09
_audit_creation_method
;
  Olex2 1.2
  (compiled Nov  5 2012 18:25:38, GUI svn.r4372)
;
_cell_angle_alpha 90.00
_cell_angle_beta 90.00
_cell_angle_gamma 90.00
_cell_formula_units_Z 1
_cell_length_a 19.907(2)
_cell_length_b 7.7643(10)
_cell_length_c 11.2139(14)
_cell_measurement_reflns_used 9977
_cell_measurement_temperature 100.02
_cell_measurement_theta_max 34.71
_cell_measurement_theta_min 2.82
_cell_volume 1733.3(4)
_computing_cell_refinement 'SAINT V7.23A (Bruker, 2005)'
_computing_data_collection 'APEX2 V2.1-4 (Bruker, 2007)'
_computing_data_reduction 'Bruker SAINT'
_computing_molecular_graphics
;
O. V. Dolomanov, L. J. Bourhis, R. J. Gildea, J. A. K. Howard and H. Puschmann,
OLEX2: a complete structure solution, refinement and analysis program.
J. Appl. Cryst. (2009). 42, 339-341.
;
_computing_publication_material
;
O. V. Dolomanov, L. J. Bourhis, R. J. Gildea, J. A. K. Howard and H. Puschmann,
OLEX2: a complete structure solution, refinement and analysis program.
J. Appl. Cryst. (2009). 42, 339-341.
;
_computing_structure_refinement
;
XL, G.M. Sheldrick, Acta Cryst.
(2008). A64, 112-122
;
_computing_structure_solution 'SHELXS-97 (Sheldrick, 2008)'
_diffrn_ambient_temperature 100.02
_diffrn_detector_area_resol_mean 8
_diffrn_measured_fraction_theta_full 0.999
_diffrn_measured_fraction_theta_max 0.999
_diffrn_measurement_device_type 'Bruker Kappa APEX CCD area detector'
_diffrn_measurement_method '\w and \f scans'
_diffrn_radiation_monochromator graphite
_diffrn_radiation_type MoK\a
_diffrn_radiation_wavelength 0.71073
_diffrn_reflns_av_R_equivalents 0.0718
_diffrn_reflns_av_unetI/netI 0.0243
_diffrn_reflns_limit_h_max 30
_diffrn_reflns_limit_h_min -30
_diffrn_reflns_limit_k_max 10
_diffrn_reflns_limit_k_min -11
_diffrn_reflns_limit_l_max 17
_diffrn_reflns_limit_l_min -17
_diffrn_reflns_number 94133
_diffrn_reflns_theta_full 33.14
_diffrn_reflns_theta_max 33.14
_diffrn_reflns_theta_min 2.05
_diffrn_source 'sealed tube'
_diffrn_standards_number 0
_exptl_absorpt_coefficient_mu 3.537
_exptl_absorpt_correction_T_max 0.809
_exptl_absorpt_correction_T_min 0.528
_exptl_absorpt_correction_type numerical
_exptl_absorpt_process_details 'Face-Indexed (Sheldrick)'
_exptl_crystal_colour 'clear colourless'
_exptl_crystal_colour_lustre clear
_exptl_crystal_colour_primary colourless
_exptl_crystal_density_diffrn 3.053
_exptl_crystal_density_method 'not measured'
_exptl_crystal_description platelet
_exptl_crystal_F_000 1488.2
_exptl_crystal_size_max 0.55
_exptl_crystal_size_mid 0.153
_exptl_crystal_size_min 0.06
_refine_diff_density_max 2.949
_refine_diff_density_min -1.217
_refine_diff_density_rms 0.194
_refine_ls_abs_structure_details 'Flack H D (1983), Acta Cryst. A39, 876-881'
_refine_ls_abs_structure_Flack 0.01(6)
_refine_ls_extinction_coef 0.0012(2)
_refine_ls_extinction_expression Fc^*^=kFc[1+0.001xFc^2^\l^3^/sin(2\q)]^-1/4^
_refine_ls_extinction_method SHELXL
_refine_ls_goodness_of_fit_ref 1.033
_refine_ls_matrix_type full
_refine_ls_number_parameters 273
_refine_ls_number_reflns 6671
_refine_ls_number_restraints 1
_refine_ls_restrained_S_all 1.033
_refine_ls_R_factor_all 0.0452
_refine_ls_R_factor_gt 0.0425
_refine_ls_shift/su_max 0.050
_refine_ls_shift/su_mean 0.002
_refine_ls_structure_factor_coef Fsqd
_refine_ls_weighting_details 'calc w=1/[\s^2^(Fo^2^)+(0.0644P)^2^+10.7856P] where P=(Fo^2^+2Fc^2^)/3'
_refine_ls_weighting_scheme calc
_refine_ls_wR_factor_gt 0.1109
_refine_ls_wR_factor_ref 0.1130
_reflns_number_gt 6355
_reflns_number_total 6671
_reflns_threshold_expression >2sigma(I)
_cod_data_source_file ic402177j_si_003.cif
_cod_data_source_block Compound_3
_cod_database_code 4337514
_olex2_refinement_description
;
1. Shared sites
{O1, F1}
{O3, F3}
{O4, F4}
{O5, F5}
{O6, F6}
{O7, F7}
{O8, F8}
{O10, F10}
{O11, F11}
{O12, F12}
{O15, F15}
2. Uiso/Uaniso restraints and constraints
Uanis(O1) = Uanis(F1)
Uanis(O3) = Uanis(F3)
Uanis(O4) = Uanis(F4)
Uanis(O5) = Uanis(F5)
Uanis(O6) = Uanis(F6)
Uanis(O7) = Uanis(F7)
Uanis(O8) = Uanis(F8)
Uanis(O10) = Uanis(F10)
Uanis(O11) = Uanis(F11)
Uanis(O12) = Uanis(F12)
Uanis(O15) = Uanis(F15)
Uanis(O2) = Uanis(F2)
Uanis(O13) = Uanis(F13)
3. Others
 Sof(K3A)=1-Sof(K3B)=Sof(Cl1)=1-Sof(K3B)
 Sof(K5A)=1-Sof(K5B)
 Fixed Sof: F1(0.75) F2(0.375) F3(0.75) F4(0.75) F5(0.75) F6(0.75) F7(0.75)
 F8(0.75) F10(0.75) F11(0.75) F12(0.75) F13(0.75) F15(0.375) O1(0.25) O2(0.125)
 O3(0.25) O4(0.25) O5(0.25) O6(0.25) O7(0.25) O8(0.25) O10(0.25) O11(0.25)
 O12(0.25) O13(0.25) O15(0.125)
;

loop_
_space_group_symop_id
_symmetry_equiv_pos_as_xyz
1 'x, y, z'
2 '-x+1/2, -y, z+1/2'
3 '-x, y, z'
4 'x+1/2, -y, z+1/2'

loop_
_atom_site_label
_atom_site_type_symbol
_atom_site_fract_x
_atom_site_fract_y
_atom_site_fract_z
_atom_site_U_iso_or_equiv
_atom_site_adp_type
_atom_site_occupancy
_atom_site_symmetry_multiplicity
_atom_site_calc_flag
_atom_site_refinement_flags
Mo1 Mo 0.19094(2) 0.03618(6) 0.47455(4) 0.01709(10) Uani 1 1 d .
Mo2 Mo 0.30142(2) 0.48395(6) 0.36019(4) 0.01505(9) Uani 1 1 d .
Mo3 Mo 0.0000 0.04568(7) 0.05650(5) 0.01272(11) Uani 1 2 d S
Mo4 Mo 0.0000 0.58542(9) 0.26126(6) 0.01837(12) Uani 1 2 d S
K1 K 0.16529(7) 0.25635(15) 0.17978(11) 0.0229(2) Uani 1 1 d .
K2 K 0.33543(6) 0.24542(14) 0.64410(11) 0.01733(19) Uani 1 1 d .
K3A K 0.3568(2) 0.0236(3) 0.3065(3) 0.0296(6) Uani 0.737(10) 1 d P
K3B K 0.3835(5) 0.0288(9) 0.2882(7) 0.0261(14) Uani 0.263(10) 1 d P
K4 K 0.36950(7) 0.48786(17) 0.01587(12) 0.0246(2) Uani 1 1 d .
K5A K 0.0000 0.040(4) 0.4369(19) 0.029(3) Uani 0.76(16) 2 d SP
K5B K 0.0000 0.007(12) 0.436(6) 0.031(9) Uani 0.24(16) 2 d SP
K6 K 0.5000 0.4290(2) 0.42985(15) 0.0192(3) Uani 1 2 d S
Cl1 Cl 0.5000 0.4926(6) 0.1605(3) 0.0354(10) Uani 0.737(10) 2 d SP
Cl2 Cl 0.5000 0.334(2) 0.1559(7) 0.047(4) Uani 0.263(10) 2 d SP
F1 F 0.06640(18) 0.7274(6) 0.3273(4) 0.0277(8) Uani 0.75 1 d P
F2 F 0.0227(7) 0.1054(13) 0.2064(13) 0.037(3) Uani 0.38 1 d P
F3 F 0.06734(16) 0.4955(4) 0.1559(3) 0.0179(6) Uani 0.75 1 d P
F4 F 0.12081(17) 0.1926(6) 0.4075(4) 0.0264(8) Uani 0.75 1 d P
F5 F 0.1883(2) 0.1786(6) 0.6086(4) 0.0328(9) Uani 0.75 1 d P
F6 F 0.2174(2) 0.5489(6) 0.3159(4) 0.0345(10) Uani 0.75 1 d P
F7 F 0.2313(3) 0.0565(7) 0.0132(5) 0.0439(12) Uani 0.75 1 d P
F8 F 0.21963(19) 0.4781(5) 0.0265(3) 0.0201(7) Uani 0.75 1 d P
F9 F 0.2501(2) 0.2431(5) 0.4030(4) 0.0318(8) Uani 1 1 d .
F10 F 0.2989(2) 0.0302(5) 0.8092(4) 0.0295(9) Uani 0.75 1 d P
F11 F 0.3149(2) 0.3630(6) 0.2171(3) 0.0248(7) Uani 0.75 1 d P
F12 F 0.37382(17) 0.3374(5) 0.4219(3) 0.0211(7) Uani 0.75 1 d P
F13 F 0.0958(2) 0.0098(7) 0.0397(7) 0.0341(14) Uani 0.75 1 d P
F14 F 0.0000 0.7852(7) 0.1205(4) 0.0338(13) Uani 1 2 d S
F15 F 0.0000 -0.0856(7) -0.0967(6) 0.0378(16) Uani 0.75 2 d SP
O1 O 0.06640(18) 0.7274(6) 0.3273(4) 0.0277(8) Uani 0.25 1 d P
O2 O 0.0000 0.140(5) 0.196(5) 0.037(3) Uani 0.25 2 d SP
O3 O 0.06734(16) 0.4955(4) 0.1559(3) 0.0179(6) Uani 0.25 1 d P
O4 O 0.12081(17) 0.1926(6) 0.4075(4) 0.0264(8) Uani 0.25 1 d P
O5 O 0.1883(2) 0.1786(6) 0.6086(4) 0.0328(9) Uani 0.25 1 d P
O6 O 0.2174(2) 0.5489(6) 0.3159(4) 0.0345(10) Uani 0.25 1 d P
O7 O 0.2313(3) 0.0565(7) 0.0132(5) 0.0439(12) Uani 0.25 1 d P
O8 O 0.21963(19) 0.4781(5) 0.0265(3) 0.0201(7) Uani 0.25 1 d P
O10 O 0.2989(2) 0.0302(5) 0.8092(4) 0.0295(9) Uani 0.25 1 d P
O11 O 0.3149(2) 0.3630(6) 0.2171(3) 0.0248(7) Uani 0.25 1 d P
O12 O 0.37382(17) 0.3374(5) 0.4219(3) 0.0211(7) Uani 0.25 1 d P
O13 O 0.0837(9) 0.014(3) 0.103(3) 0.0341(14) Uani 0.25 1 d P
O15 O 0.0000 -0.0856(7) -0.0967(6) 0.0378(16) Uani 0.25 2 d SP
O16 O 0.3473(3) 0.6623(6) 0.3375(5) 0.0323(10) Uani 1 1 d .
O17 O 0.1353(3) -0.1118(6) 0.5238(4) 0.0315(10) Uani 1 1 d .
O18 O 0.0000 0.2371(7) -0.0135(6) 0.0269(12) Uani 1 2 d S
O19 O 0.0000 0.4277(8) 0.3644(5) 0.0246(11) Uani 1 2 d S

loop_
_atom_site_aniso_label
_atom_site_aniso_U_11
_atom_site_aniso_U_22
_atom_site_aniso_U_33
_atom_site_aniso_U_23
_atom_site_aniso_U_13
_atom_site_aniso_U_12
Mo1 0.01601(17) 0.01565(19) 0.0196(2) 0.00441(15) -0.00679(15) -0.00599(14)
Mo2 0.01321(15) 0.01396(19) 0.01800(18) 0.00389(15) -0.00274(14) -0.00244(12)
Mo3 0.0103(2) 0.0089(2) 0.0190(2) 0.00060(19) 0.000 0.000
Mo4 0.0201(3) 0.0165(3) 0.0185(3) 0.0041(2) 0.000 0.000
K1 0.0365(6) 0.0141(5) 0.0181(5) -0.0003(4) -0.0042(4) 0.0044(4)
K2 0.0198(4) 0.0128(4) 0.0194(4) 0.0007(3) -0.0018(4) -0.0013(3)
K3A 0.0396(16) 0.0207(9) 0.0287(10) -0.0027(7) -0.0029(11) 0.0068(9)
K3B 0.026(3) 0.029(3) 0.023(3) -0.0075(18) -0.002(2) 0.003(2)
K4 0.0266(5) 0.0245(6) 0.0228(5) 0.0043(4) -0.0029(4) -0.0027(4)
K5A 0.0188(18) 0.044(7) 0.025(5) 0.006(4) 0.000 0.000
K5B 0.023(6) 0.043(19) 0.027(14) -0.020(15) 0.000 0.000
K6 0.0260(7) 0.0102(6) 0.0214(7) 0.0006(5) 0.000 0.000
Cl1 0.0197(12) 0.069(3) 0.0177(12) 0.0050(13) 0.000 0.000
Cl2 0.023(4) 0.108(12) 0.010(3) -0.007(4) 0.000 0.000
F1 0.0208(15) 0.036(2) 0.0266(16) -0.0132(16) 0.0018(13) -0.0108(14)
F2 0.074(11) 0.005(5) 0.030(5) -0.001(4) 0.008(6) 0.010(4)
F3 0.0123(12) 0.0190(15) 0.0225(15) -0.0035(12) 0.0041(11) -0.0008(11)
F4 0.0156(14) 0.032(2) 0.0315(19) 0.0104(16) 0.0029(13) 0.0083(13)
F5 0.044(2) 0.033(2) 0.0217(19) -0.0029(16) 0.0010(17) -0.0038(18)
F6 0.035(2) 0.045(3) 0.0226(18) -0.0001(18) -0.0066(16) 0.0221(19)
F7 0.042(3) 0.049(3) 0.041(3) -0.004(2) 0.012(2) 0.021(2)
F8 0.0235(16) 0.0212(17) 0.0157(14) 0.0029(12) 0.0002(12) 0.0055(12)
F9 0.0332(17) 0.0271(18) 0.035(2) 0.0008(15) 0.0058(14) -0.0217(15)
F10 0.051(3) 0.0174(18) 0.0199(18) 0.0032(13) 0.0023(17) 0.0062(15)
F11 0.0291(17) 0.032(2) 0.0135(14) -0.0031(14) -0.0008(13) 0.0047(15)
F12 0.0162(13) 0.0282(18) 0.0190(15) -0.0013(13) -0.0052(11) 0.0104(12)
F13 0.010(2) 0.022(2) 0.070(5) 0.010(3) 0.000(2) 0.0012(15)
F14 0.071(4) 0.014(2) 0.017(2) 0.0030(17) 0.000 0.000
F15 0.079(5) 0.012(2) 0.023(3) 0.000(2) 0.000 0.000
O1 0.0208(15) 0.036(2) 0.0266(16) -0.0132(16) 0.0018(13) -0.0108(14)
O2 0.074(11) 0.005(5) 0.030(5) -0.001(4) 0.008(6) 0.010(4)
O3 0.0123(12) 0.0190(15) 0.0225(15) -0.0035(12) 0.0041(11) -0.0008(11)
O4 0.0156(14) 0.032(2) 0.0315(19) 0.0104(16) 0.0029(13) 0.0083(13)
O5 0.044(2) 0.033(2) 0.0217(19) -0.0029(16) 0.0010(17) -0.0038(18)
O6 0.035(2) 0.045(3) 0.0226(18) -0.0001(18) -0.0066(16) 0.0221(19)
O7 0.042(3) 0.049(3) 0.041(3) -0.004(2) 0.012(2) 0.021(2)
O8 0.0235(16) 0.0212(17) 0.0157(14) 0.0029(12) 0.0002(12) 0.0055(12)
O10 0.051(3) 0.0174(18) 0.0199(18) 0.0032(13) 0.0023(17) 0.0062(15)
O11 0.0291(17) 0.032(2) 0.0135(14) -0.0031(14) -0.0008(13) 0.0047(15)
O12 0.0162(13) 0.0282(18) 0.0190(15) -0.0013(13) -0.0052(11) 0.0104(12)
O13 0.010(2) 0.022(2) 0.070(5) 0.010(3) 0.000(2) 0.0012(15)
O15 0.079(5) 0.012(2) 0.023(3) 0.000(2) 0.000 0.000
O16 0.043(3) 0.020(2) 0.033(2) 0.0028(18) 0.010(2) -0.0109(19)
O17 0.037(2) 0.026(2) 0.031(2) 0.0102(18) -0.0086(19) -0.0155(19)
O18 0.035(3) 0.012(2) 0.034(3) 0.003(2) 0.000 0.000
O19 0.037(3) 0.021(3) 0.015(2) 0.002(2) 0.000 0.000

loop_
_atom_type_symbol
_atom_type_description
_atom_type_scat_dispersion_real
_atom_type_scat_dispersion_imag
_atom_type_scat_source
Cl Cl 0.1484 0.1585 'International Tables Vol C Tables 4.2.6.8 and 6.1.1.4'
F F 0.0171 0.0103 'International Tables Vol C Tables 4.2.6.8 and 6.1.1.4'
K K 0.2009 0.2494 'International Tables Vol C Tables 4.2.6.8 and 6.1.1.4'
Mo Mo -1.6832 0.6857 'International Tables Vol C Tables 4.2.6.8 and 6.1.1.4'
O O 0.0106 0.0060 'International Tables Vol C Tables 4.2.6.8 and 6.1.1.4'

loop_
_geom_angle_atom_site_label_1
_geom_angle_atom_site_label_2
_geom_angle_atom_site_label_3
_geom_angle
_geom_angle_site_symmetry_1
_geom_angle_site_symmetry_3
K1 Mo1 K3A 72.15(4) . .
F4 Mo1 K1 45.32(12) . .
F4 Mo1 K3A 115.84(12) . .
F4 Mo1 F9 77.73(17) . .
F5 Mo1 K1 115.79(15) . .
F5 Mo1 K3A 116.03(15) . .
F5 Mo1 F4 85.6(2) . .
F5 Mo1 F9 82.71(19) . .
F5 Mo1 F10 158.78(19) . 2_554
F5 Mo1 O10 158.78(19) . 2_554
F7 Mo1 K1 121.45(19) 2 .
F7 Mo1 K3A 49.3(2) 2 .
F7 Mo1 F4 162.8(2) 2 .
F7 Mo1 F5 94.0(2) 2 .
F7 Mo1 F9 85.2(2) 2 .
F7 Mo1 F10 92.0(2) 2 2_554
F7 Mo1 O10 92.0(2) 2 2_554
F9 Mo1 K1 53.49(13) . .
F9 Mo1 K3A 50.07(13) . .
F10 Mo1 K1 44.94(12) 2_554 .
F10 Mo1 K3A 55.08(15) 2_554 .
F10 Mo1 F4 82.76(18) 2_554 .
F10 Mo1 F9 77.52(18) 2_554 .
O7 Mo1 K1 121.45(19) 2 .
O7 Mo1 K3A 49.3(2) 2 .
O7 Mo1 F4 162.8(2) 2 .
O7 Mo1 F5 94.0(2) 2 .
O7 Mo1 F7 0.0(5) 2 2
O7 Mo1 F9 85.2(2) 2 .
O7 Mo1 F10 92.0(2) 2 2_554
O7 Mo1 O10 92.0(2) 2 2_554
O10 Mo1 K1 44.94(12) 2_554 .
O10 Mo1 K3A 55.08(15) 2_554 .
O10 Mo1 F4 82.76(18) 2_554 .
O10 Mo1 F9 77.52(18) 2_554 .
O10 Mo1 F10 0.0(2) 2_554 2_554
O17 Mo1 K1 120.54(16) . .
O17 Mo1 K3A 135.6(2) . .
O17 Mo1 F4 94.5(2) . .
O17 Mo1 F5 97.0(2) . .
O17 Mo1 F7 102.6(3) . 2
O17 Mo1 F9 172.2(2) . .
O17 Mo1 F10 101.6(2) . 2_554
O17 Mo1 O7 102.6(3) . 2
O17 Mo1 O10 101.6(2) . 2_554
K2 Mo2 K3A 67.42(5) . .
F6 Mo2 K2 122.43(16) . .
F6 Mo2 K3A 119.10(18) . .
F6 Mo2 F8 91.25(18) . 2_565
F6 Mo2 F9 82.3(2) . .
F6 Mo2 F11 92.13(19) . .
F6 Mo2 F12 159.0(2) . .
F6 Mo2 O8 91.25(18) . 2_565
F8 Mo2 K2 45.14(11) 2_565 .
F8 Mo2 K3A 111.09(12) 2_565 .
F8 Mo2 F9 79.46(17) 2_565 .
F8 Mo2 F12 84.67(15) 2_565 .
F9 Mo2 K2 58.30(13) . .
F9 Mo2 K3A 50.45(15) . .
F11 Mo2 K2 116.95(13) . .
F11 Mo2 K3A 49.54(13) . .
F11 Mo2 F8 158.56(17) . 2_565
F11 Mo2 F9 80.03(18) . .
F11 Mo2 F12 84.63(16) . .
F11 Mo2 O8 158.56(17) . 2_565
F12 Mo2 K2 43.99(11) . .
F12 Mo2 K3A 45.21(12) . .
F12 Mo2 F9 76.69(17) . .
O8 Mo2 K2 45.14(11) 2_565 .
O8 Mo2 K3A 111.09(12) 2_565 .
O8 Mo2 F8 0.0(2) 2_565 2_565
O8 Mo2 F9 79.46(17) 2_565 .
O8 Mo2 F12 84.67(15) 2_565 .
O16 Mo2 K2 116.0(2) . .
O16 Mo2 K3A 126.6(2) . .
O16 Mo2 F6 103.3(3) . .
O16 Mo2 F8 97.9(2) . 2_565
O16 Mo2 F9 173.9(2) . .
O16 Mo2 F11 101.8(2) . .
O16 Mo2 F12 97.6(2) . .
O16 Mo2 O8 97.9(2) . 2_565
F2 Mo3 K3B 157.0(5) . 4_454
F2 Mo3 K3B 128.2(5) 3 4_454
F2 Mo3 F2 29.0(9) 3 .
F2 Mo3 F13 83.2(5) 3 3
F2 Mo3 F13 83.2(5) . .
F2 Mo3 F13 112.0(5) . 3
F2 Mo3 F13 112.0(5) 3 .
F2 Mo3 F14 86.0(3) . 1_545
F2 Mo3 F14 86.0(3) 3 1_545
F2 Mo3 F15 159.1(4) . .
F2 Mo3 F15 159.1(4) 3 .
F13 Mo3 K3B 46.2(3) 3 4_454
F13 Mo3 K3B 119.8(3) . 4_454
F13 Mo3 F13 160.0(4) 3 .
F13 Mo3 F14 84.07(17) . 1_545
F13 Mo3 F14 84.07(17) 3 1_545
F13 Mo3 F15 81.0(2) 3 .
F13 Mo3 F15 81.0(2) . .
F14 Mo3 K3B 96.88(15) 1_545 4_454
F15 Mo3 K3B 41.40(16) . 4_454
F15 Mo3 F14 78.8(2) . 1_545
O2 Mo3 K3B 140.6(5) . 4_454
O2 Mo3 F2 17.4(7) . .
O2 Mo3 F2 17.4(7) . 3
O2 Mo3 F13 98.6(3) . 3
O2 Mo3 F13 98.6(3) . .
O2 Mo3 F14 95.6(14) . 1_545
O2 Mo3 F15 174.4(14) . .
O2 Mo3 O13 77.9(10) . 3
O2 Mo3 O13 77.9(10) . .
O13 Mo3 K3B 69.0(10) 3 4_454
O13 Mo3 K3B 141.4(10) . 4_454
O13 Mo3 F2 61.5(11) 3 3
O13 Mo3 F2 89.7(11) . 3
O13 Mo3 F2 89.7(11) 3 .
O13 Mo3 F2 61.5(11) . .
O13 Mo3 F13 22.9(9) . .
O13 Mo3 F13 159.8(8) 3 .
O13 Mo3 F13 159.8(8) . 3
O13 Mo3 F13 22.9(9) 3 3
O13 Mo3 F14 76.6(7) 3 1_545
O13 Mo3 F14 76.6(7) . 1_545
O13 Mo3 F15 100.6(10) . .
O13 Mo3 F15 100.6(10) 3 .
O13 Mo3 O13 141.6(18) 3 .
O18 Mo3 K3B 76.5(2) . 4_454
O18 Mo3 F2 102.0(4) . 3
O18 Mo3 F2 102.0(4) . .
O18 Mo3 F13 94.70(18) . 3
O18 Mo3 F13 94.70(18) . .
O18 Mo3 F14 171.7(3) . 1_545
O18 Mo3 F15 92.8(3) . .
O18 Mo3 O2 92.8(14) . .
O18 Mo3 O13 105.3(7) . 3
O18 Mo3 O13 105.3(7) . .
K6 Mo4 K2 70.23(2) 2_564 4_464
F1 Mo4 K2 123.12(14) . 4_464
F1 Mo4 K2 47.08(12) 3 4_464
F1 Mo4 K6 114.37(13) . 2_564
F1 Mo4 K6 114.37(13) 3 2_564
F1 Mo4 F1 89.7(2) . 3
F1 Mo4 F3 87.96(15) 3 3
F1 Mo4 F3 161.89(18) . 3
F1 Mo4 F3 87.96(15) . .
F1 Mo4 F3 161.89(18) 3 .
F1 Mo4 F14 82.51(17) 3 .
F1 Mo4 F14 82.51(17) . .
F1 Mo4 O1 89.7(2) . 3
F1 Mo4 O3 87.96(15) 3 3
F1 Mo4 O3 161.89(18) . 3
F3 Mo4 K2 45.91(10) 3 4_464
F3 Mo4 K2 121.33(11) . 4_464
F3 Mo4 K6 51.21(11) 3 2_564
F3 Mo4 K6 51.21(11) . 2_564
F3 Mo4 F3 88.7(2) 3 .
F3 Mo4 F14 79.39(15) . .
F3 Mo4 F14 79.39(15) 3 .
F14 Mo4 K2 60.45(2) . 4_464
F14 Mo4 K6 46.22(14) . 2_564
O1 Mo4 K2 47.08(12) 3 4_464
O1 Mo4 K6 114.37(13) 3 2_564
O1 Mo4 F1 0.00(16) 3 3
O1 Mo4 F3 161.89(18) 3 .
O1 Mo4 F3 87.96(15) 3 3
O1 Mo4 F14 82.51(17) 3 .
O1 Mo4 O3 87.96(15) 3 3
O3 Mo4 K2 45.91(10) 3 4_464
O3 Mo4 K6 51.21(11) 3 2_564
O3 Mo4 F3 0.0(2) 3 3
O3 Mo4 F3 88.7(2) 3 .
O3 Mo4 F14 79.39(15) 3 .
O19 Mo4 K2 119.54(2) . 4_464
O19 Mo4 K6 131.6(2) . 2_564
O19 Mo4 F1 99.0(2) . 3
O19 Mo4 F1 99.0(2) . .
O19 Mo4 F3 99.11(19) . .
O19 Mo4 F3 99.11(19) . 3
O19 Mo4 F14 177.9(3) . .
O19 Mo4 O1 99.0(2) . 3
O19 Mo4 O3 99.11(19) . 3
F3 K1 F4 89.05(11) . .
F3 K1 F7 131.42(15) . .
F3 K1 F10 142.56(13) . 2_554
F3 K1 F13 93.28(13) . .
F3 K1 O10 142.56(13) . 2_554
F4 K1 F7 132.92(15) . .
F4 K1 F10 56.45(12) . 2_554
F4 K1 F13 103.64(17) . .
F4 K1 O10 56.45(12) . 2_554
F7 K1 F13 58.53(17) . .
F8 K1 F3 77.59(11) . .
F8 K1 F4 147.93(13) . .
F8 K1 F7 74.53(15) . .
F8 K1 F10 139.34(14) . 2_554
F8 K1 F13 106.09(16) . .
F8 K1 O10 139.34(14) . 2_554
F10 K1 F7 77.24(15) 2_554 .
F10 K1 F13 82.66(16) 2_554 .
O10 K1 F7 77.24(15) 2_554 .
O10 K1 F10 0.00(18) 2_554 2_554
O10 K1 F13 82.66(16) 2_554 .
O13 K1 F3 90.8(4) . .
O13 K1 F4 88.6(6) . .
O13 K1 F7 70.8(6) . .
O13 K1 F8 120.2(6) . .
O13 K1 F10 75.7(5) . 2_554
O13 K1 F13 15.2(6) . .
O13 K1 O10 75.7(5) . 2_554
F6 K2 F3 79.11(14) 2_565 2_565
F6 K2 F8 74.13(13) 2_565 2_565
F6 K2 O3 79.11(14) 2_565 2_565
F6 K2 O8 74.13(13) 2_565 2_565
F8 K2 F3 74.74(11) 2_565 2_565
F8 K2 O3 74.74(11) 2_565 2_565
F10 K2 F3 128.54(13) . 2_565
F10 K2 F6 76.36(14) . 2_565
F10 K2 F8 137.14(14) . 2_565
F10 K2 F12 154.99(13) . .
F10 K2 F13 88.77(18) . 2
F10 K2 O3 128.54(13) . 2_565
F10 K2 O6 76.36(14) . 2_565
F10 K2 O8 137.14(14) . 2_565
F10 K2 O13 78.6(6) . 2
F12 K2 F3 69.98(11) . 2_565
F12 K2 F6 127.49(14) . 2_565
F12 K2 F8 57.57(11) . 2_565
F12 K2 O3 69.98(11) . 2_565
F12 K2 O6 127.49(14) . 2_565
F12 K2 O8 57.57(11) . 2_565
F13 K2 F3 101.50(14) 2 2_565
F13 K2 F6 160.7(2) 2 2_565
F13 K2 F8 124.91(18) 2 2_565
F13 K2 F12 69.39(18) 2 .
F13 K2 O3 101.50(14) 2 2_565
F13 K2 O6 160.7(2) 2 2_565
F13 K2 O8 124.91(18) 2 2_565
O3 K2 F3 0.0(2) 2_565 2_565
O6 K2 F3 79.11(14) 2_565 2_565
O6 K2 F6 0.0(2) 2_565 2_565
O6 K2 F8 74.13(13) 2_565 2_565
O6 K2 O3 79.11(14) 2_565 2_565
O6 K2 O8 74.13(13) 2_565 2_565
O8 K2 F3 74.74(11) 2_565 2_565
O8 K2 F8 0.00(19) 2_565 2_565
O8 K2 O3 74.74(11) 2_565 2_565
O13 K2 F3 97.8(5) 2 2_565
O13 K2 F6 144.6(7) 2 2_565
O13 K2 F8 139.6(7) 2 2_565
O13 K2 F12 82.4(7) 2 .
O13 K2 F13 16.3(6) 2 2
O13 K2 O3 97.8(5) 2 2_565
O13 K2 O6 144.6(7) 2 2_565
O13 K2 O8 139.6(7) 2 2_565
K3B K3A F5 93.1(8) . 2_554
K3B K3A F7 147.5(8) . 2
K3B K3A F9 139.9(8) . .
K3B K3A F11 94.4(9) . .
K3B K3A F12 89.4(8) . .
K3B K3A F13 91.6(8) . 2
K3B K3A O5 93.1(8) . 2_554
K3B K3A O7 147.5(8) . 2
K3B K3A O16 100.2(8) . 1_545
F5 K3A F7 107.8(2) 2_554 2
F5 K3A F9 112.22(19) 2_554 .
F5 K3A F11 97.96(14) 2_554 .
F5 K3A O7 107.8(2) 2_554 2
F9 K3A F7 53.57(15) . 2
F9 K3A F11 53.08(12) . .
F9 K3A O7 53.57(15) . 2
F11 K3A F7 106.64(17) . 2
F11 K3A O7 106.64(17) . 2
F12 K3A F5 151.64(15) . 2_554
F12 K3A F7 83.81(17) . 2
F12 K3A F9 53.61(11) . .
F12 K3A F11 53.68(11) . .
F12 K3A F13 66.65(15) . 2
F12 K3A O5 151.64(15) . 2_554
F12 K3A O7 83.81(17) . 2
F12 K3A O16 144.96(17) . 1_545
F13 K3A F5 141.38(17) 2 2_554
F13 K3A F7 56.59(16) 2 2
F13 K3A F9 87.30(17) 2 .
F13 K3A F11 119.87(16) 2 .
F13 K3A O5 141.38(17) 2 2_554
F13 K3A O7 56.59(16) 2 2
F13 K3A O16 79.38(17) 2 1_545
O5 K3A F5 0.0(3) 2_554 2_554
O5 K3A F7 107.8(2) 2_554 2
O5 K3A F9 112.22(19) 2_554 .
O5 K3A F11 97.96(14) 2_554 .
O5 K3A O7 107.8(2) 2_554 2
O7 K3A F7 0.0(3) 2 2
O16 K3A F5 62.06(15) 1_545 2_554
O16 K3A F7 69.97(17) 1_545 2
O16 K3A F9 118.8(2) 1_545 .
O16 K3A F11 155.6(2) 1_545 .
O16 K3A O5 62.06(15) 1_545 2_554
O16 K3A O7 69.97(17) 1_545 2
K3A K3B F5 75.8(8) . 2_554
K3A K3B F11 74.8(8) . .
K3A K3B F12 78.9(8) . .
K3A K3B F13 76.9(8) . 2
K3A K3B F15 130.0(9) . 2
K3A K3B O5 75.8(8) . 2_554
K3A K3B O15 130.0(9) . 2
K3A K3B O16 69.0(8) . 1_545
K3A K3B O17 104.4(9) . 2_554
F5 K3B F11 94.0(2) 2_554 .
F5 K3B O16 59.29(19) 2_554 1_545
F5 K3B O17 52.64(16) 2_554 2_554
F11 K3B O17 60.70(18) . 2_554
F12 K3B F5 142.3(4) . 2_554
F12 K3B F11 52.14(16) . .
F12 K3B F13 65.0(2) . 2
F12 K3B O5 142.3(4) . 2_554
F12 K3B O16 133.7(4) . 1_545
F12 K3B O17 109.1(3) . 2_554
F13 K3B F5 133.2(3) 2 2_554
F13 K3B F11 114.3(3) 2 .
F13 K3B O5 133.2(3) 2 2_554
F13 K3B O16 75.7(2) 2 1_545
F13 K3B O17 173.7(3) 2 2_554
F15 K3B F5 146.6(4) 2 2_554
F15 K3B F11 111.9(3) 2 .
F15 K3B F12 70.5(2) 2 .
F15 K3B F13 54.6(2) 2 2
F15 K3B O5 146.6(4) 2 2_554
F15 K3B O16 106.0(3) 2 1_545
F15 K3B O17 122.4(4) 2 2_554
O5 K3B F5 0.0(3) 2_554 2_554
O5 K3B F11 94.0(2) 2_554 .
O5 K3B O16 59.29(19) 2_554 1_545
O5 K3B O17 52.64(16) 2_554 2_554
O15 K3B F5 146.6(4) 2 2_554
O15 K3B F11 111.9(3) 2 .
O15 K3B F12 70.5(2) 2 .
O15 K3B F13 54.6(2) 2 2
O15 K3B F15 0.0(2) 2 2
O15 K3B O5 146.6(4) 2 2_554
O15 K3B O16 106.0(3) 2 1_545
O15 K3B O17 122.4(4) 2 2_554
O16 K3B F11 138.9(4) 1_545 .
O16 K3B O17 110.5(2) 1_545 2_554
F1 K4 F8 116.20(11) 2_564 .
F1 K4 O5 152.63(12) 2_564 2_564
F4 K4 F1 99.26(12) 2_564 2_564
F4 K4 F6 77.67(14) 2_564 2_564
F4 K4 F8 96.30(11) 2_564 .
F4 K4 O1 99.26(12) 2_564 2_564
F4 K4 O5 53.77(12) 2_564 2_564
F4 K4 O6 77.67(14) 2_564 2_564
F4 K4 O17 155.59(14) 2_564 2_554
F6 K4 F1 69.21(11) 2_564 2_564
F6 K4 F8 54.69(12) 2_564 .
F6 K4 O1 69.21(11) 2_564 2_564
F6 K4 O5 97.23(13) 2_564 2_564
F6 K4 O17 84.50(15) 2_564 2_554
F8 K4 O5 68.11(12) . 2_564
F11 K4 F1 124.53(12) . 2_564
F11 K4 F4 136.07(13) . 2_564
F11 K4 F6 112.33(14) . 2_564
F11 K4 F8 63.46(11) . .
F11 K4 O1 124.53(12) . 2_564
F11 K4 O4 136.07(13) . 2_564
F11 K4 O5 82.30(13) . 2_564
F11 K4 O6 112.33(14) . 2_564
F11 K4 O17 66.46(13) . 2_554
O1 K4 F1 0.00(17) 2_564 2_564
O1 K4 F8 116.20(11) 2_564 .
O1 K4 O5 152.63(12) 2_564 2_564
O4 K4 F1 99.26(12) 2_564 2_564
O4 K4 F4 0.00(19) 2_564 2_564
O4 K4 F6 77.67(14) 2_564 2_564
O4 K4 F8 96.30(11) 2_564 .
O4 K4 O1 99.26(12) 2_564 2_564
O4 K4 O5 53.77(12) 2_564 2_564
O4 K4 O6 77.67(14) 2_564 2_564
O4 K4 O17 155.59(14) 2_564 2_554
O6 K4 F1 69.21(11) 2_564 2_564
O6 K4 F6 0.0(2) 2_564 2_564
O6 K4 F8 54.69(12) 2_564 .
O6 K4 O1 69.21(11) 2_564 2_564
O6 K4 O5 97.23(13) 2_564 2_564
O6 K4 O17 84.50(15) 2_564 2_554
O17 K4 F1 58.38(12) 2_554 2_564
O17 K4 F8 86.63(13) 2_554 .
O17 K4 O1 58.38(12) 2_554 2_564
O17 K4 O5 146.54(14) 2_554 2_564
F1 K5A F1 51.8(6) 3_545 1_545
F1 K5A O1 51.8(6) 3_545 1_545
F1 K5A O19 132.0(6) 3_545 .
F1 K5A O19 132.0(6) 1_545 .
F2 K5A F1 80.4(8) . 3_545
F2 K5A F1 71.6(7) 3 3_545
F2 K5A F1 71.6(7) . 1_545
F2 K5A F1 80.4(8) 3 1_545
F2 K5A F2 19.4(7) . 3
F2 K5A F4 69.4(5) . .
F2 K5A F4 69.4(5) 3 3
F2 K5A F4 87.1(6) . 3
F2 K5A F4 87.1(6) 3 .
F2 K5A O1 71.6(7) 3 3_545
F2 K5A O1 71.6(7) . 1_545
F2 K5A O1 80.4(8) 3 1_545
F2 K5A O1 80.4(8) . 3_545
F2 K5A O2 10.9(4) 3 .
F2 K5A O2 10.9(4) . .
F2 K5A O4 87.1(6) . 3
F2 K5A O4 69.4(5) 3 3
F2 K5A O19 64.2(6) 3 .
F2 K5A O19 64.2(6) . .
F4 K5A F1 85.0(4) . 1_545
F4 K5A F1 133.7(10) 3 1_545
F4 K5A F1 133.7(10) . 3_545
F4 K5A F1 85.0(4) 3 3_545
F4 K5A F4 126.0(12) 3 .
F4 K5A O1 133.7(10) 3 1_545
F4 K5A O1 85.0(4) . 1_545
F4 K5A O1 133.7(10) . 3_545
F4 K5A O1 85.0(4) 3 3_545
F4 K5A O2 76.2(6) . .
F4 K5A O2 76.2(6) 3 .
F4 K5A O19 63.0(6) . .
F4 K5A O19 63.0(6) 3 .
O1 K5A F1 51.8(6) 3_545 1_545
O1 K5A F1 0.0(2) 1_545 1_545
O1 K5A F1 0.00(17) 3_545 3_545
O1 K5A O1 51.8(6) 3_545 1_545
O1 K5A O19 132.0(6) 3_545 .
O1 K5A O19 132.0(6) 1_545 .
O2 K5A F1 80.2(11) . 3_545
O2 K5A F1 80.2(11) . 1_545
O2 K5A O1 80.2(11) . 1_545
O2 K5A O1 80.2(11) . 3_545
O2 K5A O19 58.9(10) . .
O4 K5A F1 133.7(10) 3 1_545
O4 K5A F1 85.0(4) 3 3_545
O4 K5A F4 0.00(19) 3 3
O4 K5A F4 126.0(12) 3 .
O4 K5A O1 133.7(10) 3 1_545
O4 K5A O1 85.0(4) 3 3_545
O4 K5A O2 76.2(6) 3 .
O4 K5A O19 63.0(6) 3 .
F1 K5B F1 55.9(13) 3_545 1_545
F1 K5B O1 55.9(13) 3_545 1_545
F1 K5B O2 82.6(16) 1_545 .
F1 K5B O2 82.6(16) 3_545 .
F1 K5B O17 109(3) 3_545 .
F1 K5B O17 59.1(10) 1_545 .
F2 K5B F1 83.4(15) 3 1_545
F2 K5B F1 74.3(13) 3 3_545
F2 K5B F1 83.4(15) . 3_545
F2 K5B F1 74.3(13) . 1_545
F2 K5B F2 19.1(9) . 3
F2 K5B F4 84(2) . 3
F2 K5B F4 67.0(18) 3 3
F2 K5B F4 84(2) 3 .
F2 K5B F4 67.0(18) . .
F2 K5B O1 74.3(13) . 1_545
F2 K5B O1 83.4(15) 3 1_545
F2 K5B O1 83.4(15) . 3_545
F2 K5B O1 74.3(13) 3 3_545
F2 K5B O2 10.5(5) . .
F2 K5B O2 10.5(5) 3 .
F2 K5B O4 84(2) . 3
F2 K5B O4 67.0(18) 3 3
F2 K5B O17 122.9(15) 3 .
F2 K5B O17 104.3(10) . .
F4 K5B F1 138.0(17) 3 1_545
F4 K5B F1 86.8(6) . 1_545
F4 K5B F1 138.0(17) . 3_545
F4 K5B F1 86.8(6) 3 3_545
F4 K5B F4 117(3) 3 .
F4 K5B O1 86.8(6) 3 3_545
F4 K5B O1 138.0(17) . 3_545
F4 K5B O1 138.0(17) 3 1_545
F4 K5B O1 86.8(6) . 1_545
F4 K5B O2 73(2) 3 .
F4 K5B O2 73(2) . .
F4 K5B O17 55.4(2) . .
F4 K5B O17 163(2) 3 .
O1 K5B F1 55.9(13) 3_545 1_545
O1 K5B F1 0.0(2) 1_545 1_545
O1 K5B F1 0.00(18) 3_545 3_545
O1 K5B O1 55.9(13) 3_545 1_545
O1 K5B O2 82.6(16) 1_545 .
O1 K5B O2 82.6(16) 3_545 .
O1 K5B O17 109(3) 3_545 .
O1 K5B O17 59.1(10) 1_545 .
O2 K5B O17 114.5(14) . .
O4 K5B F1 138.0(17) 3 1_545
O4 K5B F1 86.8(6) 3 3_545
O4 K5B F4 0.00(18) 3 3
O4 K5B F4 117(3) 3 .
O4 K5B O1 138.0(17) 3 1_545
O4 K5B O1 86.8(6) 3 3_545
O4 K5B O2 73(2) 3 .
O4 K5B O17 163(2) 3 .
F3 K6 F3 54.51(13) 4_565 2_565
F3 K6 O3 54.51(13) 4_565 2_565
F12 K6 F3 121.62(11) 3_655 2_565
F12 K6 F3 69.12(10) . 2_565
F12 K6 F3 121.62(11) . 4_565
F12 K6 F3 69.12(10) 3_655 4_565
F12 K6 F12 148.15(18) 3_655 .
F12 K6 F14 81.93(9) 3_655 2_565
F12 K6 F14 81.93(9) . 2_565
F12 K6 F15 74.08(9) 3_655 2
F12 K6 F15 74.08(9) . 2
F12 K6 O3 69.12(10) 3_655 4_565
F12 K6 O3 121.62(11) . 4_565
F12 K6 O3 69.12(10) . 2_565
F12 K6 O3 121.62(11) 3_655 2_565
F12 K6 O15 74.08(9) . 2
F12 K6 O15 74.08(9) 3_655 2
F12 K6 O18 105.82(9) 3_655 2_565
F12 K6 O18 105.82(9) . 2_565
F14 K6 F3 55.91(12) 2_565 2_565
F14 K6 F3 55.91(12) 2_565 4_565
F14 K6 O3 55.91(12) 2_565 4_565
F14 K6 O3 55.91(12) 2_565 2_565
F15 K6 F3 107.17(14) 2 4_565
F15 K6 F3 107.17(14) 2 2_565
F15 K6 F14 58.49(18) 2 2_565
F15 K6 O3 107.17(14) 2 2_565
F15 K6 O3 107.17(14) 2 4_565
O3 K6 F3 0.00(11) 2_565 2_565
O3 K6 F3 0.00(7) 4_565 4_565
O3 K6 F3 54.51(13) 4_565 2_565
O3 K6 O3 54.51(13) 4_565 2_565
O12 K6 F3 121.62(11) 3_655 2_565
O12 K6 F3 69.12(10) 3_655 4_565
O12 K6 F12 0.0(2) 3_655 3_655
O12 K6 F12 148.15(18) 3_655 .
O12 K6 F14 81.93(9) 3_655 2_565
O12 K6 F15 74.08(9) 3_655 2
O12 K6 O3 121.62(11) 3_655 2_565
O12 K6 O3 69.12(10) 3_655 4_565
O12 K6 O15 74.08(9) 3_655 2
O12 K6 O18 105.82(9) 3_655 2_565
O15 K6 F3 107.17(14) 2 4_565
O15 K6 F3 107.17(14) 2 2_565
O15 K6 F14 58.49(18) 2 2_565
O15 K6 F15 0.0(3) 2 2
O15 K6 O3 107.17(14) 2 2_565
O15 K6 O3 107.17(14) 2 4_565
O18 K6 F3 66.39(15) 2_565 4_565
O18 K6 F3 66.39(15) 2_565 2_565
O18 K6 F14 114.1(2) 2_565 2_565
O18 K6 F15 172.6(2) 2_565 2
O18 K6 O3 66.39(15) 2_565 4_565
O18 K6 O3 66.39(15) 2_565 2_565
O18 K6 O15 172.6(2) 2_565 2
K4 Cl1 K4 116.03(11) 3_655 .
K6 Cl1 K4 121.38(6) . .
K6 Cl1 K4 121.38(6) . 3_655
Cl2 Cl1 K4 88.0(2) . .
Cl2 Cl1 K4 88.0(2) . 3_655
Cl2 Cl1 K6 83.1(4) . .
K3B Cl2 K3B 79.4(4) . 3_655
K3B Cl2 K5B 78.6(7) . 2_554
K3B Cl2 K5B 78.6(7) 3_655 2_554
K4 Cl2 K3B 85.83(16) . .
K4 Cl2 K3B 160.8(5) 3_655 .
K4 Cl2 K3B 160.8(5) . 3_655
K4 Cl2 K3B 85.83(16) 3_655 3_655
K4 Cl2 K4 105.5(3) 3_655 .
K4 Cl2 K5B 86.6(5) 3_655 2_554
K4 Cl2 K5B 86.6(5) . 2_554
K6 Cl2 K3B 75.8(2) . 3_655
K6 Cl2 K3B 75.8(2) . .
K6 Cl2 K4 112.5(3) . 3_655
K6 Cl2 K4 112.5(3) . .
K6 Cl2 K5B 146.5(10) . 2_554
Cl1 Cl2 K3B 129.4(3) . .
Cl1 Cl2 K3B 129.4(3) . 3_655
Cl1 Cl2 K4 69.7(4) . 3_655
Cl1 Cl2 K4 69.7(4) . .
Cl1 Cl2 K5B 139.4(10) . 2_554
Cl1 Cl2 K6 74.1(4) . .
Mo4 F1 K2 104.08(16) . 2_564
Mo4 F1 K4 104.62(18) . 2_565
Mo4 F1 K5A 109.0(3) . 1_565
Mo4 F1 K5B 107.1(6) . 1_565
K2 F1 K4 105.07(13) 2_564 2_565
K2 F1 K5A 122.3(4) 2_564 1_565
K4 F1 K5A 110.4(4) 2_565 1_565
K5B F1 K2 125.2(18) 1_565 2_564
K5B F1 K4 109.0(17) 1_565 2_565
Mo3 F2 K1 103.8(6) . .
Mo3 F2 K5A 144.3(9) . .
Mo3 F2 K5B 140.3(14) . .
K5A F2 K1 108.7(6) . .
K5B F2 K1 110.5(7) . .
F2 F2 Mo3 75.5(5) 3 .
F2 F2 K1 156.93(18) 3 .
F2 F2 K5A 80.3(3) 3 .
F2 F2 K5B 80.5(4) 3 .
O2 F2 Mo3 73(7) . .
O2 F2 K1 124(5) . .
O2 F2 K5A 100(6) . .
O2 F2 K5B 102(6) . .
Mo4 F3 K1 133.82(18) . .
Mo4 F3 K2 104.55(14) . 2_564
Mo4 F3 K6 98.07(13) . 2_564
K1 F3 K2 89.97(10) . 2_564
K1 F3 K6 123.58(13) . 2_564
K2 F3 K6 97.58(11) 2_564 2_564
Mo1 F4 K1 103.55(15) . .
Mo1 F4 K4 109.31(18) . 2_565
Mo1 F4 K5A 108.1(6) . .
Mo1 F4 K5B 104.1(18) . .
K1 F4 K4 102.94(14) . 2_565
K1 F4 K5B 118.1(14) . .
K4 F4 K5B 117.8(12) 2_565 .
K5A F4 K1 118.7(5) . .
K5A F4 K4 113.6(7) . 2_565
Mo1 F5 K2 100.47(18) . .
Mo1 F5 K3A 108.0(2) . 2
Mo1 F5 K3B 103.9(2) . 2
Mo1 F5 K4 104.00(19) . 2_565
K2 F5 K4 105.63(15) . 2_565
K3A F5 K2 107.31(18) 2 .
K3A F5 K4 128.17(18) 2 2_565
K3B F5 K2 118.5(3) 2 .
K3B F5 K4 121.3(2) 2 2_565
Mo2 F6 K1 104.67(19) . .
Mo2 F6 K2 135.6(3) . 2_564
Mo2 F6 K4 108.44(19) . 2_565
K2 F6 K1 87.09(13) 2_564 .
K2 F6 K4 112.52(15) 2_564 2_565
K4 F6 K1 96.77(17) 2_565 .
Mo1 F7 K1 144.5(3) 2_554 .
Mo1 F7 K2 100.7(2) 2_554 2_554
Mo1 F7 K3A 104.0(2) 2_554 2_554
K1 F7 K2 84.24(15) . 2_554
K1 F7 K3A 111.39(18) . 2_554
K3A F7 K2 87.59(17) 2_554 2_554
Mo2 F8 K1 129.27(18) 2_564 .
Mo2 F8 K2 104.93(14) 2_564 2_564
Mo2 F8 K4 100.02(14) 2_564 .
K1 F8 K2 91.91(12) . 2_564
K1 F8 K4 116.61(13) . .
K2 F8 K4 113.45(13) 2_564 .
Mo1 F9 Mo2 168.3(2) . .
Mo1 F9 K1 91.66(14) . .
Mo1 F9 K2 88.83(15) . .
Mo1 F9 K3A 95.75(17) . .
Mo1 F9 K3B 101.8(2) . .
Mo2 F9 K1 92.87(16) . .
Mo2 F9 K2 86.11(13) . .
Mo2 F9 K3A 94.45(16) . .
Mo2 F9 K3B 88.3(2) . .
K1 F9 K2 177.07(18) . .
K1 F9 K3B 98.04(17) . .
K2 F9 K3B 84.68(16) . .
K3A F9 K1 96.82(14) . .
K3A F9 K2 86.01(14) . .
Mo1 F10 K1 105.25(16) 2 2
Mo1 F10 K2 145.6(2) 2 .
Mo1 F10 K3A 94.42(17) 2 2
K1 F10 K3A 98.26(15) 2 2
K2 F10 K1 94.12(14) . 2
K2 F10 K3A 110.87(16) . 2
Mo2 F11 K1 96.35(15) . .
Mo2 F11 K3A 101.38(16) . .
Mo2 F11 K3B 105.5(2) . .
Mo2 F11 K4 126.5(2) . .
K3A F11 K1 94.48(15) . .
K3B F11 K1 103.7(2) . .
K4 F11 K1 111.68(13) . .
K4 F11 K3A 119.69(16) . .
K4 F11 K3B 110.3(2) . .
Mo2 F12 K2 105.71(14) . .
Mo2 F12 K3A 104.73(16) . .
Mo2 F12 K3B 110.7(2) . .
Mo2 F12 K6 124.08(19) . .
K2 F12 K3A 99.40(15) . .
K2 F12 K3B 106.5(2) . .
K6 F12 K2 108.22(13) . .
K6 F12 K3A 111.83(16) . .
K6 F12 K3B 100.5(2) . .
Mo3 F13 K1 109.2(3) . .
Mo3 F13 K2 124.6(3) . 2_554
Mo3 F13 K3A 115.9(3) . 2_554
Mo3 F13 K3B 104.6(4) . 2_554
K1 F13 K3B 123.1(3) . 2_554
K2 F13 K1 90.5(2) 2_554 .
K2 F13 K3A 99.7(2) 2_554 2_554
K2 F13 K3B 106.2(3) 2_554 2_554
K3A F13 K1 114.6(2) 2_554 .
O13 F13 Mo3 65.6(16) . .
O13 F13 K1 66.8(18) . .
O13 F13 K2 77.3(17) . 2_554
O13 F13 K3A 176.8(18) . 2_554
O13 F13 K3B 169.0(18) . 2_554
Mo3 F14 Mo4 154.0(3) 1_565 .
Mo3 F14 K2 95.45(9) 1_565 2_564
Mo3 F14 K2 95.45(9) 1_565 4_464
Mo3 F14 K6 108.4(2) 1_565 2_564
Mo4 F14 K2 83.80(9) . 2_564
Mo4 F14 K2 83.80(9) . 4_464
Mo4 F14 K6 97.6(2) . 2_564
K2 F14 K2 167.59(18) 4_464 2_564
K6 F14 K2 91.10(10) 2_564 2_564
K6 F14 K2 91.10(10) 2_564 4_464
Mo3 F15 K3A 102.87(14) . 4_454
Mo3 F15 K3A 102.87(14) . 2_554
Mo3 F15 K3B 109.2(2) . 4_454
Mo3 F15 K3B 109.2(2) . 2_554
Mo3 F15 K6 114.3(3) . 2_554
K3A F15 K3A 134.8(2) 4_454 2_554
K3B F15 K3A 127.0(3) 4_454 2_554
K3B F15 K3A 127.0(3) 2_554 4_454
K3B F15 K3B 119.1(5) 4_454 2_554
K6 F15 K3A 101.19(12) 2_554 2_554
K6 F15 K3A 101.19(12) 2_554 4_454
K6 F15 K3B 102.5(2) 2_554 2_554
K6 F15 K3B 102.5(2) 2_554 4_454
Mo3 O2 K1 93.7(10) . .
Mo3 O2 K1 93.7(10) . 3
Mo3 O2 K5A 139(2) . .
Mo3 O2 K5B 134(3) . .
K1 O2 K1 148.7(13) . 3
K5A O2 K1 97.0(9) . .
K5A O2 K1 97.0(9) . 3
K5B O2 K1 98.2(10) . .
K5B O2 K1 98.2(10) . 3
F2 O2 Mo3 90(7) 3 .
F2 O2 Mo3 90(7) . .
F2 O2 K1 48(4) 3 3
F2 O2 K1 162(6) . 3
F2 O2 K1 162(6) 3 .
F2 O2 K1 48(4) . .
F2 O2 K5A 69(6) 3 .
F2 O2 K5A 69(6) . .
F2 O2 K5B 67(6) 3 .
F2 O2 K5B 67(6) . .
F2 O2 F2 114(9) 3 .
Mo3 O13 K1 125.4(11) . .
Mo3 O13 K2 137.9(11) . 2_554
K2 O13 K1 96.5(7) 2_554 .
F13 O13 Mo3 92(2) . .
F13 O13 K1 98.0(18) . .
F13 O13 K2 86.4(17) . 2_554
Mo2 O16 K3A 150.7(3) . 1_565
Mo2 O16 K3B 161.0(3) . 1_565
Mo1 O17 K3A 98.3(2) . 2
Mo1 O17 K3B 104.7(3) . 2
Mo1 O17 K4 133.7(3) . 2
Mo1 O17 K5A 102.0(5) . .
Mo1 O17 K5B 105.7(18) . .
K3B O17 K5A 96.8(5) 2 .
K4 O17 K3A 104.02(14) 2 2
K4 O17 K3B 103.66(19) 2 2
K4 O17 K5A 110.1(6) 2 .
K4 O17 K5B 105.5(16) 2 .
K5A O17 K3A 105.6(5) . 2
K5B O17 K3A 107.4(11) . 2
K5B O17 K3B 98.3(11) . 2
Mo3 O18 K6 165.9(4) . 2_564
Mo4 O19 K4 102.55(17) . 4_465
Mo4 O19 K4 102.55(17) . 2_565
Mo4 O19 K5A 151.8(6) . .
Mo4 O19 K5B 150.4(11) . .
K4 O19 K4 109.95(19) 2_565 4_465
K4 O19 K5B 94.2(6) 2_565 .
K4 O19 K5B 94.2(6) 4_465 .
K5A O19 K4 93.4(3) . 2_565
K5A O19 K4 93.4(3) . 4_465

loop_
_geom_bond_atom_site_label_1
_geom_bond_atom_site_label_2
_geom_bond_distance
_geom_bond_site_symmetry_2
Mo1 F4 1.997(4) .
Mo1 F5 1.866(5) .
Mo1 F7 1.761(5) 2
Mo1 F9 2.147(4) .
Mo1 F10 1.935(4) 2_554
Mo1 O7 1.761(5) 2
Mo1 O10 1.935(4) 2_554
Mo1 O17 1.689(4) .
Mo2 F6 1.817(4) .
Mo2 F8 1.934(4) 2_565
Mo2 F9 2.185(4) .
Mo2 F11 1.878(4) .
Mo2 F12 1.963(3) .
Mo2 O8 1.934(4) 2_565
Mo2 O16 1.678(4) .
Mo3 F2 1.802(15) .
Mo3 F2 1.802(15) 3
Mo3 F13 1.937(5) .
Mo3 F13 1.937(5) 3
Mo3 F14 2.146(5) 1_545
Mo3 F15 1.998(6) .
Mo3 O2 1.72(5) .
Mo3 O13 1.76(2) .
Mo3 O13 1.76(2) 3
Mo3 O18 1.681(6) .
Mo4 F1 1.873(3) 3
Mo4 F1 1.873(4) .
Mo4 F3 1.918(3) .
Mo4 F3 1.918(3) 3
Mo4 F14 2.213(5) .
Mo4 O1 1.873(3) 3
Mo4 O3 1.918(3) 3
Mo4 O19 1.685(6) .
K1 F3 2.706(4) .
K1 F4 2.748(4) .
K1 F7 2.761(5) .
K1 F8 2.663(4) .
K1 F10 2.750(4) 2_554
K1 F13 2.836(7) .
K1 O10 2.750(4) 2_554
K1 O13 2.63(2) .
K2 F3 2.795(3) 2_565
K2 F6 2.714(4) 2_565
K2 F8 2.747(4) 2_565
K2 F10 2.598(4) .
K2 F12 2.702(4) .
K2 F13 2.677(6) 2
K2 O3 2.795(3) 2_565
K2 O6 2.714(4) 2_565
K2 O8 2.747(4) 2_565
K2 O13 2.62(2) 2
K3A K3B 0.571(8) .
K3A F5 2.862(5) 2_554
K3A F7 2.972(7) 2
K3A F9 2.930(6) .
K3A F11 2.940(5) .
K3A F12 2.780(5) .
K3A F13 2.793(8) 2
K3A O5 2.862(5) 2_554
K3A O7 2.972(7) 2
K3A O16 2.833(5) 1_545
K3B F5 2.949(8) 2_554
K3B F11 3.038(8) .
K3B F12 2.833(8) .
K3B F13 2.866(11) 2
K3B F15 2.691(9) 2
K3B O5 2.949(8) 2_554
K3B O15 2.691(9) 2
K3B O16 2.987(9) 1_545
K3B O17 3.057(9) 2_554
K4 F1 2.982(5) 2_564
K4 F4 2.770(5) 2_564
K4 F6 2.846(5) 2_564
K4 F8 2.987(4) .
K4 F11 2.685(4) .
K4 O1 2.982(5) 2_564
K4 O4 2.770(5) 2_564
K4 O5 3.018(5) 2_564
K4 O6 2.846(5) 2_564
K4 O17 2.923(5) 2_554
K5A F1 3.03(3) 3_545
K5A F1 3.03(3) 1_545
K5A F2 2.67(2) 3
K5A F2 2.67(2) .
K5A F4 2.700(15) .
K5A F4 2.700(15) 3
K5A O1 3.03(3) 1_545
K5A O1 3.03(3) 3_545
K5A O2 2.81(5) .
K5A O4 2.700(15) 3
K5A O19 3.11(3) .
K5B F1 2.82(6) 3_545
K5B F1 2.82(6) 1_545
K5B F2 2.72(9) .
K5B F2 2.72(9) 3
K5B F4 2.82(5) .
K5B F4 2.82(5) 3
K5B O1 2.82(6) 1_545
K5B O1 2.82(6) 3_545
K5B O2 2.88(10) .
K5B O4 2.82(5) 3
K5B O17 3.01(5) .
K6 F3 2.927(4) 2_565
K6 F3 2.927(4) 4_565
K6 F12 2.612(4) 3_655
K6 F12 2.612(4) .
K6 F14 2.708(5) 2_565
K6 F15 2.683(6) 2
K6 O3 2.927(4) 4_565
K6 O3 2.927(4) 2_565
K6 O12 2.612(4) 3_655
K6 O15 2.683(6) 2
K6 O18 2.669(6) 2_565
Cl1 K4 3.063(2) 3_655
Cl1 Cl2 1.236(16) .
Cl2 K3B 3.631(16) 3_655
Cl2 K4 3.263(8) 3_655
Cl2 K5B 3.62(10) 2_554
F1 K2 2.843(4) 2_564
F1 K4 2.982(5) 2_565
F1 K5A 3.03(3) 1_565
F1 K5B 2.82(6) 1_565
F2 F2 0.90(3) 3
F2 O2 0.54(2) .
F3 K2 2.795(3) 2_564
F3 K6 2.927(4) 2_564
F4 K4 2.770(5) 2_565
F5 K3A 2.862(5) 2
F5 K3B 2.949(8) 2
F5 K4 3.018(5) 2_565
F6 K2 2.714(4) 2_564
F6 K4 2.846(5) 2_565
F7 Mo1 1.761(5) 2_554
F7 K2 3.069(6) 2_554
F7 K3A 2.972(7) 2_554
F8 Mo2 1.934(4) 2_564
F8 K2 2.747(4) 2_564
F10 Mo1 1.935(4) 2
F10 K1 2.750(4) 2
F10 K3A 3.127(7) 2
F13 K2 2.677(6) 2_554
F13 K3A 2.793(8) 2_554
F13 K3B 2.866(11) 2_554
F13 O13 0.75(3) .
F14 Mo3 2.146(5) 1_565
F14 K2 3.2954(13) 2_564
F14 K2 3.2954(13) 4_464
F14 K6 2.708(5) 2_564
F15 K3A 3.089(5) 4_454
F15 K3A 3.089(5) 2_554
F15 K3B 2.691(9) 2_554
F15 K3B 2.691(9) 4_454
F15 K6 2.683(6) 2_554
O2 K1 3.417(11) 3
O2 F2 0.54(2) 3
O13 K2 2.62(2) 2_554
O16 K3A 2.832(5) 1_565
O16 K3B 2.987(9) 1_565
O17 K3A 3.247(6) 2
O17 K3B 3.057(9) 2
O17 K4 2.923(5) 2
O18 K6 2.669(6) 2_564
O19 K4 3.172(4) 2_565
O19 K4 3.172(4) 4_465

loop_
_geom_torsion_atom_site_label_1
_geom_torsion_atom_site_label_2
_geom_torsion_atom_site_label_3
_geom_torsion_atom_site_label_4
_geom_torsion
_geom_torsion_site_symmetry_1
_geom_torsion_site_symmetry_4
Mo3 F2 O2 K1 -95(5) . .
Mo3 F2 O2 K1 99.00 . 3
Mo3 F2 O2 K5A 144.0(12) . .
Mo3 F2 O2 K5B 139.2(19) . .
Mo3 F2 O2 F2 89(10) . 3
Mo3 F13 O13 K1 -126.0(13) . .
Mo3 F13 O13 K2 137.9(11) . 2_554
K1 Mo1 F4 K4 -109.2(2) . 2_565
K1 Mo1 F4 K5A 126.7(7) . .
K1 Mo1 F4 K5B 124.1(11) . .
K1 Mo1 F5 K2 -95.95(14) . .
K1 Mo1 F5 K3A 151.84(14) . 2
K1 Mo1 F5 K3B 141.0(2) . 2
K1 Mo1 F5 K4 13.2(2) . 2_565
K1 Mo1 F9 Mo2 112.7(13) . .
K1 Mo1 F9 K2 177.11(18) . .
K1 Mo1 F9 K3A -97.02(15) . .
K1 Mo1 F9 K3B -98.57(19) . .
K1 Mo1 O17 K3A -144.83(9) . 2
K1 Mo1 O17 K3B -137.3(2) . 2
K1 Mo1 O17 K4 96.7(3) . 2
K1 Mo1 O17 K5A -36.8(6) . .
K1 Mo1 O17 K5B -34.1(11) . .
K1 F2 O2 Mo3 95(5) . .
K1 F2 O2 K1 -164(18) . 3
K1 F2 O2 K5A -121(6) . .
K1 F2 O2 K5B -125(6) . .
K1 F2 O2 F2 -175(5) . 3
K1 F13 O13 Mo3 126.0(13) . .
K1 F13 O13 K2 -96.1(8) . 2_554
K2 Mo2 F6 K1 -89.15(16) . .
K2 Mo2 F6 K2 169.8(2) . 2_564
K2 Mo2 F6 K4 13.3(3) . 2_565
K2 Mo2 F9 Mo1 64.6(12) . .
K2 Mo2 F9 K1 177.25(18) . .
K2 Mo2 F9 K3A -85.68(14) . .
K2 Mo2 F9 K3B -84.78(15) . .
K2 Mo2 F11 K1 96.82(10) . .
K2 Mo2 F11 K3A 0.9(2) . .
K2 Mo2 F11 K3B -9.3(3) . .
K2 Mo2 F11 K4 -140.15(16) . .
K2 Mo2 F12 K3A 104.4(2) . .
K2 Mo2 F12 K3B 114.9(3) . .
K2 Mo2 F12 K6 -125.6(3) . .
K2 Mo2 O16 K3A -117.0(5) . 1_565
K2 Mo2 O16 K3B -125.6(9) . 1_565
K2 Mo4 F1 K2 -103.31(13) 4_464 2_564
K2 Mo4 F1 K4 146.66(8) 4_464 2_565
K2 Mo4 F1 K5A 28.6(4) 4_464 1_565
K2 Mo4 F1 K5B 31(2) 4_464 1_565
K2 Mo4 F3 K1 -151.31(15) 4_464 .
K2 Mo4 F3 K2 104.30(12) 4_464 2_564
K2 Mo4 F3 K6 4.25(15) 4_464 2_564
K2 Mo4 F14 Mo3 89.72(8) 4_464 1_565
K2 Mo4 F14 K2 179.44(16) 4_464 2_564
K2 Mo4 F14 K6 -90.28(8) 4_464 2_564
K2 Mo4 O19 K4 -33.9(3) 4_464 4_465
K2 Mo4 O19 K4 -147.96(4) 4_464 2_565
K2 Mo4 O19 K5A 89.07(12) 4_464 .
K2 Mo4 O19 K5B 89.07(12) 4_464 .
K2 F13 O13 Mo3 -137.9(11) 2_554 .
K2 F13 O13 K1 96.1(8) 2_554 .
K3A Mo1 F4 K1 16.7(2) . .
K3A Mo1 F4 K4 -92.44(15) . 2_565
K3A Mo1 F4 K5A 143.5(7) . .
K3A Mo1 F4 K5B 140.9(11) . .
K3A Mo1 F5 K2 -14.2(2) . .
K3A Mo1 F5 K3A -126.37(15) . 2
K3A Mo1 F5 K3B -137.2(2) . 2
K3A Mo1 F5 K4 95.01(15) . 2_565
K3A Mo1 F9 Mo2 -150.3(14) . .
K3A Mo1 F9 K1 97.02(15) . .
K3A Mo1 F9 K2 -85.87(15) . .
K3A Mo1 F9 K3B -1.55(14) . .
K3A Mo1 O17 K3A 119.80(18) . 2
K3A Mo1 O17 K3B 127.3(2) . 2
K3A Mo1 O17 K4 1.3(5) . 2
K3A Mo1 O17 K5A -132.2(6) . .
K3A Mo1 O17 K5B -129.5(10) . .
K3A Mo2 F6 K1 -8.8(2) . .
K3A Mo2 F6 K2 -109.8(3) . 2_564
K3A Mo2 F6 K4 93.69(18) . 2_565
K3A Mo2 F9 Mo1 150.3(14) . .
K3A Mo2 F9 K1 -97.07(16) . .
K3A Mo2 F9 K2 85.68(14) . .
K3A Mo2 F9 K3B 0.90(14) . .
K3A Mo2 F11 K1 95.89(18) . .
K3A Mo2 F11 K3B -10.28(15) . .
K3A Mo2 F11 K4 -141.1(3) . .
K3A Mo2 F12 K2 -104.4(2) . .
K3A Mo2 F12 K3B 10.48(18) . .
K3A Mo2 F12 K6 129.9(3) . .
K3A Mo2 O16 K3A 162.8(5) . 1_565
K3A Mo2 O16 K3B 154.2(9) . 1_565
K3A K3B Cl2 K3B 154.5(13) . 3_655
K3A K3B Cl2 K4 -165.1(12) . 3_655
K3A K3B Cl2 K4 -37.8(14) . .
K3A K3B Cl2 K5B -125.2(15) . 2_554
K3A K3B Cl2 K6 76.6(14) . .
K3A K3B Cl2 Cl1 21.5(16) . .
K3A K3B F9 Mo1 14.3(13) . .
K3A K3B F9 Mo2 -171.7(13) . .
K3A K3B F9 K1 -79.1(13) . .
K3A K3B F9 K2 102.0(13) . .
K3A K3B F11 Mo2 69.0(8) . .
K3A K3B F11 K1 -31.7(8) . .
K3A K3B F11 K4 -151.4(7) . .
K3A K3B F12 Mo2 -60.8(9) . .
K3A K3B F12 K2 53.6(8) . .
K3A K3B F12 K6 166.4(8) . .
K3B Mo3 F2 K1 -146.9(7) 4_454 .
K3B Mo3 F2 K5A 58.1(16) 4_454 .
K3B Mo3 F2 K5B 64(2) 4_454 .
K3B Mo3 F2 F2 9.3(7) 4_454 3
K3B Mo3 F2 O2 -25(5) 4_454 .
K3B Mo3 F13 K1 144.3(2) 4_454 .
K3B Mo3 F13 K2 -111.1(4) 4_454 2_554
K3B Mo3 F13 K3A 13.1(3) 4_454 2_554
K3B Mo3 F13 K3B 10.9(3) 4_454 2_554
K3B Mo3 F13 O13 -163.8(19) 4_454 .
K3B Mo3 F15 K3A 137.1(4) 4_454 2_554
K3B Mo3 F15 K3A -5.34(18) 4_454 4_454
K3B Mo3 F15 K3B 131.8(5) 4_454 2_554
K3B Mo3 F15 K6 -114.1(3) 4_454 2_554
K3B Mo3 O2 K1 3(2) 4_454 3
K3B Mo3 O2 K1 -146.8(9) 4_454 .
K3B Mo3 O2 K5A 108.0(16) 4_454 .
K3B Mo3 O2 K5B 108.0(16) 4_454 .
K3B Mo3 O2 F2 165(3) 4_454 .
K3B Mo3 O2 F2 51(6) 4_454 3
K3B Mo3 O13 K1 123.9(12) 4_454 .
K3B Mo3 O13 K2 -64(3) 4_454 2_554
K3B Mo3 O13 F13 23(3) 4_454 .
K3B Mo3 O18 K6 141.63(17) 4_454 2_564
K3B K3A F9 Mo1 -165.9(13) . .
K3B K3A F9 Mo2 8.3(13) . .
K3B K3A F9 K1 101.7(13) . .
K3B K3A F9 K2 -77.5(13) . .
K3B K3A F11 Mo2 -113.4(8) . .
K3B K3A F11 K1 149.2(8) . .
K3B K3A F11 K4 31.1(8) . .
K3B K3A F12 Mo2 122.4(8) . .
K3B K3A F12 K2 -128.5(8) . .
K3B K3A F12 K6 -14.4(8) . .
K3B F13 O13 Mo3 -28(10) 2_554 .
K3B F13 O13 K1 -154(9) 2_554 .
K3B F13 O13 K2 110(9) 2_554 2_554
K4 Cl1 Cl2 K3B 177.7(4) 3_655 .
K4 Cl1 Cl2 K3B 66.2(4) 3_655 3_655
K4 Cl1 Cl2 K3B -177.7(4) . 3_655
K4 Cl1 Cl2 K3B -66.2(4) . .
K4 Cl1 Cl2 K4 -116.14(11) 3_655 .
K4 Cl1 Cl2 K4 116.14(11) . 3_655
K4 Cl1 Cl2 K5B -58.07(5) 3_655 2_554
K4 Cl1 Cl2 K5B 58.07(5) . 2_554
K4 Cl1 Cl2 K6 -121.93(5) . .
K4 Cl1 Cl2 K6 121.93(5) 3_655 .
K5A F2 O2 Mo3 -144.0(13) . .
K5A F2 O2 K1 121(6) . .
K5A F2 O2 K1 -45.00 . 3
K5A F2 O2 K5B -4.8(14) . .
K5A F2 O2 F2 -55(11) . 3
K5B F2 O2 Mo3 -139.2(19) . .
K5B F2 O2 K1 125(6) . .
K5B F2 O2 K1 -40.00 . 3
K5B F2 O2 K5A 4.8(13) . .
K5B F2 O2 F2 -50(11) . 3
K6 Mo4 F1 K2 -21.81(19) 2_564 2_564
K6 Mo4 F1 K4 -131.83(9) 2_564 2_565
K6 Mo4 F1 K5A 110.1(4) 2_564 1_565
K6 Mo4 F1 K5B 113(2) 2_564 1_565
K6 Mo4 F3 K1 -155.6(3) 2_564 .
K6 Mo4 F3 K2 100.05(15) 2_564 2_564
K6 Mo4 F14 Mo3 180.000(1) 2_564 1_565
K6 Mo4 F14 K2 90.28(8) 2_564 4_464
K6 Mo4 F14 K2 -90.28(8) 2_564 2_564
K6 Mo4 O19 K4 122.97(14) 2_564 2_565
K6 Mo4 O19 K4 -122.97(14) 2_564 4_465
K6 Mo4 O19 K5A 0.000(5) 2_564 .
K6 Mo4 O19 K5B 0.000(6) 2_564 .
K6 Cl1 Cl2 K3B -55.7(4) . 3_655
K6 Cl1 Cl2 K3B 55.7(4) . .
K6 Cl1 Cl2 K4 121.93(5) . .
K6 Cl1 Cl2 K4 -121.93(5) . 3_655
K6 Cl1 Cl2 K5B 180.000(3) . 2_554
F1 Mo4 F1 K2 -138.62(8) 3 2_564
F1 Mo4 F1 K4 111.36(15) 3 2_565
F1 Mo4 F1 K5A -6.7(5) 3 1_565
F1 Mo4 F1 K5B -4(2) 3 1_565
F1 Mo4 F3 K1 80.5(2) . .
F1 Mo4 F3 K1 163.4(4) 3 .
F1 Mo4 F3 K2 59.0(5) 3 2_564
F1 Mo4 F3 K2 -23.90(18) . 2_564
F1 Mo4 F3 K6 -41.0(5) 3 2_564
F1 Mo4 F3 K6 -123.95(17) . 2_564
F1 Mo4 F14 Mo3 45.37(12) 3 1_565
F1 Mo4 F14 Mo3 -45.37(12) . 1_565
F1 Mo4 F14 K2 -44.35(14) 3 4_464
F1 Mo4 F14 K2 135.09(15) 3 2_564
F1 Mo4 F14 K2 44.35(14) . 2_564
F1 Mo4 F14 K2 -135.09(15) . 4_464
F1 Mo4 F14 K6 -134.63(12) 3 2_564
F1 Mo4 F14 K6 134.63(12) . 2_564
F1 Mo4 O19 K4 -11.4(2) . 2_565
F1 Mo4 O19 K4 102.62(16) . 4_465
F1 Mo4 O19 K4 11.4(2) 3 4_465
F1 Mo4 O19 K4 -102.62(16) 3 2_565
F1 Mo4 O19 K5A -134.41(12) . .
F1 Mo4 O19 K5A 134.41(12) 3 .
F1 Mo4 O19 K5B 134.41(12) 3 .
F1 Mo4 O19 K5B -134.41(12) . .
F1 K4 Cl1 K4 32.96(17) 2_564 3_655
F1 K4 Cl1 K6 -134.59(18) 2_564 .
F1 K4 Cl1 Cl2 -53.9(3) 2_564 .
F1 K4 Cl2 K3B -61.1(7) 2_564 3_655
F1 K4 Cl2 K3B -100.8(2) 2_564 .
F1 K4 Cl2 K4 63.5(3) 2_564 3_655
F1 K4 Cl2 K5B -22.0(7) 2_564 2_554
F1 K4 Cl2 K6 -173.6(4) 2_564 .
F1 K4 Cl2 Cl1 124.4(3) 2_564 .
F1 K4 F8 Mo2 -48.73(17) 2_564 2_564
F1 K4 F8 K1 95.11(16) 2_564 .
F1 K4 F8 K2 -159.94(12) 2_564 2_564
F1 K4 F11 Mo2 157.08(18) 2_564 .
F1 K4 F11 K1 -86.64(17) 2_564 .
F1 K4 F11 K3A 22.2(2) 2_564 .
F1 K4 F11 K3B 28.1(2) 2_564 .
F1 K5A F2 Mo3 66.5(10) 1_545 .
F1 K5A F2 Mo3 13.8(13) 3_545 .
F1 K5A F2 K1 -87.8(5) 1_545 .
F1 K5A F2 K1 -140.5(3) 3_545 .
F1 K5A F2 K5B -30(4) 3_545 .
F1 K5A F2 K5B 23(4) 1_545 .
F1 K5A F2 F2 61.42(16) 3_545 3
F1 K5A F2 F2 114.2(4) 1_545 3
F1 K5A F2 O2 88(5) 3_545 .
F1 K5A F2 O2 141(5) 1_545 .
F1 K5A F4 Mo1 -69.2(9) 3_545 .
F1 K5A F4 Mo1 -49.6(5) 1_545 .
F1 K5A F4 K1 48.2(12) 3_545 .
F1 K5A F4 K1 67.7(5) 1_545 .
F1 K5A F4 K4 169.3(8) 3_545 2_565
F1 K5A F4 K4 -171.1(2) 1_545 2_565
F1 K5A F4 K5B -37(23) 3_545 .
F1 K5A F4 K5B -17(23) 1_545 .
F1 K5A O2 Mo3 -26.3(3) 3_545 .
F1 K5A O2 Mo3 26.3(3) 1_545 .
F1 K5A O2 K1 130.3(9) 1_545 3
F1 K5A O2 K1 -77.7(8) 1_545 .
F1 K5A O2 K1 77.7(8) 3_545 3
F1 K5A O2 K1 -130.3(9) 3_545 .
F1 K5A O2 K5B -26.3(3) 3_545 .
F1 K5A O2 K5B 26.3(3) 1_545 .
F1 K5A O2 F2 37(5) 3_545 3
F1 K5A O2 F2 -90(5) 3_545 .
F1 K5A O2 F2 90(5) 1_545 3
F1 K5A O2 F2 -37(5) 1_545 .
F1 K5A O17 Mo1 133.4(4) 3_545 .
F1 K5A O17 Mo1 107.4(4) 1_545 .
F1 K5A O17 K3A -150.4(2) 1_545 2
F1 K5A O17 K3A -124.4(4) 3_545 2
F1 K5A O17 K3B -120.0(4) 3_545 2
F1 K5A O17 K3B -145.9(3) 1_545 2
F1 K5A O17 K4 -12.7(6) 3_545 2
F1 K5A O17 K4 -38.7(3) 1_545 2
F1 K5A O17 K5B -37(21) 1_545 .
F1 K5A O17 K5B -11(21) 3_545 .
F1 K5A O19 Mo4 36.0(7) 1_545 .
F1 K5A O19 Mo4 -36.0(7) 3_545 .
F1 K5A O19 K4 -160.8(6) 3_545 2_565
F1 K5A O19 K4 -88.9(7) 1_545 2_565
F1 K5A O19 K4 160.8(6) 1_545 4_465
F1 K5A O19 K4 88.9(7) 3_545 4_465
F1 K5A O19 K5B -36.0(6) 3_545 .
F1 K5A O19 K5B 36.0(7) 1_545 .
F1 K5B F2 Mo3 63.4(13) 1_545 .
F1 K5B F2 Mo3 7(2) 3_545 .
F1 K5B F2 K1 -84.6(11) 1_545 .
F1 K5B F2 K1 -140.9(4) 3_545 .
F1 K5B F2 K5A 148(4) 3_545 .
F1 K5B F2 K5A -156(4) 1_545 .
F1 K5B F2 F2 60.1(6) 3_545 3
F1 K5B F2 F2 116.5(7) 1_545 3
F1 K5B F2 O2 85(6) 3_545 .
F1 K5B F2 O2 141(5) 1_545 .
F1 K5B F4 Mo1 -76(5) 3_545 .
F1 K5B F4 Mo1 -50.2(18) 1_545 .
F1 K5B F4 K1 64(2) 1_545 .
F1 K5B F4 K1 38(6) 3_545 .
F1 K5B F4 K4 -171.4(7) 1_545 2_565
F1 K5B F4 K4 163(4) 3_545 2_565
F1 K5B F4 K5A 162(25) 1_545 .
F1 K5B F4 K5A 136(27) 3_545 .
F1 K5B O2 Mo3 28.2(6) 1_545 .
F1 K5B O2 Mo3 -28.2(6) 3_545 .
F1 K5B O2 K1 131.6(10) 1_545 3
F1 K5B O2 K1 -131.6(10) 3_545 .
F1 K5B O2 K1 -75.2(12) 1_545 .
F1 K5B O2 K1 75.2(12) 3_545 3
F1 K5B O2 K5A 151.8(6) 3_545 .
F1 K5B O2 K5A -151.8(6) 1_545 .
F1 K5B O2 F2 -37(5) 1_545 .
F1 K5B O2 F2 -94(6) 3_545 .
F1 K5B O2 F2 94(6) 1_545 3
F1 K5B O2 F2 37(5) 3_545 3
F1 K5B O17 Mo1 105.1(11) 1_545 .
F1 K5B O17 Mo1 131(2) 3_545 .
F1 K5B O17 K3A -124.4(17) 3_545 2
F1 K5B O17 K3A -150.8(6) 1_545 2
F1 K5B O17 K3B -121(2) 3_545 2
F1 K5B O17 K3B -147.0(9) 1_545 2
F1 K5B O17 K4 -40.3(14) 1_545 2
F1 K5B O17 K4 -14(3) 3_545 2
F1 K5B O17 K5A 168(23) 3_545 .
F1 K5B O17 K5A 141(22) 1_545 .
F1 K5B O19 Mo4 -37.8(15) 3_545 .
F1 K5B O19 Mo4 37.8(15) 1_545 .
F1 K5B O19 K4 -162.6(14) 3_545 2_565
F1 K5B O19 K4 162.6(14) 1_545 4_465
F1 K5B O19 K4 87.0(16) 3_545 4_465
F1 K5B O19 K4 -87.0(16) 1_545 2_565
F1 K5B O19 K5A -142.2(15) 1_545 .
F1 K5B O19 K5A 142.2(15) 3_545 .
F2 Mo3 F2 K1 -156.2(2) 3 .
F2 Mo3 F2 K5A 48.8(13) 3 .
F2 Mo3 F2 K5B 55(2) 3 .
F2 Mo3 F2 O2 -34(5) 3 .
F2 Mo3 F13 K1 -34.4(4) . .
F2 Mo3 F13 K1 -37.8(4) 3 .
F2 Mo3 F13 K2 66.7(5) 3 2_554
F2 Mo3 F13 K2 70.1(5) . 2_554
F2 Mo3 F13 K3A -165.7(4) . 2_554
F2 Mo3 F13 K3A -169.1(4) 3 2_554
F2 Mo3 F13 K3B -171.3(4) 3 2_554
F2 Mo3 F13 K3B -167.9(4) . 2_554
F2 Mo3 F13 O13 14(2) 3 .
F2 Mo3 F13 O13 17(2) . .
F2 Mo3 F15 K3A -153.3(12) 3 2_554
F2 Mo3 F15 K3A 153.3(12) . 4_454
F2 Mo3 F15 K3A 64.2(13) 3 4_454
F2 Mo3 F15 K3A -64.2(13) . 2_554
F2 Mo3 F15 K3B 69.6(13) 3 4_454
F2 Mo3 F15 K3B 158.6(12) . 4_454
F2 Mo3 F15 K3B -69.6(13) . 2_554
F2 Mo3 F15 K3B -158.6(12) 3 2_554
F2 Mo3 F15 K6 -44.5(12) 3 2_554
F2 Mo3 F15 K6 44.5(12) . 2_554
F2 Mo3 O2 K1 48(4) . .
F2 Mo3 O2 K1 -162(5) . 3
F2 Mo3 O2 K1 -48(4) 3 3
F2 Mo3 O2 K1 162(5) 3 .
F2 Mo3 O2 K5A -57(5) . .
F2 Mo3 O2 K5A 57(5) 3 .
F2 Mo3 O2 K5B -57(5) . .
F2 Mo3 O2 K5B 57(5) 3 .
F2 Mo3 O2 F2 -114(9) . 3
F2 Mo3 O2 F2 114(9) 3 .
F2 Mo3 O13 K1 -66.0(15) 3 .
F2 Mo3 O13 K1 -59.2(14) . .
F2 Mo3 O13 K2 113(2) . 2_554
F2 Mo3 O13 K2 107(2) 3 2_554
F2 Mo3 O13 F13 -167.0(19) 3 .
F2 Mo3 O13 F13 -160(2) . .
F2 Mo3 O18 K6 -14.8(5) . 2_564
F2 Mo3 O18 K6 14.8(5) 3 2_564
F2 K5A F2 Mo3 -47.7(13) 3 .
F2 K5A F2 K1 158.0(3) 3 .
F2 K5A F2 K5B -91(4) 3 .
F2 K5A F2 O2 27(5) 3 .
F2 K5A F4 Mo1 -121.9(4) . .
F2 K5A F4 Mo1 -130.2(6) 3 .
F2 K5A F4 K1 -4.5(9) . .
F2 K5A F4 K1 -12.9(11) 3 .
F2 K5A F4 K4 116.6(5) . 2_565
F2 K5A F4 K4 108.3(7) 3 2_565
F2 K5A F4 K5B -89(23) . .
F2 K5A F4 K5B -98(24) 3 .
F2 K5A O2 Mo3 64(5) . .
F2 K5A O2 Mo3 -64(5) 3 .
F2 K5A O2 K1 -40(4) . .
F2 K5A O2 K1 168(6) . 3
F2 K5A O2 K1 40(4) 3 3
F2 K5A O2 K1 -168(6) 3 .
F2 K5A O2 K5B 64(5) . .
F2 K5A O2 K5B -64(5) 3 .
F2 K5A O2 F2 -127(10) 3 .
F2 K5A O2 F2 127(10) . 3
F2 K5A O17 Mo1 50.7(11) . .
F2 K5A O17 Mo1 57.9(14) 3 .
F2 K5A O17 K3A 152.9(8) . 2
F2 K5A O17 K3A 160.2(11) 3 2
F2 K5A O17 K3B 164.6(12) 3 2
F2 K5A O17 K3B 157.3(9) . 2
F2 K5A O17 K4 -88.1(12) 3 2
F2 K5A O17 K4 -95.4(9) . 2
F2 K5A O17 K5B -87(22) 3 .
F2 K5A O17 K5B -94(21) . .
F2 K5A O19 Mo4 -10.8(4) 3 .
F2 K5A O19 Mo4 10.8(4) . .
F2 K5A O19 K4 135.7(4) . 4_465
F2 K5A O19 K4 114.1(4) 3 4_465
F2 K5A O19 K4 -114.1(4) . 2_565
F2 K5A O19 K4 -135.7(4) 3 2_565
F2 K5A O19 K5B -10.8(4) 3 .
F2 K5A O19 K5B 10.8(4) . .
F2 K5B F2 Mo3 -53.1(19) 3 .
F2 K5B F2 K1 158.9(4) 3 .
F2 K5B F2 K5A 88(4) 3 .
F2 K5B F2 O2 25(5) 3 .
F2 K5B F4 Mo1 -124.5(11) . .
F2 K5B F4 Mo1 -133.9(12) 3 .
F2 K5B F4 K1 -20(2) 3 .
F2 K5B F4 K1 -10.4(19) . .
F2 K5B F4 K4 104.9(10) 3 2_565
F2 K5B F4 K4 114.3(8) . 2_565
F2 K5B F4 K5A 87(24) . .
F2 K5B F4 K5A 78(24) 3 .
F2 K5B O2 Mo3 -65(5) 3 .
F2 K5B O2 Mo3 65(5) . .
F2 K5B O2 K1 38(5) 3 3
F2 K5B O2 K1 -169(6) 3 .
F2 K5B O2 K1 -38(5) . .
F2 K5B O2 K1 169(6) . 3
F2 K5B O2 K5A 115(5) 3 .
F2 K5B O2 K5A -115(5) . .
F2 K5B O2 F2 -131(11) 3 .
F2 K5B O2 F2 131(11) . 3
F2 K5B O17 Mo1 44(2) . .
F2 K5B O17 Mo1 48(3) 3 .
F2 K5B O17 K3A 147.8(15) . 2
F2 K5B O17 K3A 152(2) 3 2
F2 K5B O17 K3B 156(3) 3 2
F2 K5B O17 K3B 151.5(18) . 2
F2 K5B O17 K4 -97(3) 3 2
F2 K5B O17 K4 -102(2) . 2
F2 K5B O17 K5A 80(22) . .
F2 K5B O17 K5A 85(22) 3 .
F2 K5B O19 Mo4 -11.0(4) 3 .
F2 K5B O19 Mo4 11.0(4) . .
F2 K5B O19 K4 -135.8(4) 3 2_565
F2 K5B O19 K4 -113.8(4) . 2_565
F2 K5B O19 K4 113.8(4) 3 4_465
F2 K5B O19 K4 135.8(4) . 4_465
F2 K5B O19 K5A -169.0(4) . .
F2 K5B O19 K5A 169.0(4) 3 .
F2 F2 O2 Mo3 -89(10) 3 .
F2 F2 O2 K1 175(6) 3 .
F2 F2 O2 K1 11(13) 3 3
F2 F2 O2 K5A 55(11) 3 .
F2 F2 O2 K5B 50(11) 3 .
F3 Mo4 F1 K2 -56.0(6) 3 2_564
F3 Mo4 F1 K2 23.41(17) . 2_564
F3 Mo4 F1 K4 -166.0(4) 3 2_565
F3 Mo4 F1 K4 -86.61(16) . 2_565
F3 Mo4 F1 K5A 155.3(4) . 1_565
F3 Mo4 F1 K5A 75.9(6) 3 1_565
F3 Mo4 F1 K5B 78(2) 3 1_565
F3 Mo4 F1 K5B 158(2) . 1_565
F3 Mo4 F3 K1 -117.31(19) 3 .
F3 Mo4 F3 K2 138.31(8) 3 2_564
F3 Mo4 F3 K6 38.26(18) 3 2_564
F3 Mo4 F14 Mo3 -134.69(11) . 1_565
F3 Mo4 F14 Mo3 134.69(11) 3 1_565
F3 Mo4 F14 K2 135.60(14) . 4_464
F3 Mo4 F14 K2 -44.97(12) . 2_564
F3 Mo4 F14 K2 -135.59(14) 3 2_564
F3 Mo4 F14 K2 44.97(12) 3 4_464
F3 Mo4 F14 K6 45.31(11) . 2_564
F3 Mo4 F14 K6 -45.31(11) 3 2_564
F3 Mo4 O19 K4 77.92(19) . 2_565
F3 Mo4 O19 K4 168.02(16) 3 2_565
F3 Mo4 O19 K4 -168.02(16) . 4_465
F3 Mo4 O19 K4 -77.92(19) 3 4_465
F3 Mo4 O19 K5A -45.05(11) . .
F3 Mo4 O19 K5A 45.05(11) 3 .
F3 Mo4 O19 K5B 45.05(11) 3 .
F3 Mo4 O19 K5B -45.05(11) . .
F3 K1 F2 Mo3 89.8(4) . .
F3 K1 F2 K5A -105.3(8) . .
F3 K1 F2 K5B -110.6(18) . .
F3 K1 F2 F2 4.6(5) . 3
F3 K1 F2 O2 11(8) . .
F3 K1 F4 Mo1 -171.78(17) . .
F3 K1 F4 K4 -57.92(12) . 2_565
F3 K1 F4 K5A 68.5(8) . .
F3 K1 F4 K5B 73.8(18) . .
F3 K1 F6 Mo2 -174.7(2) . .
F3 K1 F6 K2 -38.21(12) . 2_564
F3 K1 F6 K4 74.13(12) . 2_565
F3 K1 F7 Mo1 143.7(4) . 2_554
F3 K1 F7 K2 -115.92(16) . 2_554
F3 K1 F7 K3A -30.8(3) . 2_554
F3 K1 F8 Mo2 -73.1(2) . 2_564
F3 K1 F8 K2 38.01(11) . 2_564
F3 K1 F8 K4 155.54(16) . .
F3 K1 F9 Mo1 99.40(16) . .
F3 K1 F9 Mo2 -69.77(18) . .
F3 K1 F9 K3A -164.61(13) . .
F3 K1 F9 K3B -158.45(18) . .
F3 K1 F11 Mo2 60.44(19) . .
F3 K1 F11 K3A 162.44(13) . .
F3 K1 F11 K3B 168.11(19) . .
F3 K1 F11 K4 -73.10(18) . .
F3 K1 F13 Mo3 -29.8(3) . .
F3 K1 F13 K2 -156.99(16) . 2_554
F3 K1 F13 K3A 102.1(2) . 2_554
F3 K1 F13 K3B 93.2(3) . 2_554
F3 K1 F13 O13 -81.1(18) . .
F3 K1 O2 Mo3 105.8(17) . .
F3 K1 O2 K1 2(3) . 3
F3 K1 O2 K5A -113.8(15) . .
F3 K1 O2 K5B -119(2) . .
F3 K1 O2 F2 -156.00 . 3
F3 K1 O2 F2 -168(9) . .
F3 K1 O13 Mo3 1.8(16) . .
F3 K1 O13 K2 -173.2(7) . 2_554
F3 K1 O13 F13 99.5(18) . .
F3 K2 F5 Mo1 120.9(2) 2_565 .
F3 K2 F5 K3A -126.40(19) 2_565 2
F3 K2 F5 K3B -126.9(2) 2_565 2
F3 K2 F5 K4 13.0(3) 2_565 2_565
F3 K2 F9 Mo1 -176.49(13) 2_565 .
F3 K2 F9 Mo2 -7.08(18) 2_565 .
F3 K2 F9 K3A 87.66(14) 2_565 .
F3 K2 F9 K3B 81.55(18) 2_565 .
F3 K2 F10 Mo1 5.5(5) 2_565 2
F3 K2 F10 K1 -119.41(14) 2_565 2
F3 K2 F10 K3A 140.13(14) 2_565 2
F3 K2 F12 Mo2 -102.82(17) 2_565 .
F3 K2 F12 K3A 148.87(15) 2_565 .
F3 K2 F12 K3B 139.4(2) 2_565 .
F3 K2 F12 K6 32.04(12) 2_565 .
F3 K6 Cl1 K4 -43.0(3) 2_565 .
F3 K6 Cl1 K4 -150.16(14) 4_565 .
F3 K6 Cl1 K4 43.0(3) 4_565 3_655
F3 K6 Cl1 K4 150.16(14) 2_565 3_655
F3 K6 Cl1 Cl2 -126.39(17) 2_565 .
F3 K6 Cl1 Cl2 126.39(17) 4_565 .
F3 K6 Cl2 K3B -47.8(7) 2_565 .
F3 K6 Cl2 K3B -130.2(5) 2_565 3_655
F3 K6 Cl2 K3B 130.2(5) 4_565 .
F3 K6 Cl2 K3B 47.8(7) 4_565 3_655
F3 K6 Cl2 K4 -31.6(10) 4_565 3_655
F3 K6 Cl2 K4 150.5(3) 2_565 3_655
F3 K6 Cl2 K4 -150.5(3) 4_565 .
F3 K6 Cl2 K4 31.6(10) 2_565 .
F3 K6 Cl2 K5B -89.0(6) 2_565 2_554
F3 K6 Cl2 K5B 89.0(6) 4_565 2_554
F3 K6 Cl2 Cl1 -91.0(6) 4_565 .
F3 K6 Cl2 Cl1 91.0(6) 2_565 .
F3 K6 F12 Mo2 109.2(2) 4_565 .
F3 K6 F12 Mo2 93.9(2) 2_565 .
F3 K6 F12 K2 -15.33(19) 4_565 .
F3 K6 F12 K2 -30.62(11) 2_565 .
F3 K6 F12 K3A -139.10(17) 2_565 .
F3 K6 F12 K3A -123.81(14) 4_565 .
F3 K6 F12 K3B -126.74(19) 4_565 .
F3 K6 F12 K3B -142.0(2) 2_565 .
F4 Mo1 F5 K2 -130.83(17) . .
F4 Mo1 F5 K3A 117.0(2) . 2
F4 Mo1 F5 K3B 106.2(3) . 2
F4 Mo1 F5 K4 -21.66(16) . 2_565
F4 Mo1 F9 Mo2 70.0(13) . .
F4 Mo1 F9 K1 -42.76(15) . .
F4 Mo1 F9 K2 134.35(17) . .
F4 Mo1 F9 K3A -139.78(19) . .
F4 Mo1 F9 K3B -141.3(2) . .
F4 Mo1 O17 K3A -105.42(19) . 2
F4 Mo1 O17 K3B -97.9(3) . 2
F4 Mo1 O17 K4 136.1(3) . 2
F4 Mo1 O17 K5A 2.6(6) . .
F4 Mo1 O17 K5B 5.3(10) . .
F4 K1 F2 Mo3 -168.8(5) . .
F4 K1 F2 K5A -3.9(8) . .
F4 K1 F2 K5B -9.2(17) . .
F4 K1 F2 F2 106.0(7) . 3
F4 K1 F2 O2 113(8) . .
F4 K1 F3 Mo4 3.0(2) . .
F4 K1 F3 K2 113.40(12) . 2_564
F4 K1 F3 K6 -147.51(16) . 2_564
F4 K1 F6 Mo2 93.1(2) . .
F4 K1 F6 K2 -130.35(14) . 2_564
F4 K1 F6 K4 -18.01(11) . 2_565
F4 K1 F7 Mo1 -74.1(6) . 2_554
F4 K1 F7 K2 26.3(2) . 2_554
F4 K1 F7 K3A 111.4(2) . 2_554
F4 K1 F8 Mo2 -140.6(2) . 2_564
F4 K1 F8 K2 -29.4(3) . 2_564
F4 K1 F8 K4 88.1(2) . .
F4 K1 F9 Mo1 36.92(14) . .
F4 K1 F9 Mo2 -132.3(2) . .
F4 K1 F9 K3A 132.91(19) . .
F4 K1 F9 K3B 139.1(2) . .
F4 K1 F11 Mo2 -36.68(18) . .
F4 K1 F11 K3A 65.32(14) . .
F4 K1 F11 K3B 71.0(2) . .
F4 K1 F11 K4 -170.23(15) . .
F4 K1 F13 Mo3 60.0(3) . .
F4 K1 F13 K2 -67.18(17) . 2_554
F4 K1 F13 K3A -168.07(18) . 2_554
F4 K1 F13 K3B -177.0(3) . 2_554
F4 K1 F13 O13 8.7(18) . .
F4 K1 O2 Mo3 -150.3(16) . .
F4 K1 O2 K1 106(3) . 3
F4 K1 O2 K5A -9.9(10) . .
F4 K1 O2 K5B -14.8(16) . .
F4 K1 O2 F2 -52.00 . 3
F4 K1 O2 F2 -64(8) . .
F4 K1 O13 Mo3 90.8(16) . .
F4 K1 O13 K2 -84.2(7) . 2_554
F4 K1 O13 F13 -171.5(18) . .
F4 K4 Cl1 K4 -66.62(18) 2_564 3_655
F4 K4 Cl1 K6 125.83(18) 2_564 .
F4 K4 Cl1 Cl2 -153.5(3) 2_564 .
F4 K4 Cl2 K3B 165.06(17) 2_564 .
F4 K4 Cl2 K3B -155.3(7) 2_564 3_655
F4 K4 Cl2 K4 -30.7(4) 2_564 3_655
F4 K4 Cl2 K5B -116.2(7) 2_564 2_554
F4 K4 Cl2 K6 92.2(3) 2_564 .
F4 K4 Cl2 Cl1 30.2(4) 2_564 .
F4 K4 F8 Mo2 54.85(15) 2_564 2_564
F4 K4 F8 K1 -161.31(15) 2_564 .
F4 K4 F8 K2 -56.36(15) 2_564 2_564
F4 K4 F11 Mo2 -28.1(3) 2_564 .
F4 K4 F11 K1 88.2(2) 2_564 .
F4 K4 F11 K3A -162.96(16) 2_564 .
F4 K4 F11 K3B -157.0(2) 2_564 .
F4 K5A F2 Mo3 158.0(11) . .
F4 K5A F2 Mo3 -71.6(17) 3 .
F4 K5A F2 K1 3.7(7) . .
F4 K5A F2 K1 134.1(5) 3 .
F4 K5A F2 K5B 114(4) . .
F4 K5A F2 K5B -115(4) 3 .
F4 K5A F2 F2 -24.0(5) 3 3
F4 K5A F2 F2 -154.3(6) . 3
F4 K5A F2 O2 3(5) 3 .
F4 K5A F2 O2 -128(5) . .
F4 K5A F4 Mo1 167.9(9) 3 .
F4 K5A F4 K1 -74.7(14) 3 .
F4 K5A F4 K4 46.4(12) 3 2_565
F4 K5A F4 K5B -160(24) 3 .
F4 K5A O2 Mo3 113.5(6) . .
F4 K5A O2 Mo3 -113.5(6) 3 .
F4 K5A O2 K1 142.5(11) 3 .
F4 K5A O2 K1 9.5(9) . .
F4 K5A O2 K1 -9.5(9) 3 3
F4 K5A O2 K1 -142.5(11) . 3
F4 K5A O2 K5B -113.5(6) 3 .
F4 K5A O2 K5B 113.5(6) . .
F4 K5A O2 F2 -50(5) 3 3
F4 K5A O2 F2 177(5) . 3
F4 K5A O2 F2 50(5) . .
F4 K5A O2 F2 -177(5) 3 .
F4 K5A O17 Mo1 -103(6) 3 .
F4 K5A O17 Mo1 -2.3(5) . .
F4 K5A O17 K3A 99.9(4) . 2
F4 K5A O17 K3A -1(6) 3 2
F4 K5A O17 K3B 4(6) 3 2
F4 K5A O17 K3B 104.4(4) . 2
F4 K5A O17 K4 111(6) 3 2
F4 K5A O17 K4 -148.4(4) . 2
F4 K5A O17 K5B 113(20) 3 .
F4 K5A O17 K5B -147(21) . .
F4 K5A O19 Mo4 89.7(4) . .
F4 K5A O19 Mo4 -89.7(4) 3 .
F4 K5A O19 K4 145.4(4) 3 2_565
F4 K5A O19 K4 -35.1(4) . 2_565
F4 K5A O19 K4 -145.4(4) . 4_465
F4 K5A O19 K4 35.1(4) 3 4_465
F4 K5A O19 K5B -89.7(4) 3 .
F4 K5A O19 K5B 89.7(4) . .
F4 K5B F2 Mo3 -80(3) 3 .
F4 K5B F2 Mo3 156.6(11) . .
F4 K5B F2 K1 131.6(7) 3 .
F4 K5B F2 K1 8.7(16) . .
F4 K5B F2 K5A 60(4) 3 .
F4 K5B F2 K5A -63(3) . .
F4 K5B F2 F2 -150.3(12) . 3
F4 K5B F2 F2 -27.4(9) 3 3
F4 K5B F2 O2 -125(5) . .
F4 K5B F2 O2 -2(6) 3 .
F4 K5B F4 Mo1 165.9(17) 3 .
F4 K5B F4 K1 -80.0(19) 3 .
F4 K5B F4 K4 45(3) 3 2_565
F4 K5B F4 K5A 18(21) 3 .
F4 K5B O2 Mo3 -117.1(10) 3 .
F4 K5B O2 Mo3 117.1(10) . .
F4 K5B O2 K1 139.6(14) 3 .
F4 K5B O2 K1 -13.7(14) 3 3
F4 K5B O2 K1 -139.6(13) . 3
F4 K5B O2 K1 13.7(14) . .
F4 K5B O2 K5A 62.9(10) 3 .
F4 K5B O2 K5A -62.9(11) . .
F4 K5B O2 F2 178(6) 3 .
F4 K5B O2 F2 52(5) . .
F4 K5B O2 F2 -52(5) 3 3
F4 K5B O2 F2 -178(6) . 3
F4 K5B O17 Mo1 -73(12) 3 .
F4 K5B O17 Mo1 -4.6(9) . .
F4 K5B O17 K3A 99.6(8) . 2
F4 K5B O17 K3A 31(12) 3 2
F4 K5B O17 K3B 103.3(7) . 2
F4 K5B O17 K3B 35(12) 3 2
F4 K5B O17 K4 -149.9(5) . 2
F4 K5B O17 K4 142(12) 3 2
F4 K5B O17 K5A 32(21) . .
F4 K5B O17 K5A -37(12) 3 .
F4 K5B O19 Mo4 90.8(8) . .
F4 K5B O19 Mo4 -90.8(8) 3 .
F4 K5B O19 K4 34.0(9) 3 4_465
F4 K5B O19 K4 -34.0(9) . 2_565
F4 K5B O19 K4 -144.4(8) . 4_465
F4 K5B O19 K4 144.4(8) 3 2_565
F4 K5B O19 K5A -89.2(8) . .
F4 K5B O19 K5A 89.2(9) 3 .
F5 Mo1 F4 K1 133.61(19) . .
F5 Mo1 F4 K4 24.43(18) . 2_565
F5 Mo1 F4 K5A -99.7(7) . .
F5 Mo1 F4 K5B -102.3(11) . .
F5 Mo1 F9 Mo2 -17.1(13) . .
F5 Mo1 F9 K1 -129.81(18) . .
F5 Mo1 F9 K2 47.29(17) . .
F5 Mo1 F9 K3A 133.2(2) . .
F5 Mo1 F9 K3B 131.6(2) . .
F5 Mo1 O17 K3A -19.3(2) . 2
F5 Mo1 O17 K3B -11.8(3) . 2
F5 Mo1 O17 K4 -137.8(3) . 2
F5 Mo1 O17 K5A 88.7(6) . .
F5 Mo1 O17 K5B 91.4(10) . .
F5 K3A K3B F11 98.23(19) 2_554 .
F5 K3A K3B F12 151.73(17) 2_554 .
F5 K3A K3B F13 -141.6(2) 2_554 2
F5 K3A K3B F15 -155.7(8) 2_554 2
F5 K3A K3B O5 0.0 2_554 2_554
F5 K3A K3B O15 -155.7(8) 2_554 2
F5 K3A K3B O16 -62.2(2) 2_554 1_545
F5 K3A K3B O17 44.7(4) 2_554 2_554
F5 K3A F9 Mo1 69.0(2) 2_554 .
F5 K3A F9 Mo2 -116.81(18) 2_554 .
F5 K3A F9 K1 -23.37(18) 2_554 .
F5 K3A F9 K2 157.42(15) 2_554 .
F5 K3A F9 K3B -125.1(13) 2_554 .
F5 K3A F11 Mo2 152.9(2) 2_554 .
F5 K3A F11 K1 55.48(17) 2_554 .
F5 K3A F11 K3B -93.7(8) 2_554 .
F5 K3A F11 K4 -62.6(2) 2_554 .
F5 K3A F12 Mo2 27.0(5) 2_554 .
F5 K3A F12 K2 136.1(4) 2_554 .
F5 K3A F12 K3B -95.4(10) 2_554 .
F5 K3A F12 K6 -109.8(4) 2_554 .
F5 K3B Cl2 K3B -109.6(3) 2_554 3_655
F5 K3B Cl2 K4 58.1(3) 2_554 .
F5 K3B Cl2 K4 -69.2(8) 2_554 3_655
F5 K3B Cl2 K5B -29.2(6) 2_554 2_554
F5 K3B Cl2 K6 172.5(3) 2_554 .
F5 K3B Cl2 Cl1 117.5(5) 2_554 .
F5 K3B F9 Mo1 62.4(3) 2_554 .
F5 K3B F9 Mo2 -123.7(2) 2_554 .
F5 K3B F9 K1 -31.0(2) 2_554 .
F5 K3B F9 K2 150.0(2) 2_554 .
F5 K3B F9 K3A 48.0(12) 2_554 .
F5 K3B F11 Mo2 143.1(3) 2_554 .
F5 K3B F11 K1 42.4(3) 2_554 .
F5 K3B F11 K3A 74.1(8) 2_554 .
F5 K3B F11 K4 -77.3(3) 2_554 .
F5 K3B F12 Mo2 -12.2(7) 2_554 .
F5 K3B F12 K2 102.2(6) 2_554 .
F5 K3B F12 K3A 48.6(7) 2_554 .
F5 K3B F12 K6 -145.0(6) 2_554 .
F6 Mo2 F9 Mo1 -71.3(13) . .
F6 Mo2 F9 K1 41.28(17) . .
F6 Mo2 F9 K2 -135.96(17) . .
F6 Mo2 F9 K3A 138.36(19) . .
F6 Mo2 F9 K3B 139.3(2) . .
F6 Mo2 F11 K1 -31.6(2) . .
F6 Mo2 F11 K3A -127.4(2) . .
F6 Mo2 F11 K3B -137.7(3) . .
F6 Mo2 F11 K4 91.5(3) . .
F6 Mo2 F12 K2 -56.9(5) . .
F6 Mo2 F12 K3A 47.5(5) . .
F6 Mo2 F12 K3B 58.0(6) . .
F6 Mo2 F12 K6 177.5(4) . .
F6 Mo2 O16 K3A 19.8(6) . 1_565
F6 Mo2 O16 K3B 11.2(10) . 1_565
F6 K2 F5 Mo1 175.6(2) 2_565 .
F6 K2 F5 K3A -71.68(17) 2_565 2
F6 K2 F5 K3B -72.2(2) 2_565 2
F6 K2 F5 K4 67.73(15) 2_565 2_565
F6 K2 F9 Mo1 -88.17(18) 2_565 .
F6 K2 F9 Mo2 81.24(18) 2_565 .
F6 K2 F9 K3A 175.98(15) 2_565 .
F6 K2 F9 K3B 169.9(2) 2_565 .
F6 K2 F10 Mo1 -58.3(4) 2_565 2
F6 K2 F10 K1 176.81(18) 2_565 2
F6 K2 F10 K3A 76.35(16) 2_565 2
F6 K2 F12 Mo2 -45.0(2) 2_565 .
F6 K2 F12 K3A -153.34(17) 2_565 .
F6 K2 F12 K3B -162.8(3) 2_565 .
F6 K2 F12 K6 89.83(19) 2_565 .
F6 K4 Cl1 K4 13.3(5) 2_564 3_655
F6 K4 Cl1 K6 -154.3(3) 2_564 .
F6 K4 Cl1 Cl2 -73.6(5) 2_564 .
F6 K4 Cl2 K3B -82.7(3) 2_564 .
F6 K4 Cl2 K3B -43.0(9) 2_564 3_655
F6 K4 Cl2 K4 81.6(6) 2_564 3_655
F6 K4 Cl2 K5B -3.9(9) 2_564 2_554
F6 K4 Cl2 K6 -155.5(2) 2_564 .
F6 K4 Cl2 Cl1 142.5(4) 2_564 .
F6 K4 F8 Mo2 -15.18(15) 2_564 2_564
F6 K4 F8 K1 128.7(2) 2_564 .
F6 K4 F8 K2 -126.39(19) 2_564 2_564
F6 K4 F11 Mo2 -123.5(2) 2_564 .
F6 K4 F11 K1 -7.20(19) 2_564 .
F6 K4 F11 K3A 101.67(19) 2_564 .
F6 K4 F11 K3B 107.6(2) 2_564 .
F7 Mo1 F4 K1 44.4(8) 2 .
F7 Mo1 F4 K4 -64.7(8) 2 2_565
F7 Mo1 F4 K5A 171.2(10) 2 .
F7 Mo1 F4 K5B 168.6(13) 2 .
F7 Mo1 F5 K2 32.0(2) 2 .
F7 Mo1 F5 K3A -80.3(3) 2 2
F7 Mo1 F5 K3B -91.1(3) 2 2
F7 Mo1 F5 K4 141.1(2) 2 2_565
F7 Mo1 F9 Mo2 -111.7(13) 2 .
F7 Mo1 F9 K1 135.6(2) 2 .
F7 Mo1 F9 K2 -47.3(2) 2 .
F7 Mo1 F9 K3A 38.5(2) 2 .
F7 Mo1 F9 K3B 37.0(2) 2 .
F7 Mo1 O17 K3A 76.3(2) 2 2
F7 Mo1 O17 K3B 83.9(3) 2 2
F7 Mo1 O17 K4 -42.2(4) 2 2
F7 Mo1 O17 K5A -175.7(6) 2 .
F7 Mo1 O17 K5B -172.9(10) 2 .
F7 K1 F2 Mo3 -38.7(4) . .
F7 K1 F2 K5A 126.2(8) . .
F7 K1 F2 K5B 120.9(17) . .
F7 K1 F2 F2 -123.9(6) . 3
F7 K1 F2 O2 -117(8) . .
F7 K1 F3 Mo4 156.4(2) . .
F7 K1 F3 K2 -93.3(2) . 2_564
F7 K1 F3 K6 5.8(3) . 2_564
F7 K1 F4 Mo1 35.6(3) . .
F7 K1 F4 K4 149.46(19) . 2_565
F7 K1 F4 K5A -84.1(8) . .
F7 K1 F4 K5B -78.8(18) . .
F7 K1 F6 Mo2 -41.7(3) . .
F7 K1 F6 K2 94.83(18) . 2_564
F7 K1 F6 K4 -152.82(17) . 2_565
F7 K1 F8 Mo2 66.7(2) . 2_564
F7 K1 F8 K2 177.81(17) . 2_564
F7 K1 F8 K4 -64.67(17) . .
F7 K1 F9 Mo1 -95.10(19) . .
F7 K1 F9 Mo2 95.73(19) . .
F7 K1 F9 K3A 0.90(19) . .
F7 K1 F9 K3B 7.1(2) . .
F7 K1 F11 Mo2 -168.3(2) . .
F7 K1 F11 K3A -66.32(16) . .
F7 K1 F11 K3B -60.7(2) . .
F7 K1 F11 K4 58.14(17) . .
F7 K1 F13 Mo3 -167.7(4) . .
F7 K1 F13 K2 65.12(18) . 2_554
F7 K1 F13 K3A -35.8(2) . 2_554
F7 K1 F13 K3B -44.7(3) . 2_554
F7 K1 F13 O13 141.0(19) . .
F7 K1 O2 Mo3 -21.2(17) . .
F7 K1 O2 K1 -125(3) . 3
F7 K1 O2 K5A 119.2(12) . .
F7 K1 O2 K5B 114.3(18) . .
F7 K1 O2 F2 77.00 . 3
F7 K1 O2 F2 65(8) . .
F7 K1 O13 Mo3 -132.3(18) . .
F7 K1 O13 K2 52.7(6) . 2_554
F7 K1 O13 F13 -34.6(16) . .
F7 K3A K3B F5 130.7(14) 2 2_554
F7 K3A K3B F11 -131.0(14) 2 .
F7 K3A K3B F12 -77.5(13) 2 .
F7 K3A K3B F13 -10.9(13) 2 2
F7 K3A K3B F15 -25(2) 2 2
F7 K3A K3B O5 130.7(14) 2 2_554
F7 K3A K3B O15 -25(2) 2 2
F7 K3A K3B O16 68.6(13) 2 1_545
F7 K3A K3B O17 175.4(10) 2 2_554
F7 K3A F9 Mo1 -27.22(17) 2 .
F7 K3A F9 Mo2 147.0(2) 2 .
F7 K3A F9 K1 -119.59(18) 2 .
F7 K3A F9 K2 61.20(16) 2 .
F7 K3A F9 K3B 138.7(13) 2 .
F7 K3A F11 Mo2 41.6(2) 2 .
F7 K3A F11 K1 -55.83(17) 2 .
F7 K3A F11 K3B 155.0(8) 2 .
F7 K3A F11 K4 -173.95(17) 2 .
F7 K3A F12 Mo2 -89.45(17) 2 .
F7 K3A F12 K2 19.66(14) 2 .
F7 K3A F12 K3B 148.1(9) 2 .
F7 K3A F12 K6 133.71(17) 2 .
F8 Mo2 F6 K1 -123.86(18) 2_565 .
F8 Mo2 F6 K2 135.1(3) 2_565 2_564
F8 Mo2 F6 K4 -21.4(2) 2_565 2_565
F8 Mo2 F9 Mo1 21.4(13) 2_565 .
F8 Mo2 F9 K1 134.00(16) 2_565 .
F8 Mo2 F9 K2 -43.25(13) 2_565 .
F8 Mo2 F9 K3A -128.93(17) 2_565 .
F8 Mo2 F9 K3B -128.03(18) 2_565 .
F8 Mo2 F11 K1 67.3(4) 2_565 .
F8 Mo2 F11 K3A -28.6(5) 2_565 .
F8 Mo2 F11 K3B -38.8(5) 2_565 .
F8 Mo2 F11 K4 -169.6(3) 2_565 .
F8 Mo2 F12 K2 22.57(16) 2_565 .
F8 Mo2 F12 K3A 127.01(19) 2_565 .
F8 Mo2 F12 K3B 137.5(3) 2_565 .
F8 Mo2 F12 K6 -103.0(2) 2_565 .
F8 Mo2 O16 K3A -73.4(6) 2_565 1_565
F8 Mo2 O16 K3B -82.0(10) 2_565 1_565
F8 K1 F2 Mo3 45.7(5) . .
F8 K1 F2 K5A -149.4(8) . .
F8 K1 F2 K5B -154.8(17) . .
F8 K1 F2 F2 -39.5(8) . 3
F8 K1 F2 O2 -33(8) . .
F8 K1 F3 Mo4 -147.6(2) . .
F8 K1 F3 K2 -37.23(11) . 2_564
F8 K1 F3 K6 61.86(15) . 2_564
F8 K1 F4 Mo1 -107.3(2) . .
F8 K1 F4 K4 6.5(3) . 2_565
F8 K1 F4 K5A 132.9(8) . .
F8 K1 F4 K5B 138.3(18) . .
F8 K1 F6 Mo2 -93.8(2) . .
F8 K1 F6 K2 42.78(12) . 2_564
F8 K1 F6 K4 155.12(15) . 2_565
F8 K1 F7 Mo1 86.5(5) . 2_554
F8 K1 F7 K2 -173.14(16) . 2_554
F8 K1 F7 K3A -88.0(2) . 2_554
F8 K1 F9 Mo1 -173.93(13) . .
F8 K1 F9 Mo2 16.90(19) . .
F8 K1 F9 K3A -77.94(15) . .
F8 K1 F9 K3B -71.78(19) . .
F8 K1 F11 Mo2 112.75(18) . .
F8 K1 F11 K3A -145.25(16) . .
F8 K1 F11 K3B -139.6(2) . .
F8 K1 F11 K4 -20.79(13) . .
F8 K1 F13 Mo3 -107.9(3) . .
F8 K1 F13 K2 124.99(16) . 2_554
F8 K1 F13 K3A 24.1(2) . 2_554
F8 K1 F13 K3B 15.2(3) . 2_554
F8 K1 F13 O13 -159.1(18) . .
F8 K1 O2 Mo3 64.2(16) . .
F8 K1 O2 K1 -39(4) . 3
F8 K1 O2 K5A -155.5(9) . .
F8 K1 O2 K5B -160.3(15) . .
F8 K1 O2 F2 164(23) . 3
F8 K1 O2 F2 150(8) . .
F8 K1 O13 Mo3 -74.3(17) . .
F8 K1 O13 K2 110.7(7) . 2_554
F8 K1 O13 F13 23(2) . .
F8 K2 F5 Mo1 98.98(19) 2_565 .
F8 K2 F5 K3A -148.32(18) 2_565 2
F8 K2 F5 K3B -148.8(2) 2_565 2
F8 K2 F5 K4 -8.91(12) 2_565 2_565
F8 K2 F9 Mo1 -132.5(2) 2_565 .
F8 K2 F9 Mo2 36.94(13) 2_565 .
F8 K2 F9 K3A 131.68(17) 2_565 .
F8 K2 F9 K3B 125.6(2) 2_565 .
F8 K2 F10 Mo1 -105.8(4) 2_565 2
F8 K2 F10 K1 129.27(16) 2_565 2
F8 K2 F10 K3A 28.8(3) 2_565 2
F8 K2 F12 Mo2 -18.59(13) 2_565 .
F8 K2 F12 K3A -126.90(17) 2_565 .
F8 K2 F12 K3B -136.4(3) 2_565 .
F8 K2 F12 K6 116.27(18) 2_565 .
F8 K4 Cl1 K4 177.34(13) . 3_655
F8 K4 Cl1 K6 9.8(3) . .
F8 K4 Cl1 Cl2 90.5(4) . .
F8 K4 Cl2 K3B 16.1(5) . .
F8 K4 Cl2 K3B 55.8(9) . 3_655
F8 K4 Cl2 K4 -179.63(12) . 3_655
F8 K4 Cl2 K5B 94.9(7) . 2_554
F8 K4 Cl2 K6 -56.7(7) . .
F8 K4 Cl2 Cl1 -118.7(4) . .
F8 K4 F11 Mo2 -98.1(2) . .
F8 K4 F11 K1 18.16(11) . .
F8 K4 F11 K3A 127.0(2) . .
F8 K4 F11 K3B 132.9(2) . .
F9 Mo1 F4 K1 50.12(16) . .
F9 Mo1 F4 K4 -59.06(17) . 2_565
F9 Mo1 F4 K5A 176.8(7) . .
F9 Mo1 F4 K5B 174.2(11) . .
F9 Mo1 F5 K2 -52.66(17) . .
F9 Mo1 F5 K3A -164.9(2) . 2
F9 Mo1 F5 K3B -175.7(3) . 2
F9 Mo1 F5 K4 56.52(18) . 2_565
F9 Mo2 F6 K1 -44.67(18) . .
F9 Mo2 F6 K2 -145.7(3) . 2_564
F9 Mo2 F6 K4 57.8(2) . 2_565
F9 Mo2 F11 K1 50.29(15) . .
F9 Mo2 F11 K3A -45.60(19) . .
F9 Mo2 F11 K3B -55.9(3) . .
F9 Mo2 F11 K4 173.3(2) . .
F9 Mo2 F12 K2 -57.83(17) . .
F9 Mo2 F12 K3A 46.61(19) . .
F9 Mo2 F12 K3B 57.1(3) . .
F9 Mo2 F12 K6 176.6(2) . .
F9 K3A K3B F5 -130.7(11) . 2_554
F9 K3A K3B F11 -32.4(9) . .
F9 K3A K3B F12 21.0(10) . .
F9 K3A K3B F13 87.7(10) . 2
F9 K3A K3B F15 73.6(16) . 2
F9 K3A K3B O5 -130.7(11) . 2_554
F9 K3A K3B O15 73.6(16) . 2
F9 K3A K3B O16 167.2(12) . 1_545
F9 K3A K3B O17 -86.0(11) . 2_554
F9 K3A F11 Mo2 41.01(16) . .
F9 K3A F11 K1 -56.40(13) . .
F9 K3A F11 K3B 154.4(8) . .
F9 K3A F11 K4 -174.5(2) . .
F9 K3A F12 Mo2 -40.91(15) . .
F9 K3A F12 K2 68.19(15) . .
F9 K3A F12 K3B -163.3(8) . .
F9 K3A F12 K6 -177.7(2) . .
F10 Mo1 F4 K1 -28.62(18) 2_554 .
F10 Mo1 F4 K4 -137.80(19) 2_554 2_565
F10 Mo1 F4 K5A 98.1(7) 2_554 .
F10 Mo1 F4 K5B 95.5(11) 2_554 .
F10 Mo1 F5 K2 -74.0(6) 2_554 .
F10 Mo1 F5 K3A 173.8(5) 2_554 2
F10 Mo1 F5 K3B 163.0(5) 2_554 2
F10 Mo1 F5 K4 35.2(6) 2_554 2_565
F10 Mo1 F9 Mo2 155.1(13) 2_554 .
F10 Mo1 F9 K1 42.43(16) 2_554 .
F10 Mo1 F9 K2 -140.46(17) 2_554 .
F10 Mo1 F9 K3A -54.60(17) 2_554 .
F10 Mo1 F9 K3B -56.1(2) 2_554 .
F10 Mo1 O17 K3A 171.07(17) 2_554 2
F10 Mo1 O17 K3B 178.6(2) 2_554 2
F10 Mo1 O17 K4 52.6(3) 2_554 2
F10 Mo1 O17 K5A -80.9(6) 2_554 .
F10 Mo1 O17 K5B -78.2(10) 2_554 .
F10 K1 F2 Mo3 -113.0(4) 2_554 .
F10 K1 F2 K5A 51.8(8) 2_554 .
F10 K1 F2 K5B 46.5(17) 2_554 .
F10 K1 F2 F2 161.7(7) 2_554 3
F10 K1 F2 O2 168(8) 2_554 .
F10 K1 F3 Mo4 24.4(3) 2_554 .
F10 K1 F3 K2 134.79(18) 2_554 2_564
F10 K1 F3 K6 -126.11(19) 2_554 2_564
F10 K1 F4 Mo1 23.65(16) 2_554 .
F10 K1 F4 K4 137.51(18) 2_554 2_565
F10 K1 F4 K5A -96.1(8) 2_554 .
F10 K1 F4 K5B -90.8(18) 2_554 .
F10 K1 F6 Mo2 43.8(2) 2_554 .
F10 K1 F6 K2 -179.63(14) 2_554 2_564
F10 K1 F6 K4 -67.28(15) 2_554 2_565
F10 K1 F7 Mo1 -63.9(5) 2_554 2_554
F10 K1 F7 K2 36.45(13) 2_554 2_554
F10 K1 F7 K3A 121.6(2) 2_554 2_554
F10 K1 F8 Mo2 114.3(2) 2_554 2_564
F10 K1 F8 K2 -134.55(16) 2_554 2_564
F10 K1 F8 K4 -17.0(3) 2_554 .
F10 K1 F9 Mo1 -35.79(15) 2_554 .
F10 K1 F9 Mo2 155.0(2) 2_554 .
F10 K1 F9 K3A 60.21(17) 2_554 .
F10 K1 F9 K3B 66.4(2) 2_554 .
F10 K1 F11 Mo2 -90.12(16) 2_554 .
F10 K1 F11 K3A 11.88(13) 2_554 .
F10 K1 F11 K3B 17.5(2) 2_554 .
F10 K1 F11 K4 136.34(16) 2_554 .
F10 K1 F13 Mo3 112.8(3) 2_554 .
F10 K1 F13 K2 -14.38(16) 2_554 2_554
F10 K1 F13 K3A -115.3(2) 2_554 2_554
F10 K1 F13 K3B -124.2(3) 2_554 2_554
F10 K1 F13 O13 61.5(18) 2_554 .
F10 K1 O2 Mo3 -97.7(14) 2_554 .
F10 K1 O2 K1 159(3) 2_554 3
F10 K1 O2 K5A 42.6(12) 2_554 .
F10 K1 O2 K5B 37.8(18) 2_554 .
F10 K1 O2 F2 2(24) 2_554 3
F10 K1 O2 F2 -12(8) 2_554 .
F10 K1 O13 Mo3 146.5(17) 2_554 .
F10 K1 O13 K2 -28.6(6) 2_554 2_554
F10 K1 O13 F13 -115.8(18) 2_554 .
F10 K2 F5 Mo1 -105.6(2) . .
F10 K2 F5 K3A 7.10(15) . 2
F10 K2 F5 K3B 6.6(2) . 2
F10 K2 F5 K4 146.51(17) . 2_565
F10 K2 F9 Mo1 -2.1(2) . .
F10 K2 F9 Mo2 167.30(13) . .
F10 K2 F9 K3A -97.96(15) . .
F10 K2 F9 K3B -104.06(19) . .
F10 K2 F12 Mo2 115.2(3) . .
F10 K2 F12 K3A 6.9(4) . .
F10 K2 F12 K3B -2.5(4) . .
F10 K2 F12 K6 -109.9(3) . .
F11 Mo2 F6 K1 35.0(2) . .
F11 Mo2 F6 K2 -66.1(3) . 2_564
F11 Mo2 F6 K4 137.4(2) . 2_565
F11 Mo2 F9 Mo1 -164.9(13) . .
F11 Mo2 F9 K1 -52.25(15) . .
F11 Mo2 F9 K2 130.50(15) . .
F11 Mo2 F9 K3A 44.82(16) . .
F11 Mo2 F9 K3B 45.72(18) . .
F11 Mo2 F12 K2 -138.82(18) . .
F11 Mo2 F12 K3A -34.39(19) . .
F11 Mo2 F12 K3B -23.9(3) . .
F11 Mo2 F12 K6 95.6(2) . .
F11 Mo2 O16 K3A 114.9(6) . 1_565
F11 Mo2 O16 K3B 106.3(10) . 1_565
F11 K3A K3B F5 -98.23(19) . 2_554
F11 K3A K3B F12 53.49(13) . .
F11 K3A K3B F13 120.12(19) . 2
F11 K3A K3B F15 106.0(9) . 2
F11 K3A K3B O5 -98.23(19) . 2_554
F11 K3A K3B O15 106.0(9) . 2
F11 K3A K3B O16 -160.4(3) . 1_545
F11 K3A K3B O17 -53.6(4) . 2_554
F11 K3A F9 Mo1 152.1(2) . .
F11 K3A F9 Mo2 -33.70(13) . .
F11 K3A F9 K1 59.74(14) . .
F11 K3A F9 K2 -119.47(14) . .
F11 K3A F9 K3B -42.0(13) . .
F11 K3A F12 Mo2 26.48(15) . .
F11 K3A F12 K2 135.58(16) . .
F11 K3A F12 K3B -95.9(8) . .
F11 K3A F12 K6 -110.36(19) . .
F11 K3B Cl2 K3B 165.5(2) . 3_655
F11 K3B Cl2 K4 -154.1(7) . 3_655
F11 K3B Cl2 K4 -26.78(18) . .
F11 K3B Cl2 K5B -114.1(6) . 2_554
F11 K3B Cl2 K6 87.6(2) . .
F11 K3B Cl2 Cl1 32.6(5) . .
F11 K3B F9 Mo1 150.0(2) . .
F11 K3B F9 Mo2 -36.04(15) . .
F11 K3B F9 K1 56.61(16) . .
F11 K3B F9 K2 -122.29(17) . .
F11 K3B F9 K3A 135.7(13) . .
F11 K3B F12 Mo2 18.4(2) . .
F11 K3B F12 K2 132.85(18) . .
F11 K3B F12 K3A 79.2(8) . .
F11 K3B F12 K6 -114.40(19) . .
F11 K4 Cl1 K4 157.55(18) . 3_655
F11 K4 Cl1 K6 -10.00(18) . .
F11 K4 Cl1 Cl2 70.7(3) . .
F11 K4 Cl2 K3B 28.91(18) . .
F11 K4 Cl2 K3B 68.6(7) . 3_655
F11 K4 Cl2 K4 -166.8(4) . 3_655
F11 K4 Cl2 K5B 107.7(7) . 2_554
F11 K4 Cl2 K6 -43.9(3) . .
F11 K4 Cl2 Cl1 -105.9(3) . .
F11 K4 F8 Mo2 -166.14(19) . 2_564
F11 K4 F8 K1 -22.30(14) . .
F11 K4 F8 K2 82.65(15) . 2_564
F12 Mo2 F6 K1 -45.6(5) . .
F12 Mo2 F6 K2 -146.6(4) . 2_564
F12 Mo2 F6 K4 56.9(6) . 2_565
F12 Mo2 F9 Mo1 108.4(13) . .
F12 Mo2 F9 K1 -139.04(16) . .
F12 Mo2 F9 K2 43.71(13) . .
F12 Mo2 F9 K3A -41.97(15) . .
F12 Mo2 F9 K3B -41.07(17) . .
F12 Mo2 F11 K1 127.68(15) . .
F12 Mo2 F11 K3A 31.79(18) . .
F12 Mo2 F11 K3B 21.5(3) . .
F12 Mo2 F11 K4 -109.3(2) . .
F12 Mo2 O16 K3A -159.1(6) . 1_565
F12 Mo2 O16 K3B -167.6(10) . 1_565
F12 K2 F5 Mo1 49.2(2) . .
F12 K2 F5 K3A 161.88(14) . 2
F12 K2 F5 K3B 161.4(2) . 2
F12 K2 F5 K4 -58.71(15) . 2_565
F12 K2 F9 Mo1 151.7(2) . .
F12 K2 F9 Mo2 -38.91(12) . .
F12 K2 F9 K3A 55.84(14) . .
F12 K2 F9 K3B 49.73(19) . .
F12 K2 F10 Mo1 137.7(3) . 2
F12 K2 F10 K1 12.8(4) . 2
F12 K2 F10 K3A -87.7(3) . 2
F12 K3A K3B F5 -151.73(17) . 2_554
F12 K3A K3B F11 -53.49(13) . .
F12 K3A K3B F13 66.63(15) . 2
F12 K3A K3B F15 52.5(9) . 2
F12 K3A K3B O5 -151.73(17) . 2_554
F12 K3A K3B O15 52.5(9) . 2
F12 K3A K3B O16 146.1(3) . 1_545
F12 K3A K3B O17 -107.1(4) . 2_554
F12 K3A F9 Mo1 -139.4(2) . .
F12 K3A F9 Mo2 34.80(13) . .
F12 K3A F9 K1 128.23(17) . .
F12 K3A F9 K2 -50.98(12) . .
F12 K3A F9 K3B 26.5(13) . .
F12 K3A F11 Mo2 -27.36(15) . .
F12 K3A F11 K1 -124.77(16) . .
F12 K3A F11 K3B 86.0(8) . .
F12 K3A F11 K4 117.1(2) . .
F12 K3B Cl2 K3B 110.2(2) . 3_655
F12 K3B Cl2 K4 -82.1(3) . .
F12 K3B Cl2 K4 150.6(7) . 3_655
F12 K3B Cl2 K5B -169.5(6) . 2_554
F12 K3B Cl2 K6 32.29(17) . .
F12 K3B Cl2 Cl1 -22.7(5) . .
F12 K3B F9 Mo1 -137.3(2) . .
F12 K3B F9 Mo2 36.61(15) . .
F12 K3B F9 K1 129.27(19) . .
F12 K3B F9 K2 -49.64(14) . .
F12 K3B F9 K3A -151.7(14) . .
F12 K3B F11 Mo2 -18.7(2) . .
F12 K3B F11 K1 -119.39(19) . .
F12 K3B F11 K3A -87.7(8) . .
F12 K3B F11 K4 120.9(2) . .
F12 K6 Cl1 K4 -157.53(18) . 3_655
F12 K6 Cl1 K4 157.53(18) 3_655 .
F12 K6 Cl1 K4 9.36(19) . .
F12 K6 Cl1 K4 -9.36(19) 3_655 3_655
F12 K6 Cl1 Cl2 74.09(9) 3_655 .
F12 K6 Cl1 Cl2 -74.09(9) . .
F12 K6 Cl2 K3B 116.3(2) 3_655 .
F12 K6 Cl2 K3B -33.83(18) . .
F12 K6 Cl2 K3B 33.83(18) 3_655 3_655
F12 K6 Cl2 K3B -116.3(2) . 3_655
F12 K6 Cl2 K4 45.5(4) . .
F12 K6 Cl2 K4 -164.4(4) 3_655 .
F12 K6 Cl2 K4 -45.5(4) 3_655 3_655
F12 K6 Cl2 K4 164.4(4) . 3_655
F12 K6 Cl2 K5B -75.05(9) . 2_554
F12 K6 Cl2 K5B 75.05(9) 3_655 2_554
F12 K6 Cl2 Cl1 -104.95(9) 3_655 .
F12 K6 Cl2 Cl1 104.95(9) . .
F12 K6 F12 Mo2 -149.38(19) 3_655 .
F12 K6 F12 K2 86.1(3) 3_655 .
F12 K6 F12 K3A -22.4(4) 3_655 .
F12 K6 F12 K3B -25.3(4) 3_655 .
F13 Mo3 F2 K1 30.3(3) . .
F13 Mo3 F2 K1 -163.2(2) 3 .
F13 Mo3 F2 K5A -124.7(13) . .
F13 Mo3 F2 K5A 41.8(13) 3 .
F13 Mo3 F2 K5B 48(2) 3 .
F13 Mo3 F2 K5B -119(2) . .
F13 Mo3 F2 F2 -7.00(18) 3 3
F13 Mo3 F2 F2 -173.47(17) . 3
F13 Mo3 F2 O2 152(5) . .
F13 Mo3 F2 O2 -41(5) 3 .
F13 Mo3 F13 K1 -175.0(10) 3 .
F13 Mo3 F13 K2 -70.5(14) 3 2_554
F13 Mo3 F13 K3A 53.7(13) 3 2_554
F13 Mo3 F13 K3B 51.5(13) 3 2_554
F13 Mo3 F13 O13 -123(2) 3 .
F13 Mo3 F15 K3A 165.6(3) 3 2_554
F13 Mo3 F15 K3A -23.1(2) . 2_554
F13 Mo3 F15 K3A -165.6(3) . 4_454
F13 Mo3 F15 K3A 23.1(2) 3 4_454
F13 Mo3 F15 K3B 160.2(3) 3 2_554
F13 Mo3 F15 K3B -28.4(3) . 2_554
F13 Mo3 F15 K3B 28.4(3) 3 4_454
F13 Mo3 F15 K3B -160.2(3) . 4_454
F13 Mo3 F15 K6 -85.69(18) 3 2_554
F13 Mo3 F15 K6 85.69(18) . 2_554
F13 Mo3 O2 K1 170.0(6) . 3
F13 Mo3 O2 K1 -20.4(10) 3 3
F13 Mo3 O2 K1 -170.0(6) 3 .
F13 Mo3 O2 K1 20.4(10) . .
F13 Mo3 O2 K5A -84.8(3) . .
F13 Mo3 O2 K5A 84.8(3) 3 .
F13 Mo3 O2 K5B -84.8(3) . .
F13 Mo3 O2 K5B 84.8(3) 3 .
F13 Mo3 O2 F2 142(4) 3 .
F13 Mo3 O2 F2 -28(5) . .
F13 Mo3 O2 F2 28(5) 3 3
F13 Mo3 O2 F2 -142(4) . 3
F13 Mo3 O13 K1 101(2) . .
F13 Mo3 O13 K1 -135.1(17) 3 .
F13 Mo3 O13 K2 38(5) 3 2_554
F13 Mo3 O13 K2 -86(3) . 2_554
F13 Mo3 O13 F13 124(3) 3 .
F13 Mo3 O18 K6 98.8(2) 3 2_564
F13 Mo3 O18 K6 -98.8(2) . 2_564
F13 K1 F2 Mo3 -26.8(3) . .
F13 K1 F2 K5A 138.1(9) . .
F13 K1 F2 K5B 132.7(18) . .
F13 K1 F2 F2 -112.0(8) . 3
F13 K1 F2 O2 -105(8) . .
F13 K1 F3 Mo4 106.7(3) . .
F13 K1 F3 K2 -143.00(16) . 2_564
F13 K1 F3 K6 -43.9(2) . 2_564
F13 K1 F4 Mo1 95.08(19) . .
F13 K1 F4 K4 -151.07(13) . 2_565
F13 K1 F4 K5A -24.6(8) . .
F13 K1 F4 K5B -19.3(18) . .
F13 K1 F7 Mo1 -153.1(6) . 2_554
F13 K1 F7 K2 -52.70(17) . 2_554
F13 K1 F7 K3A 32.4(2) . 2_554
F13 K1 F8 Mo2 16.8(2) . 2_564
F13 K1 F8 K2 127.87(13) . 2_564
F13 K1 F8 K4 -114.61(16) . .
F13 K1 F9 Mo1 -33.9(3) . .
F13 K1 F9 Mo2 156.95(19) . .
F13 K1 F9 K3A 62.1(2) . .
F13 K1 F9 K3B 68.3(3) . .
F13 K1 F11 Mo2 -163.1(2) . .
F13 K1 F11 K3A -61.1(2) . .
F13 K1 F11 K3B -55.5(3) . .
F13 K1 F11 K4 63.3(3) . .
F13 K1 O2 Mo3 -17.4(9) . .
F13 K1 O2 K1 -121(4) . 3
F13 K1 O2 K5A 122.9(14) . .
F13 K1 O2 K5B 118.0(19) . .
F13 K1 O2 F2 69(8) . .
F13 K1 O2 F2 81.00) . 3
F13 K1 O13 Mo3 -98(3) . .
F13 K1 O13 K2 87.3(18) . 2_554
F13 K2 F5 Mo1 -22.7(3) 2 .
F13 K2 F5 K3A 90.0(2) 2 2
F13 K2 F5 K3B 89.5(3) 2 2
F13 K2 F5 K4 -130.6(2) 2 2_565
F13 K2 F9 Mo1 83.52(18) 2 .
F13 K2 F9 Mo2 -107.07(18) 2 .
F13 K2 F9 K3A -12.33(16) 2 .
F13 K2 F9 K3B -18.4(2) 2 .
F13 K2 F10 Mo1 109.2(4) 2 2
F13 K2 F10 K1 -15.65(17) 2 2
F13 K2 F10 K3A -116.11(18) 2 2
F13 K2 F12 Mo2 145.8(2) 2 .
F13 K2 F12 K3A 37.53(16) 2 .
F13 K2 F12 K3B 28.1(2) 2 .
F13 K2 F12 K6 -79.30(16) 2 .
F13 K3A K3B F5 141.6(2) 2 2_554
F13 K3A K3B F11 -120.12(19) 2 .
F13 K3A K3B F12 -66.63(15) 2 .
F13 K3A K3B F15 -14.1(9) 2 2
F13 K3A K3B O5 141.6(2) 2 2_554
F13 K3A K3B O15 -14.1(9) 2 2
F13 K3A K3B O16 79.5(2) 2 1_545
F13 K3A K3B O17 -173.7(3) 2 2_554
F13 K3A F9 Mo1 -76.66(19) 2 .
F13 K3A F9 Mo2 97.54(19) 2 .
F13 K3A F9 K1 -169.03(16) 2 .
F13 K3A F9 K2 11.76(14) 2 .
F13 K3A F9 K3B 89.2(13) 2 .
F13 K3A F11 Mo2 -19.0(3) 2 .
F13 K3A F11 K1 -116.4(2) 2 .
F13 K3A F11 K3B 94.4(8) 2 .
F13 K3A F11 K4 125.5(2) 2 .
F13 K3A F12 Mo2 -145.6(2) 2 .
F13 K3A F12 K2 -36.54(15) 2 .
F13 K3A F12 K3B 92.0(8) 2 .
F13 K3A F12 K6 77.52(19) 2 .
F13 K3B Cl2 K3B 57.2(4) 2 3_655
F13 K3B Cl2 K4 97.6(7) 2 3_655
F13 K3B Cl2 K4 -135.1(3) 2 .
F13 K3B Cl2 K5B 137.5(6) 2 2_554
F13 K3B Cl2 K6 -20.7(3) 2 .
F13 K3B Cl2 Cl1 -75.7(6) 2 .
F13 K3B F9 Mo1 -70.2(2) 2 .
F13 K3B F9 Mo2 103.7(2) 2 .
F13 K3B F9 K1 -163.60(19) 2 .
F13 K3B F9 K2 17.49(18) 2 .
F13 K3B F9 K3A -84.5(13) 2 .
F13 K3B F11 Mo2 1.4(4) 2 .
F13 K3B F11 K1 -99.3(3) 2 .
F13 K3B F11 K3A -67.6(8) 2 .
F13 K3B F11 K4 140.9(3) 2 .
F13 K3B F12 Mo2 -141.4(2) 2 .
F13 K3B F12 K2 -27.0(2) 2 .
F13 K3B F12 K3A -80.6(8) 2 .
F13 K3B F12 K6 85.8(2) 2 .
F14 Mo3 F2 K1 114.8(3) 1_545 .
F14 Mo3 F2 K5A -40.2(12) 1_545 .
F14 Mo3 F2 K5B -34(2) 1_545 .
F14 Mo3 F2 F2 -88.97(9) 1_545 3
F14 Mo3 F2 O2 -123(5) 1_545 .
F14 Mo3 F13 K1 -121.1(3) 1_545 .
F14 Mo3 F13 K2 -16.6(4) 1_545 2_554
F14 Mo3 F13 K3A 107.6(3) 1_545 2_554
F14 Mo3 F13 K3B 105.5(3) 1_545 2_554
F14 Mo3 F13 O13 -69(2) 1_545 .
F14 Mo3 F15 K3A -108.76(15) 1_545 2_554
F14 Mo3 F15 K3A 108.76(15) 1_545 4_454
F14 Mo3 F15 K3B 114.1(3) 1_545 4_454
F14 Mo3 F15 K3B -114.1(3) 1_545 2_554
F14 Mo3 F15 K6 0.0 1_545 2_554
F14 Mo3 O2 K1 -105.2(8) 1_545 3
F14 Mo3 O2 K1 105.2(8) 1_545 .
F14 Mo3 O2 K5A 0.000(4) 1_545 .
F14 Mo3 O2 K5B 0.000(5) 1_545 .
F14 Mo3 O2 F2 -57(5) 1_545 3
F14 Mo3 O2 F2 57(5) 1_545 .
F14 Mo3 O13 K1 -152.0(17) 1_545 .
F14 Mo3 O13 K2 20.6(18) 1_545 2_554
F14 Mo3 O13 F13 107.1(19) 1_545 .
F14 Mo4 F1 K2 -56.15(16) . 2_564
F14 Mo4 F1 K4 -166.17(16) . 2_565
F14 Mo4 F1 K5A 75.8(4) . 1_565
F14 Mo4 F1 K5B 78(2) . 1_565
F14 Mo4 F3 K1 163.2(2) . .
F14 Mo4 F3 K2 58.86(14) . 2_564
F14 Mo4 F3 K6 -41.19(13) . 2_564
F14 K6 Cl1 K4 -83.44(16) 2_565 3_655
F14 K6 Cl1 K4 83.44(16) 2_565 .
F14 K6 Cl1 Cl2 0.000(1) 2_565 .
F14 K6 Cl2 K3B 41.22(18) 2_565 .
F14 K6 Cl2 K3B -41.22(18) 2_565 3_655
F14 K6 Cl2 K4 -120.5(4) 2_565 3_655
F14 K6 Cl2 K4 120.5(4) 2_565 .
F14 K6 Cl2 K5B 0.000(3) 2_565 2_554
F14 K6 Cl2 Cl1 180.000(2) 2_565 .
F14 K6 F12 Mo2 150.4(2) 2_565 .
F14 K6 F12 K2 25.89(15) 2_565 .
F14 K6 F12 K3A -82.60(17) 2_565 .
F14 K6 F12 K3B -85.5(2) 2_565 .
F15 Mo3 F2 K1 71.2(12) . .
F15 Mo3 F2 K5A -84(2) . .
F15 Mo3 F2 K5B -78(3) . .
F15 Mo3 F2 F2 -132.6(12) . 3
F15 Mo3 F2 O2 -167(4) . .
F15 Mo3 F13 K1 159.3(3) . .
F15 Mo3 F13 K2 -96.2(4) . 2_554
F15 Mo3 F13 K3A 28.0(3) . 2_554
F15 Mo3 F13 K3B 25.8(3) . 2_554
F15 Mo3 F13 O13 -149(2) . .
F15 Mo3 O13 K1 132.3(14) . .
F15 Mo3 O13 K2 -55(2) . 2_554
F15 Mo3 O13 F13 31(2) . .
F15 Mo3 O18 K6 180.0 . 2_564
F15 K3B Cl2 K3B 33.8(3) 2 3_655
F15 K3B Cl2 K4 74.2(7) 2 3_655
F15 K3B Cl2 K4 -158.5(4) 2 .
F15 K3B Cl2 K5B 114.1(6) 2 2_554
F15 K3B Cl2 K6 -44.12(18) 2 .
F15 K3B Cl2 Cl1 -99.2(6) 2 .
F15 K3B F9 Mo1 -111.8(3) 2 .
F15 K3B F9 Mo2 62.1(3) 2 .
F15 K3B F9 K1 154.8(3) 2 .
F15 K3B F9 K2 -24.2(3) 2 .
F15 K3B F9 K3A -126.2(14) 2 .
F15 K3B F11 Mo2 -58.5(4) 2 .
F15 K3B F11 K1 -159.2(3) 2 .
F15 K3B F11 K3A -127.5(9) 2 .
F15 K3B F11 K4 81.1(3) 2 .
F15 K3B F12 Mo2 159.4(2) 2 .
F15 K3B F12 K2 -86.2(2) 2 .
F15 K3B F12 K3A -139.8(9) 2 .
F15 K3B F12 K6 26.6(2) 2 .
F15 K6 Cl1 K4 -83.44(16) 2 3_655
F15 K6 Cl1 K4 83.44(16) 2 .
F15 K6 Cl1 Cl2 0.000(1) 2 .
F15 K6 Cl2 K3B -41.22(18) 2 3_655
F15 K6 Cl2 K3B 41.22(18) 2 .
F15 K6 Cl2 K4 -120.5(4) 2 3_655
F15 K6 Cl2 K4 120.5(4) 2 .
F15 K6 Cl2 K5B 0.000(2) 2 2_554
F15 K6 Cl2 Cl1 180.0 2 .
F15 K6 F12 Mo2 -150.1(2) 2 .
F15 K6 F12 K2 85.32(18) 2 .
F15 K6 F12 K3A -23.16(18) 2 .
F15 K6 F12 K3B -26.1(2) 2 .
O1 Mo4 F1 K2 -138.62(8) 3 2_564
O1 Mo4 F1 K4 111.36(15) 3 2_565
O1 Mo4 F1 K5A -6.7(5) 3 1_565
O1 Mo4 F1 K5B -4(2) 3 1_565
O1 Mo4 F3 K1 163.4(4) 3 .
O1 Mo4 F3 K2 59.0(5) 3 2_564
O1 Mo4 F3 K6 -41.0(5) 3 2_564
O1 Mo4 F14 Mo3 45.37(12) 3 1_565
O1 Mo4 F14 K2 135.09(15) 3 2_564
O1 Mo4 F14 K2 -44.35(14) 3 4_464
O1 Mo4 F14 K6 -134.63(12) 3 2_564
O1 Mo4 O19 K4 11.4(2) 3 4_465
O1 Mo4 O19 K4 -102.62(16) 3 2_565
O1 Mo4 O19 K5A 134.41(12) 3 .
O1 Mo4 O19 K5B 134.41(12) 3 .
O1 K4 Cl1 K4 32.96(17) 2_564 3_655
O1 K4 Cl1 K6 -134.59(18) 2_564 .
O1 K4 Cl1 Cl2 -53.9(3) 2_564 .
O1 K4 Cl2 K3B -100.8(2) 2_564 .
O1 K4 Cl2 K3B -61.1(7) 2_564 3_655
O1 K4 Cl2 K4 63.5(3) 2_564 3_655
O1 K4 Cl2 K5B -22.0(7) 2_564 2_554
O1 K4 Cl2 K6 -173.6(4) 2_564 .
O1 K4 Cl2 Cl1 124.4(3) 2_564 .
O1 K4 F8 Mo2 -48.73(17) 2_564 2_564
O1 K4 F8 K1 95.11(16) 2_564 .
O1 K4 F8 K2 -159.94(12) 2_564 2_564
O1 K4 F11 Mo2 157.08(18) 2_564 .
O1 K4 F11 K1 -86.64(17) 2_564 .
O1 K4 F11 K3A 22.2(2) 2_564 .
O1 K4 F11 K3B 28.1(2) 2_564 .
O1 K5A F2 Mo3 13.8(13) 3_545 .
O1 K5A F2 Mo3 66.5(10) 1_545 .
O1 K5A F2 K1 -140.5(3) 3_545 .
O1 K5A F2 K1 -87.8(5) 1_545 .
O1 K5A F2 K5B -30(4) 3_545 .
O1 K5A F2 K5B 23(4) 1_545 .
O1 K5A F2 F2 114.2(4) 1_545 3
O1 K5A F2 F2 61.42(16) 3_545 3
O1 K5A F2 O2 141(5) 1_545 .
O1 K5A F2 O2 88(5) 3_545 .
O1 K5A F4 Mo1 -49.6(5) 1_545 .
O1 K5A F4 Mo1 -69.2(9) 3_545 .
O1 K5A F4 K1 67.7(5) 1_545 .
O1 K5A F4 K1 48.2(12) 3_545 .
O1 K5A F4 K4 169.3(8) 3_545 2_565
O1 K5A F4 K4 -171.1(2) 1_545 2_565
O1 K5A F4 K5B -37(23) 3_545 .
O1 K5A F4 K5B -17(23) 1_545 .
O1 K5A O2 Mo3 26.3(3) 1_545 .
O1 K5A O2 Mo3 -26.3(3) 3_545 .
O1 K5A O2 K1 -130.3(9) 3_545 .
O1 K5A O2 K1 77.7(8) 3_545 3
O1 K5A O2 K1 -77.7(8) 1_545 .
O1 K5A O2 K1 130.3(9) 1_545 3
O1 K5A O2 K5B 26.3(3) 1_545 .
O1 K5A O2 K5B -26.3(3) 3_545 .
O1 K5A O2 F2 37(5) 3_545 3
O1 K5A O2 F2 90(5) 1_545 3
O1 K5A O2 F2 -90(5) 3_545 .
O1 K5A O2 F2 -37(5) 1_545 .
O1 K5A O17 Mo1 107.4(4) 1_545 .
O1 K5A O17 Mo1 133.4(4) 3_545 .
O1 K5A O17 K3A -150.4(2) 1_545 2
O1 K5A O17 K3A -124.4(4) 3_545 2
O1 K5A O17 K3B -120.0(4) 3_545 2
O1 K5A O17 K3B -145.9(3) 1_545 2
O1 K5A O17 K4 -12.7(6) 3_545 2
O1 K5A O17 K4 -38.7(3) 1_545 2
O1 K5A O17 K5B -37(21) 1_545 .
O1 K5A O17 K5B -11(21) 3_545 .
O1 K5A O19 Mo4 36.0(7) 1_545 .
O1 K5A O19 Mo4 -36.0(7) 3_545 .
O1 K5A O19 K4 160.8(6) 1_545 4_465
O1 K5A O19 K4 -160.8(6) 3_545 2_565
O1 K5A O19 K4 88.9(7) 3_545 4_465
O1 K5A O19 K4 -88.9(7) 1_545 2_565
O1 K5A O19 K5B -36.0(6) 3_545 .
O1 K5A O19 K5B 36.0(7) 1_545 .
O1 K5B F2 Mo3 63.4(13) 1_545 .
O1 K5B F2 Mo3 7(2) 3_545 .
O1 K5B F2 K1 -140.9(4) 3_545 .
O1 K5B F2 K1 -84.6(11) 1_545 .
O1 K5B F2 K5A 148(4) 3_545 .
O1 K5B F2 K5A -156(4) 1_545 .
O1 K5B F2 F2 116.5(7) 1_545 3
O1 K5B F2 F2 60.1(6) 3_545 3
O1 K5B F2 O2 85(6) 3_545 .
O1 K5B F2 O2 141(5) 1_545 .
O1 K5B F4 Mo1 -50.2(18) 1_545 .
O1 K5B F4 Mo1 -76(5) 3_545 .
O1 K5B F4 K1 38(6) 3_545 .
O1 K5B F4 K1 64(2) 1_545 .
O1 K5B F4 K4 163(4) 3_545 2_565
O1 K5B F4 K4 -171.4(7) 1_545 2_565
O1 K5B F4 K5A 136(27) 3_545 .
O1 K5B F4 K5A 162(25) 1_545 .
O1 K5B O2 Mo3 -28.2(6) 3_545 .
O1 K5B O2 Mo3 28.2(6) 1_545 .
O1 K5B O2 K1 -131.6(10) 3_545 .
O1 K5B O2 K1 -75.2(12) 1_545 .
O1 K5B O2 K1 131.6(10) 1_545 3
O1 K5B O2 K1 75.2(12) 3_545 3
O1 K5B O2 K5A 151.8(6) 3_545 .
O1 K5B O2 K5A -151.8(6) 1_545 .
O1 K5B O2 F2 -37(5) 1_545 .
O1 K5B O2 F2 94(6) 1_545 3
O1 K5B O2 F2 37(5) 3_545 3
O1 K5B O2 F2 -94(6) 3_545 .
O1 K5B O17 Mo1 105.1(11) 1_545 .
O1 K5B O17 Mo1 131(2) 3_545 .
O1 K5B O17 K3A -150.8(6) 1_545 2
O1 K5B O17 K3A -124.4(17) 3_545 2
O1 K5B O17 K3B -121(2) 3_545 2
O1 K5B O17 K3B -147.0(9) 1_545 2
O1 K5B O17 K4 -40.3(14) 1_545 2
O1 K5B O17 K4 -14(3) 3_545 2
O1 K5B O17 K5A 168(23) 3_545 .
O1 K5B O17 K5A 141(22) 1_545 .
O1 K5B O19 Mo4 37.8(15) 1_545 .
O1 K5B O19 Mo4 -37.8(15) 3_545 .
O1 K5B O19 K4 87.0(16) 3_545 4_465
O1 K5B O19 K4 162.6(14) 1_545 4_465
O1 K5B O19 K4 -87.0(16) 1_545 2_565
O1 K5B O19 K4 -162.6(14) 3_545 2_565
O1 K5B O19 K5A -142.2(15) 1_545 .
O1 K5B O19 K5A 142.2(15) 3_545 .
O2 Mo3 F2 K1 -122(5) . .
O2 Mo3 F2 K5A 83(5) . .
O2 Mo3 F2 K5B 89(5) . .
O2 Mo3 F2 F2 34(5) . 3
O2 Mo3 F13 K1 -26.3(14) . .
O2 Mo3 F13 K2 78.2(15) . 2_554
O2 Mo3 F13 K3A -157.6(14) . 2_554
O2 Mo3 F13 K3B -159.8(14) . 2_554
O2 Mo3 F13 O13 26(2) . .
O2 Mo3 O13 K1 -53.2(19) . .
O2 Mo3 O13 K2 119(3) . 2_554
O2 Mo3 O13 F13 -154(2) . .
O2 Mo3 O18 K6 0.0 . 2_564
O2 K5A F2 Mo3 -74(5) . .
O2 K5A F2 K1 131(5) . .
O2 K5A F2 K5B -118(6) . .
O2 K5A F2 F2 -27(5) . 3
O2 K5A F4 Mo1 -130.8(9) . .
O2 K5A F4 K1 -13.4(12) . .
O2 K5A F4 K4 107.8(10) . 2_565
O2 K5A F4 K5B -98(24) . .
O2 K5A O17 Mo1 49.0(15) . .
O2 K5A O17 K3A 151.3(13) . 2
O2 K5A O17 K3B 155.7(13) . 2
O2 K5A O17 K4 -97.0(13) . 2
O2 K5A O17 K5B -95(22) . .
O2 K5A O19 Mo4 0.000(1) . .
O2 K5A O19 K4 -124.88(10) . 2_565
O2 K5A O19 K4 124.88(10) . 4_465
O2 K5A O19 K5B 0.00(12) . .
O2 K5B F2 Mo3 -78(6) . .
O2 K5B F2 K1 134(6) . .
O2 K5B F2 K5A 63(6) . .
O2 K5B F2 F2 -25(5) . 3
O2 K5B F4 Mo1 -133.4(13) . .
O2 K5B F4 K1 -19(2) . .
O2 K5B F4 K4 105.4(11) . 2_565
O2 K5B F4 K5A 78(24) . .
O2 K5B O17 Mo1 41(3) . .
O2 K5B O17 K3A 145(2) . 2
O2 K5B O17 K3B 149(2) . 2
O2 K5B O17 K4 -104(3) . 2
O2 K5B O17 K5A 77(22) . .
O2 K5B O19 Mo4 0.000(2) . .
O2 K5B O19 K4 -124.80(12) . 2_565
O2 K5B O19 K4 124.80(12) . 4_465
O2 K5B O19 K5A 180.00(8) . .
O3 Mo4 F1 K2 -56.0(6) 3 2_564
O3 Mo4 F1 K4 -166.0(4) 3 2_565
O3 Mo4 F1 K5A 75.9(6) 3 1_565
O3 Mo4 F1 K5B 78(2) 3 1_565
O3 Mo4 F3 K1 -117.31(19) 3 .
O3 Mo4 F3 K2 138.31(8) 3 2_564
O3 Mo4 F3 K6 38.26(18) 3 2_564
O3 Mo4 F14 Mo3 134.69(11) 3 1_565
O3 Mo4 F14 K2 44.97(12) 3 4_464
O3 Mo4 F14 K2 -135.59(14) 3 2_564
O3 Mo4 F14 K6 -45.31(11) 3 2_564
O3 Mo4 O19 K4 -77.92(19) 3 4_465
O3 Mo4 O19 K4 168.02(16) 3 2_565
O3 Mo4 O19 K5A 45.05(11) 3 .
O3 Mo4 O19 K5B 45.05(11) 3 .
O3 K2 F5 Mo1 120.9(2) 2_565 .
O3 K2 F5 K3A -126.40(19) 2_565 2
O3 K2 F5 K3B -126.9(2) 2_565 2
O3 K2 F5 K4 13.0(3) 2_565 2_565
O3 K2 F9 Mo1 -176.49(13) 2_565 .
O3 K2 F9 Mo2 -7.08(18) 2_565 .
O3 K2 F9 K3A 87.66(14) 2_565 .
O3 K2 F9 K3B 81.55(18) 2_565 .
O3 K2 F10 Mo1 5.5(5) 2_565 2
O3 K2 F10 K1 -119.41(14) 2_565 2
O3 K2 F10 K3A 140.13(14) 2_565 2
O3 K2 F12 Mo2 -102.82(17) 2_565 .
O3 K2 F12 K3A 148.87(15) 2_565 .
O3 K2 F12 K3B 139.4(2) 2_565 .
O3 K2 F12 K6 32.04(12) 2_565 .
O3 K6 Cl1 K4 -43.0(3) 2_565 .
O3 K6 Cl1 K4 150.16(14) 2_565 3_655
O3 K6 Cl1 K4 -150.16(14) 4_565 .
O3 K6 Cl1 K4 43.0(3) 4_565 3_655
O3 K6 Cl1 Cl2 126.39(17) 4_565 .
O3 K6 Cl1 Cl2 -126.39(17) 2_565 .
O3 K6 Cl2 K3B -47.8(7) 2_565 .
O3 K6 Cl2 K3B 130.2(5) 4_565 .
O3 K6 Cl2 K3B 47.8(7) 4_565 3_655
O3 K6 Cl2 K3B -130.2(5) 2_565 3_655
O3 K6 Cl2 K4 -150.5(3) 4_565 .
O3 K6 Cl2 K4 31.6(10) 2_565 .
O3 K6 Cl2 K4 -31.6(10) 4_565 3_655
O3 K6 Cl2 K4 150.5(3) 2_565 3_655
O3 K6 Cl2 K5B 89.0(6) 4_565 2_554
O3 K6 Cl2 K5B -89.0(6) 2_565 2_554
O3 K6 Cl2 Cl1 -91.0(6) 4_565 .
O3 K6 Cl2 Cl1 91.0(6) 2_565 .
O3 K6 F12 Mo2 93.9(2) 2_565 .
O3 K6 F12 Mo2 109.2(2) 4_565 .
O3 K6 F12 K2 -15.33(19) 4_565 .
O3 K6 F12 K2 -30.62(11) 2_565 .
O3 K6 F12 K3A -123.81(14) 4_565 .
O3 K6 F12 K3A -139.10(17) 2_565 .
O3 K6 F12 K3B -142.0(2) 2_565 .
O3 K6 F12 K3B -126.74(19) 4_565 .
O4 K4 Cl1 K4 -66.62(18) 2_564 3_655
O4 K4 Cl1 K6 125.83(18) 2_564 .
O4 K4 Cl1 Cl2 -153.5(3) 2_564 .
O4 K4 Cl2 K3B 165.06(17) 2_564 .
O4 K4 Cl2 K3B -155.3(7) 2_564 3_655
O4 K4 Cl2 K4 -30.7(4) 2_564 3_655
O4 K4 Cl2 K5B -116.2(7) 2_564 2_554
O4 K4 Cl2 K6 92.2(3) 2_564 .
O4 K4 Cl2 Cl1 30.2(4) 2_564 .
O4 K4 F8 Mo2 54.85(15) 2_564 2_564
O4 K4 F8 K1 -161.31(15) 2_564 .
O4 K4 F8 K2 -56.36(15) 2_564 2_564
O4 K4 F11 Mo2 -28.1(3) 2_564 .
O4 K4 F11 K1 88.2(2) 2_564 .
O4 K4 F11 K3A -162.96(16) 2_564 .
O4 K4 F11 K3B -157.0(2) 2_564 .
O4 K5A F2 Mo3 -71.6(17) 3 .
O4 K5A F2 K1 134.1(5) 3 .
O4 K5A F2 K5B -115(4) 3 .
O4 K5A F2 F2 -24.0(5) 3 3
O4 K5A F2 O2 3(5) 3 .
O4 K5A F4 Mo1 167.9(9) 3 .
O4 K5A F4 K1 -74.7(14) 3 .
O4 K5A F4 K4 46.4(12) 3 2_565
O4 K5A F4 K5B -160(24) 3 .
O4 K5A O2 Mo3 -113.5(6) 3 .
O4 K5A O2 K1 -9.5(9) 3 3
O4 K5A O2 K1 142.5(11) 3 .
O4 K5A O2 K5B -113.5(6) 3 .
O4 K5A O2 F2 -50(5) 3 3
O4 K5A O2 F2 -177(5) 3 .
O4 K5A O17 Mo1 -103(6) 3 .
O4 K5A O17 K3A -1(6) 3 2
O4 K5A O17 K3B 4(6) 3 2
O4 K5A O17 K4 111(6) 3 2
O4 K5A O17 K5B 113(20) 3 .
O4 K5A O19 Mo4 -89.7(4) 3 .
O4 K5A O19 K4 145.4(4) 3 2_565
O4 K5A O19 K4 35.1(4) 3 4_465
O4 K5A O19 K5B -89.7(4) 3 .
O4 K5B F2 Mo3 -80(3) 3 .
O4 K5B F2 K1 131.6(7) 3 .
O4 K5B F2 K5A 60(4) 3 .
O4 K5B F2 F2 -27.4(9) 3 3
O4 K5B F2 O2 -2(6) 3 .
O4 K5B F4 Mo1 165.9(17) 3 .
O4 K5B F4 K1 -80.0(19) 3 .
O4 K5B F4 K4 45(3) 3 2_565
O4 K5B F4 K5A 18(21) 3 .
O4 K5B O2 Mo3 -117.1(10) 3 .
O4 K5B O2 K1 139.6(14) 3 .
O4 K5B O2 K1 -13.7(14) 3 3
O4 K5B O2 K5A 62.9(10) 3 .
O4 K5B O2 F2 -52(5) 3 3
O4 K5B O2 F2 178(6) 3 .
O4 K5B O17 Mo1 -73(12) 3 .
O4 K5B O17 K3A 31(12) 3 2
O4 K5B O17 K3B 35(12) 3 2
O4 K5B O17 K4 142(12) 3 2
O4 K5B O17 K5A -37(12) 3 .
O4 K5B O19 Mo4 -90.8(8) 3 .
O4 K5B O19 K4 34.0(9) 3 4_465
O4 K5B O19 K4 144.4(8) 3 2_565
O4 K5B O19 K5A 89.2(9) 3 .
O5 K3A K3B F5 0.0 2_554 2_554
O5 K3A K3B F11 98.23(19) 2_554 .
O5 K3A K3B F12 151.73(17) 2_554 .
O5 K3A K3B F13 -141.6(2) 2_554 2
O5 K3A K3B F15 -155.7(8) 2_554 2
O5 K3A K3B O15 -155.7(8) 2_554 2
O5 K3A K3B O16 -62.2(2) 2_554 1_545
O5 K3A K3B O17 44.7(4) 2_554 2_554
O5 K3A F9 Mo1 69.0(2) 2_554 .
O5 K3A F9 Mo2 -116.81(18) 2_554 .
O5 K3A F9 K1 -23.37(18) 2_554 .
O5 K3A F9 K2 157.42(15) 2_554 .
O5 K3A F9 K3B -125.1(13) 2_554 .
O5 K3A F11 Mo2 152.9(2) 2_554 .
O5 K3A F11 K1 55.48(17) 2_554 .
O5 K3A F11 K3B -93.7(8) 2_554 .
O5 K3A F11 K4 -62.6(2) 2_554 .
O5 K3A F12 Mo2 27.0(5) 2_554 .
O5 K3A F12 K2 136.1(4) 2_554 .
O5 K3A F12 K3B -95.4(10) 2_554 .
O5 K3A F12 K6 -109.8(4) 2_554 .
O5 K3B Cl2 K3B -109.6(3) 2_554 3_655
O5 K3B Cl2 K4 -69.2(8) 2_554 3_655
O5 K3B Cl2 K4 58.1(3) 2_554 .
O5 K3B Cl2 K5B -29.2(6) 2_554 2_554
O5 K3B Cl2 K6 172.5(3) 2_554 .
O5 K3B Cl2 Cl1 117.5(5) 2_554 .
O5 K3B F9 Mo1 62.4(3) 2_554 .
O5 K3B F9 Mo2 -123.7(2) 2_554 .
O5 K3B F9 K1 -31.0(2) 2_554 .
O5 K3B F9 K2 150.0(2) 2_554 .
O5 K3B F9 K3A 48.0(12) 2_554 .
O5 K3B F11 Mo2 143.1(3) 2_554 .
O5 K3B F11 K1 42.4(3) 2_554 .
O5 K3B F11 K3A 74.1(8) 2_554 .
O5 K3B F11 K4 -77.3(3) 2_554 .
O5 K3B F12 Mo2 -12.2(7) 2_554 .
O5 K3B F12 K2 102.2(6) 2_554 .
O5 K3B F12 K3A 48.6(7) 2_554 .
O5 K3B F12 K6 -145.0(6) 2_554 .
O5 K4 Cl1 K4 -120.99(17) 2_564 3_655
O5 K4 Cl1 K6 71.46(19) 2_564 .
O5 K4 Cl1 Cl2 152.1(3) 2_564 .
O5 K4 Cl2 K3B 103.5(3) 2_564 .
O5 K4 Cl2 K3B 143.2(7) 2_564 3_655
O5 K4 Cl2 K4 -92.2(3) 2_564 3_655
O5 K4 Cl2 K5B -177.7(7) 2_564 2_554
O5 K4 Cl2 K6 30.7(5) 2_564 .
O5 K4 Cl2 Cl1 -31.3(4) 2_564 .
O5 K4 F8 Mo2 101.60(16) 2_564 2_564
O5 K4 F8 K1 -114.56(17) 2_564 .
O5 K4 F8 K2 -9.61(13) 2_564 2_564
O5 K4 F11 Mo2 -28.8(2) 2_564 .
O5 K4 F11 K1 87.48(16) 2_564 .
O5 K4 F11 K3A -163.65(19) 2_564 .
O5 K4 F11 K3B -157.7(2) 2_564 .
O6 K2 F5 Mo1 175.6(2) 2_565 .
O6 K2 F5 K3A -71.68(17) 2_565 2
O6 K2 F5 K3B -72.2(2) 2_565 2
O6 K2 F5 K4 67.73(15) 2_565 2_565
O6 K2 F9 Mo1 -88.17(18) 2_565 .
O6 K2 F9 Mo2 81.24(18) 2_565 .
O6 K2 F9 K3A 175.98(15) 2_565 .
O6 K2 F9 K3B 169.9(2) 2_565 .
O6 K2 F10 Mo1 -58.3(4) 2_565 2
O6 K2 F10 K1 176.81(18) 2_565 2
O6 K2 F10 K3A 76.35(16) 2_565 2
O6 K2 F12 Mo2 -45.0(2) 2_565 .
O6 K2 F12 K3A -153.34(17) 2_565 .
O6 K2 F12 K3B -162.8(3) 2_565 .
O6 K2 F12 K6 89.83(19) 2_565 .
O6 K4 Cl1 K4 13.3(5) 2_564 3_655
O6 K4 Cl1 K6 -154.3(3) 2_564 .
O6 K4 Cl1 Cl2 -73.6(5) 2_564 .
O6 K4 Cl2 K3B -82.7(3) 2_564 .
O6 K4 Cl2 K3B -43.0(9) 2_564 3_655
O6 K4 Cl2 K4 81.6(6) 2_564 3_655
O6 K4 Cl2 K5B -3.9(9) 2_564 2_554
O6 K4 Cl2 K6 -155.5(2) 2_564 .
O6 K4 Cl2 Cl1 142.5(4) 2_564 .
O6 K4 F8 Mo2 -15.18(15) 2_564 2_564
O6 K4 F8 K1 128.7(2) 2_564 .
O6 K4 F8 K2 -126.39(19) 2_564 2_564
O6 K4 F11 Mo2 -123.5(2) 2_564 .
O6 K4 F11 K1 -7.20(19) 2_564 .
O6 K4 F11 K3A 101.67(19) 2_564 .
O6 K4 F11 K3B 107.6(2) 2_564 .
O7 Mo1 F4 K1 44.4(8) 2 .
O7 Mo1 F4 K4 -64.7(8) 2 2_565
O7 Mo1 F4 K5A 171.2(10) 2 .
O7 Mo1 F4 K5B 168.6(13) 2 .
O7 Mo1 F5 K2 32.0(2) 2 .
O7 Mo1 F5 K3A -80.3(3) 2 2
O7 Mo1 F5 K3B -91.1(3) 2 2
O7 Mo1 F5 K4 141.1(2) 2 2_565
O7 Mo1 F9 Mo2 -111.7(13) 2 .
O7 Mo1 F9 K1 135.6(2) 2 .
O7 Mo1 F9 K2 -47.3(2) 2 .
O7 Mo1 F9 K3A 38.5(2) 2 .
O7 Mo1 F9 K3B 37.0(2) 2 .
O7 Mo1 O17 K3A 76.3(2) 2 2
O7 Mo1 O17 K3B 83.9(3) 2 2
O7 Mo1 O17 K4 -42.2(4) 2 2
O7 Mo1 O17 K5A -175.7(6) 2 .
O7 Mo1 O17 K5B -172.9(10) 2 .
O7 K3A K3B F5 130.7(14) 2 2_554
O7 K3A K3B F11 -131.0(14) 2 .
O7 K3A K3B F12 -77.5(13) 2 .
O7 K3A K3B F13 -10.9(13) 2 2
O7 K3A K3B F15 -25(2) 2 2
O7 K3A K3B O5 130.7(14) 2 2_554
O7 K3A K3B O15 -25(2) 2 2
O7 K3A K3B O16 68.6(13) 2 1_545
O7 K3A K3B O17 175.4(10) 2 2_554
O7 K3A F9 Mo1 -27.22(17) 2 .
O7 K3A F9 Mo2 147.0(2) 2 .
O7 K3A F9 K1 -119.59(18) 2 .
O7 K3A F9 K2 61.20(16) 2 .
O7 K3A F9 K3B 138.7(13) 2 .
O7 K3A F11 Mo2 41.6(2) 2 .
O7 K3A F11 K1 -55.83(17) 2 .
O7 K3A F11 K3B 155.0(8) 2 .
O7 K3A F11 K4 -173.95(17) 2 .
O7 K3A F12 Mo2 -89.45(17) 2 .
O7 K3A F12 K2 19.66(14) 2 .
O7 K3A F12 K3B 148.1(9) 2 .
O7 K3A F12 K6 133.71(17) 2 .
O8 Mo2 F6 K1 -123.86(18) 2_565 .
O8 Mo2 F6 K2 135.1(3) 2_565 2_564
O8 Mo2 F6 K4 -21.4(2) 2_565 2_565
O8 Mo2 F9 Mo1 21.4(13) 2_565 .
O8 Mo2 F9 K1 134.00(16) 2_565 .
O8 Mo2 F9 K2 -43.25(13) 2_565 .
O8 Mo2 F9 K3A -128.93(17) 2_565 .
O8 Mo2 F9 K3B -128.03(18) 2_565 .
O8 Mo2 F11 K1 67.3(4) 2_565 .
O8 Mo2 F11 K3A -28.6(5) 2_565 .
O8 Mo2 F11 K3B -38.8(5) 2_565 .
O8 Mo2 F11 K4 -169.6(3) 2_565 .
O8 Mo2 F12 K2 22.57(16) 2_565 .
O8 Mo2 F12 K3A 127.01(19) 2_565 .
O8 Mo2 F12 K3B 137.5(3) 2_565 .
O8 Mo2 F12 K6 -103.0(2) 2_565 .
O8 Mo2 O16 K3A -73.4(6) 2_565 1_565
O8 Mo2 O16 K3B -82.0(10) 2_565 1_565
O8 K2 F5 Mo1 98.98(19) 2_565 .
O8 K2 F5 K3A -148.32(18) 2_565 2
O8 K2 F5 K3B -148.8(2) 2_565 2
O8 K2 F5 K4 -8.91(12) 2_565 2_565
O8 K2 F9 Mo1 -132.5(2) 2_565 .
O8 K2 F9 Mo2 36.94(13) 2_565 .
O8 K2 F9 K3A 131.68(17) 2_565 .
O8 K2 F9 K3B 125.6(2) 2_565 .
O8 K2 F10 Mo1 -105.8(4) 2_565 2
O8 K2 F10 K1 129.27(16) 2_565 2
O8 K2 F10 K3A 28.8(3) 2_565 2
O8 K2 F12 Mo2 -18.59(13) 2_565 .
O8 K2 F12 K3A -126.90(17) 2_565 .
O8 K2 F12 K3B -136.4(3) 2_565 .
O8 K2 F12 K6 116.27(18) 2_565 .
O10 Mo1 F4 K1 -28.62(18) 2_554 .
O10 Mo1 F4 K4 -137.80(19) 2_554 2_565
O10 Mo1 F4 K5A 98.1(7) 2_554 .
O10 Mo1 F4 K5B 95.5(11) 2_554 .
O10 Mo1 F5 K2 -74.0(6) 2_554 .
O10 Mo1 F5 K3A 173.8(5) 2_554 2
O10 Mo1 F5 K3B 163.0(5) 2_554 2
O10 Mo1 F5 K4 35.2(6) 2_554 2_565
O10 Mo1 F9 Mo2 155.1(13) 2_554 .
O10 Mo1 F9 K1 42.43(16) 2_554 .
O10 Mo1 F9 K2 -140.46(17) 2_554 .
O10 Mo1 F9 K3A -54.60(17) 2_554 .
O10 Mo1 F9 K3B -56.1(2) 2_554 .
O10 Mo1 O17 K3A 171.07(17) 2_554 2
O10 Mo1 O17 K3B 178.6(2) 2_554 2
O10 Mo1 O17 K4 52.6(3) 2_554 2
O10 Mo1 O17 K5A -80.9(6) 2_554 .
O10 Mo1 O17 K5B -78.2(10) 2_554 .
O10 K1 F2 Mo3 -113.0(4) 2_554 .
O10 K1 F2 K5A 51.8(8) 2_554 .
O10 K1 F2 K5B 46.5(17) 2_554 .
O10 K1 F2 F2 161.7(7) 2_554 3
O10 K1 F2 O2 168(8) 2_554 .
O10 K1 F3 Mo4 24.4(3) 2_554 .
O10 K1 F3 K2 134.79(18) 2_554 2_564
O10 K1 F3 K6 -126.11(19) 2_554 2_564
O10 K1 F4 Mo1 23.65(16) 2_554 .
O10 K1 F4 K4 137.51(18) 2_554 2_565
O10 K1 F4 K5A -96.1(8) 2_554 .
O10 K1 F4 K5B -90.8(18) 2_554 .
O10 K1 F6 Mo2 43.8(2) 2_554 .
O10 K1 F6 K2 -179.63(14) 2_554 2_564
O10 K1 F6 K4 -67.28(15) 2_554 2_565
O10 K1 F7 Mo1 -63.9(5) 2_554 2_554
O10 K1 F7 K2 36.45(13) 2_554 2_554
O10 K1 F7 K3A 121.6(2) 2_554 2_554
O10 K1 F8 Mo2 114.3(2) 2_554 2_564
O10 K1 F8 K2 -134.55(16) 2_554 2_564
O10 K1 F8 K4 -17.0(3) 2_554 .
O10 K1 F9 Mo1 -35.79(15) 2_554 .
O10 K1 F9 Mo2 155.0(2) 2_554 .
O10 K1 F9 K3A 60.21(17) 2_554 .
O10 K1 F9 K3B 66.4(2) 2_554 .
O10 K1 F11 Mo2 -90.12(16) 2_554 .
O10 K1 F11 K3A 11.88(13) 2_554 .
O10 K1 F11 K3B 17.5(2) 2_554 .
O10 K1 F11 K4 136.34(16) 2_554 .
O10 K1 F13 Mo3 112.8(3) 2_554 .
O10 K1 F13 K2 -14.38(16) 2_554 2_554
O10 K1 F13 K3A -115.3(2) 2_554 2_554
O10 K1 F13 K3B -124.2(3) 2_554 2_554
O10 K1 F13 O13 61.5(18) 2_554 .
O10 K1 O2 Mo3 -97.7(14) 2_554 .
O10 K1 O2 K1 159(3) 2_554 3
O10 K1 O2 K5A 42.6(12) 2_554 .
O10 K1 O2 K5B 37.8(18) 2_554 .
O10 K1 O2 F2 2(24) 2_554 3
O10 K1 O2 F2 -12(8) 2_554 .
O10 K1 O13 Mo3 146.5(17) 2_554 .
O10 K1 O13 K2 -28.6(6) 2_554 2_554
O10 K1 O13 F13 -115.8(18) 2_554 .
O12 K6 Cl1 K4 -9.36(19) 3_655 3_655
O12 K6 Cl1 K4 157.53(18) 3_655 .
O12 K6 Cl1 Cl2 74.09(9) 3_655 .
O12 K6 Cl2 K3B 33.83(18) 3_655 3_655
O12 K6 Cl2 K3B 116.3(2) 3_655 .
O12 K6 Cl2 K4 -45.5(4) 3_655 3_655
O12 K6 Cl2 K4 -164.4(4) 3_655 .
O12 K6 Cl2 K5B 75.05(9) 3_655 2_554
O12 K6 Cl2 Cl1 -104.95(9) 3_655 .
O12 K6 F12 Mo2 -149.38(19) 3_655 .
O12 K6 F12 K2 86.1(3) 3_655 .
O12 K6 F12 K3A -22.4(4) 3_655 .
O12 K6 F12 K3B -25.3(4) 3_655 .
O13 Mo3 F2 K1 38.0(8) . .
O13 Mo3 F2 K1 -168.6(7) 3 .
O13 Mo3 F2 K5A -117.0(15) . .
O13 Mo3 F2 K5A 36.4(14) 3 .
O13 Mo3 F2 K5B -111(2) . .
O13 Mo3 F2 K5B 42(2) 3 .
O13 Mo3 F2 F2 -12.4(7) 3 3
O13 Mo3 F2 F2 -165.8(8) . 3
O13 Mo3 F2 O2 -47(5) 3 .
O13 Mo3 F2 O2 160(5) . .
O13 Mo3 F13 K1 -52(2) . .
O13 Mo3 F13 K1 -105(3) 3 .
O13 Mo3 F13 K2 52.6(19) . 2_554
O13 Mo3 F13 K2 0(3) 3 2_554
O13 Mo3 F13 K3A 124(3) 3 2_554
O13 Mo3 F13 K3A 177(2) . 2_554
O13 Mo3 F13 K3B 122(3) 3 2_554
O13 Mo3 F13 K3B 175(2) . 2_554
O13 Mo3 F13 O13 -53(3) 3 .
O13 Mo3 F15 K3A 34.9(8) 3 4_454
O13 Mo3 F15 K3A -177.4(8) . 4_454
O13 Mo3 F15 K3A 177.4(8) 3 2_554
O13 Mo3 F15 K3A -34.9(8) . 2_554
O13 Mo3 F15 K3B -40.2(8) . 2_554
O13 Mo3 F15 K3B 172.0(8) 3 2_554
O13 Mo3 F15 K3B -172.0(8) . 4_454
O13 Mo3 F15 K3B 40.2(8) 3 4_454
O13 Mo3 F15 K6 -73.9(7) 3 2_554
O13 Mo3 F15 K6 73.9(7) . 2_554
O13 Mo3 O2 K1 30.3(9) . .
O13 Mo3 O2 K1 -179.8(13) 3 .
O13 Mo3 O2 K1 -30.3(9) 3 3
O13 Mo3 O2 K1 179.8(13) . 3
O13 Mo3 O2 K5A -75.0(8) . .
O13 Mo3 O2 K5A 75.0(8) 3 .
O13 Mo3 O2 K5B 75.0(8) 3 .
O13 Mo3 O2 K5B -75.0(8) . .
O13 Mo3 O2 F2 132(5) 3 .
O13 Mo3 O2 F2 -18(4) . .
O13 Mo3 O2 F2 -132(5) . 3
O13 Mo3 O2 F2 18(4) 3 3
O13 Mo3 O13 K1 -105(2) 3 .
O13 Mo3 O13 K2 67(4) 3 2_554
O13 Mo3 O13 F13 153.8(13) 3 .
O13 Mo3 O18 K6 -78.2(10) . 2_564
O13 Mo3 O18 K6 78.2(10) 3 2_564
O13 K1 F2 Mo3 -38.0(10) . .
O13 K1 F2 K5A 126.9(13) . .
O13 K1 F2 K5B 122(2) . .
O13 K1 F2 F2 -123.2(13) . 3
O13 K1 F2 O2 -117(8) . .
O13 K1 F3 Mo4 91.6(6) . .
O13 K1 F3 K2 -158.0(6) . 2_564
O13 K1 F3 K6 -59.0(7) . 2_564
O13 K1 F4 Mo1 97.4(5) . .
O13 K1 F4 K4 -148.8(4) . 2_565
O13 K1 F4 K5A -22.4(9) . .
O13 K1 F4 K5B -17.0(19) . .
O13 K1 F6 Mo2 133.7(16) . .
O13 K1 F6 K2 -89.8(17) . 2_564
O13 K1 F6 K4 22.6(17) . 2_565
O13 K1 F7 Mo1 -143.0(8) . 2_554
O13 K1 F7 K2 -42.6(6) . 2_554
O13 K1 F7 K3A 42.5(6) . 2_554
O13 K1 F8 Mo2 10.5(6) . 2_564
O13 K1 F8 K2 121.6(5) . 2_564
O13 K1 F8 K4 -120.8(5) . .
O13 K1 F9 Mo1 -17.5(7) . .
O13 K1 F9 Mo2 173.3(6) . .
O13 K1 F9 K3B 84.7(7) . .
O13 K1 F11 Mo2 -144.1(11) . .
O13 K1 F11 K3A -42.1(11) . .
O13 K1 F11 K3B -36.4(11) . .
O13 K1 F11 K4 82.4(11) . .
O13 K1 F13 Mo3 51.2(18) . .
O13 K1 F13 K2 -75.9(18) . 2_554
O13 K1 F13 K3A -176.8(19) . 2_554
O13 K1 F13 K3B 174.3(19) . 2_554
O13 K1 O2 Mo3 -31.0(12) . .
O13 K1 O2 K1 -134(4) . 3
O13 K1 O2 K5A 109.4(18) . .
O13 K1 O2 K5B 105(2) . .
O13 K1 O2 F2 69(23) . 3
O13 K1 O2 F2 55(8) . .
O13 K2 F5 Mo1 -38.0(8) 2 .
O13 K2 F5 K3A 74.7(8) 2 2
O13 K2 F5 K3B 74.2(8) 2 2
O13 K2 F5 K4 -145.9(8) 2 2_565
O13 K2 F9 Mo1 80.1(5) 2 .
O13 K2 F9 Mo2 -110.5(5) 2 .
O13 K2 F9 K3A -15.7(5) 2 .
O13 K2 F9 K3B -21.8(5) 2 .
O13 K2 F10 Mo1 96.4(6) 2 2
O13 K2 F10 K1 -28.5(5) 2 2
O13 K2 F10 K3A -129.0(5) 2 2
O13 K2 F12 Mo2 156.0(5) 2 .
O13 K2 F12 K3A 47.7(5) 2 .
O13 K2 F12 K3B 38.2(5) 2 .
O13 K2 F12 K6 -69.2(5) 2 .
O15 K3B Cl2 K3B 33.8(3) 2 3_655
O15 K3B Cl2 K4 74.2(7) 2 3_655
O15 K3B Cl2 K4 -158.5(4) 2 .
O15 K3B Cl2 K5B 114.1(6) 2 2_554
O15 K3B Cl2 K6 -44.12(18) 2 .
O15 K3B Cl2 Cl1 -99.2(6) 2 .
O15 K3B F9 Mo1 -111.8(3) 2 .
O15 K3B F9 Mo2 62.1(3) 2 .
O15 K3B F9 K1 154.8(3) 2 .
O15 K3B F9 K2 -24.2(3) 2 .
O15 K3B F9 K3A -126.2(14) 2 .
O15 K3B F11 Mo2 -58.5(4) 2 .
O15 K3B F11 K1 -159.2(3) 2 .
O15 K3B F11 K3A -127.5(9) 2 .
O15 K3B F11 K4 81.1(3) 2 .
O15 K3B F12 Mo2 159.4(2) 2 .
O15 K3B F12 K2 -86.2(2) 2 .
O15 K3B F12 K3A -139.8(9) 2 .
O15 K3B F12 K6 26.6(2) 2 .
O15 K6 Cl1 K4 83.44(16) 2 .
O15 K6 Cl1 K4 -83.44(16) 2 3_655
O15 K6 Cl1 Cl2 0.000(1) 2 .
O15 K6 Cl2 K3B -41.22(18) 2 3_655
O15 K6 Cl2 K3B 41.22(18) 2 .
O15 K6 Cl2 K4 -120.5(4) 2 3_655
O15 K6 Cl2 K4 120.5(4) 2 .
O15 K6 Cl2 K5B 0.000(2) 2 2_554
O15 K6 Cl2 Cl1 180.0 2 .
O15 K6 F12 Mo2 -150.1(2) 2 .
O15 K6 F12 K2 85.32(18) 2 .
O15 K6 F12 K3A -23.16(18) 2 .
O15 K6 F12 K3B -26.1(2) 2 .
O16 Mo2 F6 K1 137.7(2) . .
O16 Mo2 F6 K2 36.6(4) . 2_564
O16 Mo2 F6 K4 -119.9(2) . 2_565
O16 Mo2 F11 K1 -135.6(2) . .
O16 Mo2 F11 K3A 128.5(2) . .
O16 Mo2 F11 K3B 118.2(3) . .
O16 Mo2 F11 K4 -12.6(3) . .
O16 Mo2 F12 K2 119.9(2) . .
O16 Mo2 F12 K3A -135.7(2) . .
O16 Mo2 F12 K3B -125.2(3) . .
O16 Mo2 F12 K6 -5.7(3) . .
O16 K3A K3B F5 62.2(2) 1_545 2_554
O16 K3A K3B F11 160.4(3) 1_545 .
O16 K3A K3B F12 -146.1(3) 1_545 .
O16 K3A K3B F13 -79.5(2) 1_545 2
O16 K3A K3B F15 -93.6(9) 1_545 2
O16 K3A K3B O5 62.2(2) 1_545 2_554
O16 K3A K3B O15 -93.6(9) 1_545 2
O16 K3A K3B O17 106.8(4) 1_545 2_554
O16 K3A F9 Mo1 -0.3(2) 1_545 .
O16 K3A F9 Mo2 173.85(18) 1_545 .
O16 K3A F9 K1 -92.71(19) 1_545 .
O16 K3A F9 K2 88.08(18) 1_545 .
O16 K3A F9 K3B 165.5(14) 1_545 .
O16 K3A F11 Mo2 119.7(5) 1_545 .
O16 K3A F11 K1 22.3(5) 1_545 .
O16 K3A F11 K3B -126.9(10) 1_545 .
O16 K3A F11 K4 -95.8(5) 1_545 .
O16 K3A F12 Mo2 -130.5(4) 1_545 .
O16 K3A F12 K2 -21.4(4) 1_545 .
O16 K3A F12 K3B 107.1(9) 1_545 .
O16 K3A F12 K6 92.7(4) 1_545 .
O16 K3B Cl2 K3B -41.6(6) 1_545 3_655
O16 K3B Cl2 K4 126.0(5) 1_545 .
O16 K3B Cl2 K4 -1.3(11) 1_545 3_655
O16 K3B Cl2 K5B 38.7(8) 1_545 2_554
O16 K3B Cl2 K6 -119.5(5) 1_545 .
O16 K3B Cl2 Cl1 -174.6(5) 1_545 .
O16 K3B F9 Mo1 2.1(3) 1_545 .
O16 K3B F9 Mo2 176.0(2) 1_545 .
O16 K3B F9 K1 -91.3(2) 1_545 .
O16 K3B F9 K2 89.8(2) 1_545 .
O16 K3B F9 K3A -12.2(12) 1_545 .
O16 K3B F11 Mo2 97.5(4) 1_545 .
O16 K3B F11 K1 -3.2(5) 1_545 .
O16 K3B F11 K3A 28.5(6) 1_545 .
O16 K3B F11 K4 -123.0(4) 1_545 .
O16 K3B F12 Mo2 -106.9(4) 1_545 .
O16 K3B F12 K2 7.6(5) 1_545 .
O16 K3B F12 K3A -46.1(7) 1_545 .
O16 K3B F12 K6 120.3(4) 1_545 .
O17 Mo1 F4 K1 -129.7(2) . .
O17 Mo1 F4 K4 121.1(2) . 2_565
O17 Mo1 F4 K5A -3.0(7) . .
O17 Mo1 F4 K5B -5.6(11) . .
O17 Mo1 F5 K2 135.2(2) . .
O17 Mo1 F5 K3A 23.0(3) . 2
O17 Mo1 F5 K3B 12.2(3) . 2
O17 Mo1 F5 K4 -115.6(2) . 2_565
O17 K3B Cl2 K3B -127.1(3) 2_554 3_655
O17 K3B Cl2 K4 40.56(18) 2_554 .
O17 K3B Cl2 K4 -86.7(8) 2_554 3_655
O17 K3B Cl2 K5B -46.8(6) 2_554 2_554
O17 K3B Cl2 K6 155.0(3) 2_554 .
O17 K3B Cl2 Cl1 99.9(5) 2_554 .
O17 K3B F9 Mo1 115.7(2) 2_554 .
O17 K3B F9 Mo2 -70.3(2) 2_554 .
O17 K3B F9 K1 22.3(2) 2_554 .
O17 K3B F9 K2 -156.6(2) 2_554 .
O17 K3B F9 K3A 101.4(13) 2_554 .
O17 K3B F11 Mo2 -174.3(2) 2_554 .
O17 K3B F11 K1 84.96(19) 2_554 .
O17 K3B F11 K3A 116.7(8) 2_554 .
O17 K3B F11 K4 -34.8(2) 2_554 .
O17 K3B F12 Mo2 40.8(4) 2_554 .
O17 K3B F12 K2 155.2(3) 2_554 .
O17 K3B F12 K3A 101.6(9) 2_554 .
O17 K3B F12 K6 -92.0(3) 2_554 .
O17 K4 Cl1 K4 91.36(18) 2_554 3_655
O17 K4 Cl1 K6 -76.19(19) 2_554 .
O17 K4 Cl1 Cl2 4.5(3) 2_554 .
O17 K4 Cl2 K3B -40.4(2) 2_554 .
O17 K4 Cl2 K3B -0.7(7) 2_554 3_655
O17 K4 Cl2 K4 123.9(3) 2_554 3_655
O17 K4 Cl2 K5B 38.4(7) 2_554 2_554
O17 K4 Cl2 K6 -113.2(4) 2_554 .
O17 K4 Cl2 Cl1 -175.2(4) 2_554 .
O17 K4 F8 Mo2 -100.83(16) 2_554 2_564
O17 K4 F8 K1 43.01(16) 2_554 .
O17 K4 F8 K2 147.96(16) 2_554 2_564
O17 K4 F11 Mo2 163.5(3) 2_554 .
O17 K4 F11 K1 -80.23(17) 2_554 .
O17 K4 F11 K3A 28.64(18) 2_554 .
O17 K4 F11 K3B 34.6(2) 2_554 .
O17 K5B F2 Mo3 114.8(11) . .
O17 K5B F2 K1 -33(2) . .
O17 K5B F2 K5A -104(3) . .
O17 K5B F2 F2 168(2) . 3
O17 K5B F2 O2 -167(6) . .
O17 K5B F4 Mo1 3.8(8) . .
O17 K5B F4 K1 117.9(9) . .
O17 K5B F4 K4 -117.4(9) . 2_565
O17 K5B F4 K5A -144(24) . .
O17 K5B O2 Mo3 79(2) . .
O17 K5B O2 K1 -177(2) . 3
O17 K5B O2 K1 -24(3) . .
O17 K5B O2 K5A -101(2) . .
O17 K5B O2 F2 14(6) . .
O17 K5B O2 F2 145(6) . 3
O17 K5B O19 Mo4 105.3(16) . .
O17 K5B O19 K4 -19.5(16) . 2_565
O17 K5B O19 K4 -129.9(15) . 4_465
O17 K5B O19 K5A -74.7(15) . .
O18 Mo3 F2 K1 -63.1(3) . .
O18 Mo3 F2 K5A 142.0(12) . .
O18 Mo3 F2 K5B 148(2) . .
O18 Mo3 F2 F2 93.16(13) . 3
O18 Mo3 F2 O2 59(5) . .
O18 Mo3 F13 K1 67.2(3) . .
O18 Mo3 F13 K2 171.7(4) . 2_554
O18 Mo3 F13 K3A -64.1(3) . 2_554
O18 Mo3 F13 K3B -66.3(3) . 2_554
O18 Mo3 F13 O13 119(2) . .
O18 Mo3 F15 K3A 71.24(15) . 2_554
O18 Mo3 F15 K3A -71.24(15) . 4_454
O18 Mo3 F15 K3B 65.9(3) . 2_554
O18 Mo3 F15 K3B -65.9(3) . 4_454
O18 Mo3 F15 K6 180.0 . 2_554
O18 Mo3 O2 K1 -74.8(8) . .
O18 Mo3 O2 K1 74.8(8) . 3
O18 Mo3 O2 K5A 180.000(3) . .
O18 Mo3 O2 K5B 180.000(5) . .
O18 Mo3 O2 F2 -123(5) . .
O18 Mo3 O2 F2 123(5) . 3
O18 Mo3 O13 K1 36.4(17) . .
O18 Mo3 O13 K2 -151.0(18) . 2_554
O18 Mo3 O13 F13 -65(2) . .
O18 K6 Cl1 K4 -96.56(16) 2_565 .
O18 K6 Cl1 K4 96.56(16) 2_565 3_655
O18 K6 Cl1 Cl2 180.000(1) 2_565 .
O18 K6 Cl2 K3B -138.78(18) 2_565 .
O18 K6 Cl2 K3B 138.78(18) 2_565 3_655
O18 K6 Cl2 K4 59.5(4) 2_565 3_655
O18 K6 Cl2 K4 -59.5(4) 2_565 .
O18 K6 Cl2 K5B 180.000(2) 2_565 2_554
O18 K6 Cl2 Cl1 0.0 2_565 .
O18 K6 F12 Mo2 37.5(3) 2_565 .
O18 K6 F12 K2 -87.0(2) 2_565 .
O18 K6 F12 K3A 164.52(19) 2_565 .
O18 K6 F12 K3B 161.6(2) 2_565 .
O19 Mo4 F1 K2 122.3(2) . 2_564
O19 Mo4 F1 K4 12.3(2) . 2_565
O19 Mo4 F1 K5A -105.8(4) . 1_565
O19 Mo4 F1 K5B -103(2) . 1_565
O19 Mo4 F3 K1 -18.3(3) . .
O19 Mo4 F3 K2 -122.68(18) . 2_564
O19 Mo4 F3 K6 137.27(17) . 2_564
O19 K5A F2 Mo3 -132.9(13) . .
O19 K5A F2 K1 72.8(3) . .
O19 K5A F2 K5B -177(4) . .
O19 K5A F2 F2 -85.3(2) . 3
O19 K5A F2 O2 -58(5) . .
O19 K5A F4 Mo1 167.4(3) . .
O19 K5A F4 K1 -75.3(6) . .
O19 K5A F4 K4 45.9(4) . 2_565
O19 K5A F4 K5B -160(23) . .
O19 K5A O2 Mo3 180.000(7) . .
O19 K5A O2 K1 76.0(8) . .
O19 K5A O2 K1 -76.0(8) . 3
O19 K5A O2 K5B 180.00(5) . .
O19 K5A O2 F2 -116(5) . 3
O19 K5A O2 F2 116(5) . .
O19 K5A O17 Mo1 -16.9(9) . .
O19 K5A O17 K3A 85.3(7) . 2
O19 K5A O17 K3B 89.8(8) . 2
O19 K5A O17 K4 -163.0(7) . 2
O19 K5A O17 K5B -161(22) . .
